data_4342529
loop_
_publ_author_name
'Kobayashi, Atsushi'
'Suzuki, Yui'
'Ohba, Tadashi'
'Ogawa, Tomohiro'
'Matsumoto, Takeshi'
'Noro, Shin-Ichiro'
'Chang, Ho-Chol'
'Kato, Masako'

_publ_section_title
;
 Systematic Syntheses and Metalloligand Doping of Flexible Porous
 Coordination Polymers Composed of a Co(III)-Metalloligand.
;
_journal_issue 6
_journal_name_full 'Inorganic chemistry'
_journal_page_first 2522
_journal_page_last 2535
_journal_paper_doi 10.1021/ic5021302
_journal_volume 54
_journal_year 2015
_chemical_formula_moiety 'C36 H18 Co Eu N6 O12'
_chemical_formula_sum 'C36 H18 Co Eu N6 O12'
_chemical_formula_weight 937.46
_space_group_IT_number 225
_symmetry_cell_setting cubic
_symmetry_Int_Tables_number 225
_symmetry_space_group_name_Hall '-F 4 2 3'
_symmetry_space_group_name_H-M 'F m -3 m'
_atom_sites_solution_primary direct
_atom_sites_solution_secondary difmap
_cell_angle_alpha 90.0000
_cell_angle_beta 90.0000
_cell_angle_gamma 90.0000
_cell_formula_units_Z 4
_cell_length_a 18.014(5)
_cell_length_b 18.014(5)
_cell_length_c 18.014(5)
_cell_measurement_temperature 158
_cell_measurement_theta_max 27.48
_cell_measurement_theta_min 3.20
_cell_volume 5846(3)
_computing_cell_refinement CrystalClear
_computing_data_collection 'CrystalClear (Rigaku Corp., 2000)'
_computing_data_reduction CrystalClear
_computing_molecular_graphics 'CrystalStructure 4.0'
_computing_publication_material 'CrystalStructure 4.0 (Rigaku, 2010)'
_computing_structure_refinement 'SHELXL97 (Sheldrick, 2008)'
_computing_structure_solution 'SHELXS97 (Sheldrick, 2008)'
_diffrn_ambient_temperature 158
_diffrn_detector_area_resol_mean 7.314
_diffrn_measured_fraction_theta_full 0.995
_diffrn_measured_fraction_theta_max 0.995
_diffrn_measurement_device_type 'Rigaku Mercury70'
_diffrn_measurement_method \w
_diffrn_radiation_type 'Mo K\a'
_diffrn_radiation_wavelength 0.71070
_diffrn_reflns_av_R_equivalents 0.0283
_diffrn_reflns_limit_h_max 23
_diffrn_reflns_limit_h_min -22
_diffrn_reflns_limit_k_max 23
_diffrn_reflns_limit_k_min -21
_diffrn_reflns_limit_l_max 15
_diffrn_reflns_limit_l_min -23
_diffrn_reflns_number 11776
_diffrn_reflns_theta_full 27.48
_diffrn_reflns_theta_max 27.48
_diffrn_standards_number 0
_exptl_absorpt_coefficient_mu 1.390
_exptl_absorpt_correction_T_max 0.757
_exptl_absorpt_correction_T_min 0.689
_exptl_absorpt_correction_type multi-scan
_exptl_absorpt_process_details 'REQAB (Rigaku, 1998)'
_exptl_crystal_colour yellow
_exptl_crystal_density_diffrn 1.065
_exptl_crystal_density_method 'not measured'
_exptl_crystal_description block
_exptl_crystal_F_000 1848.00
_exptl_crystal_size_max 0.200
_exptl_crystal_size_mid 0.200
_exptl_crystal_size_min 0.200
_refine_diff_density_max 0.990
_refine_diff_density_min -1.160
_refine_ls_extinction_method none
_refine_ls_goodness_of_fit_ref 1.271
_refine_ls_hydrogen_treatment undef
_refine_ls_number_parameters 30
_refine_ls_number_reflns 392
_refine_ls_number_restraints 0
_refine_ls_R_factor_gt 0.0753
_refine_ls_shift/su_max 0.001
_refine_ls_structure_factor_coef Fsqd
_refine_ls_weighting_details 'w = 1/[\s^2^(Fo^2^)+(0.1947P)^2^+10.3499P] where P=(Fo^2^+2Fc^2^)/3'
_refine_ls_weighting_scheme calc
_refine_ls_wR_factor_ref 0.2424
_reflns_number_gt 392
_reflns_number_total 392
_reflns_threshold_expression F^2^>2.0\s(F^2^)
_cod_data_source_file ic5021302_si_002.cif
_cod_data_source_block '_EuCo'
_cod_depositor_comments 'Adding full bibliography for 4342525--4342531.cif.'
_cod_original_cell_volume 5845(3)
_cod_database_code 4342529

loop_
_symmetry_equiv_pos_site_id
_symmetry_equiv_pos_as_xyz
1 +X,+Y,+Z
2 +Y,+Z,+X
3 +Z,+X,+Y
4 +X,+Y,-Z
5 +Y,+Z,-X
6 +Z,+X,-Y
7 +Y,-Z,-X
8 +Z,-X,-Y
9 -Z,+X,-Y
10 -X,+Y,-Z
11 -Y,+Z,-X
12 +X,-Y,-Z
13 +Y,+X,+Z
14 +Z,+Y,+X
15 +X,+Z,+Y
16 +Y,+X,-Z
17 +Z,+Y,-X
18 +X,+Z,-Y
19 -Z,+Y,-X
20 -X,+Z,-Y
21 +X,-Z,-Y
22 +Y,-X,-Z
23 +Z,-Y,-X
24 -Y,+X,-Z
25 -X,-Y,-Z
26 -Y,-Z,-X
27 -Z,-X,-Y
28 -X,-Y,+Z
29 -Y,-Z,+X
30 -Z,-X,+Y
31 -Y,+Z,+X
32 -Z,+X,+Y
33 +Z,-X,+Y
34 +X,-Y,+Z
35 +Y,-Z,+X
36 -X,+Y,+Z
37 -Y,-X,-Z
38 -Z,-Y,-X
39 -X,-Z,-Y
40 -Y,-X,+Z
41 -Z,-Y,+X
42 -X,-Z,+Y
43 +Z,-Y,+X
44 +X,-Z,+Y
45 -X,+Z,+Y
46 -Y,+X,+Z
47 -Z,+Y,+X
48 +Y,-X,+Z
49 +X,1/2+Y,1/2+Z
50 +Y,1/2+Z,1/2+X
51 +Z,1/2+X,1/2+Y
52 +X,1/2+Y,1/2-Z
53 +Y,1/2+Z,1/2-X
54 +Z,1/2+X,1/2-Y
55 +Y,1/2-Z,1/2-X
56 +Z,1/2-X,1/2-Y
57 -Z,1/2+X,1/2-Y
58 -X,1/2+Y,1/2-Z
59 -Y,1/2+Z,1/2-X
60 +X,1/2-Y,1/2-Z
61 +Y,1/2+X,1/2+Z
62 +Z,1/2+Y,1/2+X
63 +X,1/2+Z,1/2+Y
64 +Y,1/2+X,1/2-Z
65 +Z,1/2+Y,1/2-X
66 +X,1/2+Z,1/2-Y
67 -Z,1/2+Y,1/2-X
68 -X,1/2+Z,1/2-Y
69 +X,1/2-Z,1/2-Y
70 +Y,1/2-X,1/2-Z
71 +Z,1/2-Y,1/2-X
72 -Y,1/2+X,1/2-Z
73 -X,1/2-Y,1/2-Z
74 -Y,1/2-Z,1/2-X
75 -Z,1/2-X,1/2-Y
76 -X,1/2-Y,1/2+Z
77 -Y,1/2-Z,1/2+X
78 -Z,1/2-X,1/2+Y
79 -Y,1/2+Z,1/2+X
80 -Z,1/2+X,1/2+Y
81 +Z,1/2-X,1/2+Y
82 +X,1/2-Y,1/2+Z
83 +Y,1/2-Z,1/2+X
84 -X,1/2+Y,1/2+Z
85 -Y,1/2-X,1/2-Z
86 -Z,1/2-Y,1/2-X
87 -X,1/2-Z,1/2-Y
88 -Y,1/2-X,1/2+Z
89 -Z,1/2-Y,1/2+X
90 -X,1/2-Z,1/2+Y
91 +Z,1/2-Y,1/2+X
92 +X,1/2-Z,1/2+Y
93 -X,1/2+Z,1/2+Y
94 -Y,1/2+X,1/2+Z
95 -Z,1/2+Y,1/2+X
96 +Y,1/2-X,1/2+Z
97 1/2+X,+Y,1/2+Z
98 1/2+Y,+Z,1/2+X
99 1/2+Z,+X,1/2+Y
100 1/2+X,+Y,1/2-Z
101 1/2+Y,+Z,1/2-X
102 1/2+Z,+X,1/2-Y
103 1/2+Y,-Z,1/2-X
104 1/2+Z,-X,1/2-Y
105 1/2-Z,+X,1/2-Y
106 1/2-X,+Y,1/2-Z
107 1/2-Y,+Z,1/2-X
108 1/2+X,-Y,1/2-Z
109 1/2+Y,+X,1/2+Z
110 1/2+Z,+Y,1/2+X
111 1/2+X,+Z,1/2+Y
112 1/2+Y,+X,1/2-Z
113 1/2+Z,+Y,1/2-X
114 1/2+X,+Z,1/2-Y
115 1/2-Z,+Y,1/2-X
116 1/2-X,+Z,1/2-Y
117 1/2+X,-Z,1/2-Y
118 1/2+Y,-X,1/2-Z
119 1/2+Z,-Y,1/2-X
120 1/2-Y,+X,1/2-Z
121 1/2-X,-Y,1/2-Z
122 1/2-Y,-Z,1/2-X
123 1/2-Z,-X,1/2-Y
124 1/2-X,-Y,1/2+Z
125 1/2-Y,-Z,1/2+X
126 1/2-Z,-X,1/2+Y
127 1/2-Y,+Z,1/2+X
128 1/2-Z,+X,1/2+Y
129 1/2+Z,-X,1/2+Y
130 1/2+X,-Y,1/2+Z
131 1/2+Y,-Z,1/2+X
132 1/2-X,+Y,1/2+Z
133 1/2-Y,-X,1/2-Z
134 1/2-Z,-Y,1/2-X
135 1/2-X,-Z,1/2-Y
136 1/2-Y,-X,1/2+Z
137 1/2-Z,-Y,1/2+X
138 1/2-X,-Z,1/2+Y
139 1/2+Z,-Y,1/2+X
140 1/2+X,-Z,1/2+Y
141 1/2-X,+Z,1/2+Y
142 1/2-Y,+X,1/2+Z
143 1/2-Z,+Y,1/2+X
144 1/2+Y,-X,1/2+Z
145 1/2+X,1/2+Y,+Z
146 1/2+Y,1/2+Z,+X
147 1/2+Z,1/2+X,+Y
148 1/2+X,1/2+Y,-Z
149 1/2+Y,1/2+Z,-X
150 1/2+Z,1/2+X,-Y
151 1/2+Y,1/2-Z,-X
152 1/2+Z,1/2-X,-Y
153 1/2-Z,1/2+X,-Y
154 1/2-X,1/2+Y,-Z
155 1/2-Y,1/2+Z,-X
156 1/2+X,1/2-Y,-Z
157 1/2+Y,1/2+X,+Z
158 1/2+Z,1/2+Y,+X
159 1/2+X,1/2+Z,+Y
160 1/2+Y,1/2+X,-Z
161 1/2+Z,1/2+Y,-X
162 1/2+X,1/2+Z,-Y
163 1/2-Z,1/2+Y,-X
164 1/2-X,1/2+Z,-Y
165 1/2+X,1/2-Z,-Y
166 1/2+Y,1/2-X,-Z
167 1/2+Z,1/2-Y,-X
168 1/2-Y,1/2+X,-Z
169 1/2-X,1/2-Y,-Z
170 1/2-Y,1/2-Z,-X
171 1/2-Z,1/2-X,-Y
172 1/2-X,1/2-Y,+Z
173 1/2-Y,1/2-Z,+X
174 1/2-Z,1/2-X,+Y
175 1/2-Y,1/2+Z,+X
176 1/2-Z,1/2+X,+Y
177 1/2+Z,1/2-X,+Y
178 1/2+X,1/2-Y,+Z
179 1/2+Y,1/2-Z,+X
180 1/2-X,1/2+Y,+Z
181 1/2-Y,1/2-X,-Z
182 1/2-Z,1/2-Y,-X
183 1/2-X,1/2-Z,-Y
184 1/2-Y,1/2-X,+Z
185 1/2-Z,1/2-Y,+X
186 1/2-X,1/2-Z,+Y
187 1/2+Z,1/2-Y,+X
188 1/2+X,1/2-Z,+Y
189 1/2-X,1/2+Z,+Y
190 1/2-Y,1/2+X,+Z
191 1/2-Z,1/2+Y,+X
192 1/2+Y,1/2-X,+Z

loop_
_atom_site_label
_atom_site_type_symbol
_atom_site_fract_x
_atom_site_fract_y
_atom_site_fract_z
_atom_site_U_iso_or_equiv
_atom_site_adp_type
_atom_site_occupancy
_atom_site_symmetry_multiplicity
_atom_site_calc_flag
Eu(1) Eu 0.0000 0.0000 1.0000 0.0295(8) Uani 1.0 4 d
Co(1) Co 0.5000 0.0000 1.0000 0.0266(11) Uani 1.0 4 d
O(1) O 0.1263(14) 0.0000 0.9428(14) 0.145(12) Uani 0.5000 96 d
N(1) N 0.3946(10) 0.0000 1.0000 0.075(6) Uani 1.0 24 d
C(1) C 0.158(2) 0.0000 1.0000 0.100(10) Uani 1.0 24 d
C(2) C 0.2491(17) 0.0000 1.0000 0.087(12) Uani 1.0 24 d
C(3) C 0.276(2) 0.063(3) 1.0000 0.120(12) Uani 0.5000 96 d
C(4) C 0.357(2) 0.062(3) 1.0000 0.17(3) Uani 0.5000 96 d

loop_
_atom_site_aniso_label
_atom_site_aniso_U_11
_atom_site_aniso_U_22
_atom_site_aniso_U_33
_atom_site_aniso_U_12
_atom_site_aniso_U_13
_atom_site_aniso_U_23
Eu(1) 0.0295(8) 0.0295(8) 0.0295(8) 0.0000 0.0000 0.0000
Co(1) 0.0267(11) 0.0267(11) 0.0267(11) 0.0000 0.0000 0.0000
O(1) 0.083(15) 0.27(4) 0.083(15) 0.0000 -0.018(13) 0.0000
N(1) 0.034(9) 0.096(10) 0.096(10) 0.0000 0.0000 0.0000
C(1) 0.08(2) 0.111(16) 0.111(16) 0.0000 0.0000 0.0000
C(2) 0.10(4) 0.082(17) 0.082(17) 0.0000 0.0000 0.0000
C(3) 0.078(19) 0.13(4) 0.15(4) 0.00(3) 0.0000 0.0000
C(4) 0.11(3) 0.29(6) 0.10(3) 0.16(4) 0.0000 0.0000

loop_
_atom_type_symbol
_atom_type_description
_atom_type_scat_dispersion_real
_atom_type_scat_dispersion_imag
_atom_type_scat_source
C C 0.0033 0.0016
;
International Tables for Crystallography
(1992, Vol. C, Tables 4.2.6.8 and 6.1.1.4)
;
H H 0.0000 0.0000
;
International Tables for Crystallography
(1992, Vol. C, Table 6.1.1.4)
;
Co Co 0.3494 0.9721
;
International Tables for Crystallography
(1992, Vol. C, Tables 4.2.6.8 and 6.1.1.4)
;
Eu Eu -0.1578 3.6682
;
International Tables for Crystallography
(1992, Vol. C, Tables 4.2.6.8 and 6.1.1.4)
;
N N 0.0061 0.0033
;
International Tables for Crystallography
(1992, Vol. C, Tables 4.2.6.8 and 6.1.1.4)
;
O O 0.0106 0.0060
;
International Tables for Crystallography
(1992, Vol. C, Tables 4.2.6.8 and 6.1.1.4)
;

loop_
_geom_angle_atom_site_label_1
_geom_angle_atom_site_label_2
_geom_angle_atom_site_label_3
_geom_angle
_geom_angle_publ_flag
_geom_angle_site_symmetry_1
_geom_angle_site_symmetry_3
O(1) Eu(1) O(1) 112.1(6) yes . 2_546
O(1) Eu(1) O(1) 112.1(6) yes . 3_456
O(1) Eu(1) O(1) 48.7(9) yes . 4_557
O(1) Eu(1) O(1) 67.9(6) yes . 5_546
O(1) Eu(1) O(1) 67.9(6) yes . 7_566
O(1) Eu(1) O(1) 112.1(6) yes . 8_456
O(1) Eu(1) O(1) 67.9(6) yes . 9_656
O(1) Eu(1) O(1) 180.0(9) yes . 10_557
O(1) Eu(1) O(1) 80.2(4) yes . 13_555
O(1) Eu(1) O(1) 138.7(9) yes . 14_456
O(1) Eu(1) O(1) 33.9(6) yes . 15_546
O(1) Eu(1) O(1) 99.8(4) yes . 16_557
O(1) Eu(1) O(1) 90.0(9) yes . 17_456
O(1) Eu(1) O(1) 41.3(9) yes . 19_656
O(1) Eu(1) O(1) 146.1(6) yes . 20_546
O(1) Eu(1) O(1) 33.9(6) yes . 21_566
O(1) Eu(1) O(1) 99.8(4) yes . 22_557
O(1) Eu(1) O(1) 67.9(6) yes . 27_656
O(1) Eu(1) O(1) 131.3(9) yes . 28_555
O(1) Eu(1) O(1) 112.1(6) yes . 29_566
O(1) Eu(1) O(1) 146.1(6) yes . 39_566
O(1) Eu(1) O(1) 80.2(4) yes . 40_555
O(1) Eu(1) O(1) 90.0(9) yes . 41_656
O(1) Eu(1) C(1) 24.4(6) yes . .
O(1) Eu(1) C(1) 114.4(6) yes . 2_546
O(1) Eu(1) C(1) 90.000 yes . 3_456
O(1) Eu(1) C(1) 65.6(6) yes . 5_546
O(1) Eu(1) C(1) 90.000 yes . 8_456
O(1) Eu(1) C(1) 155.6(6) yes . 10_557
O(1) Eu(1) O(1) 112.1(6) yes 2_546 3_456
O(1) Eu(1) O(1) 67.9(6) yes 2_546 4_557
O(1) Eu(1) O(1) 131.3(9) yes 2_546 5_546
O(1) Eu(1) O(1) 180.0(9) yes 2_546 7_566
O(1) Eu(1) O(1) 67.9(6) yes 2_546 8_456
O(1) Eu(1) O(1) 112.1(6) yes 2_546 9_656
O(1) Eu(1) O(1) 67.9(6) yes 2_546 10_557
O(1) Eu(1) O(1) 138.7(9) yes 2_546 13_555
O(1) Eu(1) O(1) 33.9(6) yes 2_546 14_456
O(1) Eu(1) O(1) 80.2(4) yes 2_546 15_546
O(1) Eu(1) O(1) 90.0(9) yes 2_546 16_557
O(1) Eu(1) O(1) 146.1(6) yes 2_546 17_456
O(1) Eu(1) O(1) 146.1(6) yes 2_546 19_656
O(1) Eu(1) O(1) 80.2(4) yes 2_546 20_546
O(1) Eu(1) O(1) 99.8(4) yes 2_546 21_566
O(1) Eu(1) O(1) 41.3(9) yes 2_546 22_557
O(1) Eu(1) O(1) 67.9(6) yes 2_546 27_656
O(1) Eu(1) O(1) 112.1(6) yes 2_546 28_555
O(1) Eu(1) O(1) 48.7(9) yes 2_546 29_566
O(1) Eu(1) O(1) 99.8(4) yes 2_546 39_566
O(1) Eu(1) O(1) 90.0(9) yes 2_546 40_555
O(1) Eu(1) O(1) 33.9(6) yes 2_546 41_656
O(1) Eu(1) C(1) 90.000 yes 2_546 .
O(1) Eu(1) C(1) 24.4(6) yes 2_546 2_546
O(1) Eu(1) C(1) 114.4(6) yes 2_546 3_456
O(1) Eu(1) C(1) 155.6(6) yes 2_546 5_546
O(1) Eu(1) C(1) 65.6(6) yes 2_546 8_456
O(1) Eu(1) C(1) 90.000 yes 2_546 10_557
O(1) Eu(1) O(1) 112.1(6) yes 3_456 4_557
O(1) Eu(1) O(1) 112.1(6) yes 3_456 5_546
O(1) Eu(1) O(1) 67.9(6) yes 3_456 7_566
O(1) Eu(1) O(1) 131.3(9) yes 3_456 8_456
O(1) Eu(1) O(1) 48.7(9) yes 3_456 9_656
O(1) Eu(1) O(1) 67.9(6) yes 3_456 10_557
O(1) Eu(1) O(1) 33.9(6) yes 3_456 13_555
O(1) Eu(1) O(1) 80.2(4) yes 3_456 14_456
O(1) Eu(1) O(1) 138.7(9) yes 3_456 15_546
O(1) Eu(1) O(1) 33.9(6) yes 3_456 16_557
O(1) Eu(1) O(1) 80.2(4) yes 3_456 17_456
O(1) Eu(1) O(1) 99.8(4) yes 3_456 19_656
O(1) Eu(1) O(1) 90.0(9) yes 3_456 20_546
O(1) Eu(1) O(1) 90.0(9) yes 3_456 21_566
O(1) Eu(1) O(1) 146.1(6) yes 3_456 22_557
O(1) Eu(1) O(1) 180.0(9) yes 3_456 27_656
O(1) Eu(1) O(1) 67.9(6) yes 3_456 28_555
O(1) Eu(1) O(1) 67.9(6) yes 3_456 29_566
O(1) Eu(1) O(1) 41.3(9) yes 3_456 39_566
O(1) Eu(1) O(1) 146.1(6) yes 3_456 40_555
O(1) Eu(1) O(1) 99.8(4) yes 3_456 41_656
O(1) Eu(1) C(1) 114.4(6) yes 3_456 .
O(1) Eu(1) C(1) 90.000 yes 3_456 2_546
O(1) Eu(1) C(1) 24.4(6) yes 3_456 3_456
O(1) Eu(1) C(1) 90.000 yes 3_456 5_546
O(1) Eu(1) C(1) 155.6(6) yes 3_456 8_456
O(1) Eu(1) C(1) 65.6(6) yes 3_456 10_557
O(1) Eu(1) O(1) 112.1(6) yes 4_557 5_546
O(1) Eu(1) O(1) 112.1(6) yes 4_557 7_566
O(1) Eu(1) O(1) 112.1(6) yes 4_557 8_456
O(1) Eu(1) O(1) 67.9(6) yes 4_557 9_656
O(1) Eu(1) O(1) 131.3(9) yes 4_557 10_557
O(1) Eu(1) O(1) 99.8(4) yes 4_557 13_555
O(1) Eu(1) O(1) 90.0(9) yes 4_557 14_456
O(1) Eu(1) O(1) 33.9(6) yes 4_557 15_546
O(1) Eu(1) O(1) 80.2(4) yes 4_557 16_557
O(1) Eu(1) O(1) 138.7(9) yes 4_557 17_456
O(1) Eu(1) O(1) 90.0(9) yes 4_557 19_656
O(1) Eu(1) O(1) 146.1(6) yes 4_557 20_546
O(1) Eu(1) O(1) 33.9(6) yes 4_557 21_566
O(1) Eu(1) O(1) 80.2(4) yes 4_557 22_557
O(1) Eu(1) O(1) 67.9(6) yes 4_557 27_656
O(1) Eu(1) O(1) 180.0(9) yes 4_557 28_555
O(1) Eu(1) O(1) 67.9(6) yes 4_557 29_566
O(1) Eu(1) O(1) 146.1(6) yes 4_557 39_566
O(1) Eu(1) O(1) 99.8(4) yes 4_557 40_555
O(1) Eu(1) O(1) 41.3(9) yes 4_557 41_656
O(1) Eu(1) C(1) 24.4(6) yes 4_557 .
O(1) Eu(1) C(1) 65.6(6) yes 4_557 2_546
O(1) Eu(1) C(1) 90.000 yes 4_557 3_456
O(1) Eu(1) C(1) 114.4(6) yes 4_557 5_546
O(1) Eu(1) C(1) 90.000 yes 4_557 8_456
O(1) Eu(1) C(1) 155.6(6) yes 4_557 10_557
O(1) Eu(1) O(1) 48.7(9) yes 5_546 7_566
O(1) Eu(1) O(1) 67.9(6) yes 5_546 8_456
O(1) Eu(1) O(1) 112.1(6) yes 5_546 9_656
O(1) Eu(1) O(1) 112.1(6) yes 5_546 10_557
O(1) Eu(1) O(1) 90.0(9) yes 5_546 13_555
O(1) Eu(1) O(1) 146.1(6) yes 5_546 14_456
O(1) Eu(1) O(1) 80.2(4) yes 5_546 15_546
O(1) Eu(1) O(1) 138.7(9) yes 5_546 16_557
O(1) Eu(1) O(1) 33.9(6) yes 5_546 17_456
O(1) Eu(1) O(1) 33.9(6) yes 5_546 19_656
O(1) Eu(1) O(1) 80.2(4) yes 5_546 20_546
O(1) Eu(1) O(1) 99.8(4) yes 5_546 21_566
O(1) Eu(1) O(1) 90.0(9) yes 5_546 22_557
O(1) Eu(1) O(1) 67.9(6) yes 5_546 27_656
O(1) Eu(1) O(1) 67.9(6) yes 5_546 28_555
O(1) Eu(1) O(1) 180.0(9) yes 5_546 29_566
O(1) Eu(1) O(1) 99.8(4) yes 5_546 39_566
O(1) Eu(1) O(1) 41.3(9) yes 5_546 40_555
O(1) Eu(1) O(1) 146.1(6) yes 5_546 41_656
O(1) Eu(1) C(1) 90.000 yes 5_546 .
O(1) Eu(1) C(1) 155.6(6) yes 5_546 2_546
O(1) Eu(1) C(1) 114.4(6) yes 5_546 3_456
O(1) Eu(1) C(1) 24.4(6) yes 5_546 5_546
O(1) Eu(1) C(1) 65.6(6) yes 5_546 8_456
O(1) Eu(1) C(1) 90.000 yes 5_546 10_557
O(1) Eu(1) O(1) 112.1(6) yes 7_566 8_456
O(1) Eu(1) O(1) 67.9(6) yes 7_566 9_656
O(1) Eu(1) O(1) 112.1(6) yes 7_566 10_557
O(1) Eu(1) O(1) 41.3(9) yes 7_566 13_555
O(1) Eu(1) O(1) 146.1(6) yes 7_566 14_456
O(1) Eu(1) O(1) 99.8(4) yes 7_566 15_546
O(1) Eu(1) O(1) 90.0(9) yes 7_566 16_557
O(1) Eu(1) O(1) 33.9(6) yes 7_566 17_456
O(1) Eu(1) O(1) 33.9(6) yes 7_566 19_656
O(1) Eu(1) O(1) 99.8(4) yes 7_566 20_546
O(1) Eu(1) O(1) 80.2(4) yes 7_566 21_566
O(1) Eu(1) O(1) 138.7(9) yes 7_566 22_557
O(1) Eu(1) O(1) 112.1(6) yes 7_566 27_656
O(1) Eu(1) O(1) 67.9(6) yes 7_566 28_555
O(1) Eu(1) O(1) 131.3(9) yes 7_566 29_566
O(1) Eu(1) O(1) 80.2(4) yes 7_566 39_566
O(1) Eu(1) O(1) 90.0(9) yes 7_566 40_555
O(1) Eu(1) O(1) 146.1(6) yes 7_566 41_656
O(1) Eu(1) C(1) 90.000 yes 7_566 .
O(1) Eu(1) C(1) 155.6(6) yes 7_566 2_546
O(1) Eu(1) C(1) 65.6(6) yes 7_566 3_456
O(1) Eu(1) C(1) 24.4(6) yes 7_566 5_546
O(1) Eu(1) C(1) 114.4(6) yes 7_566 8_456
O(1) Eu(1) C(1) 90.000 yes 7_566 10_557
O(1) Eu(1) O(1) 180.0(9) yes 8_456 9_656
O(1) Eu(1) O(1) 67.9(6) yes 8_456 10_557
O(1) Eu(1) O(1) 146.1(6) yes 8_456 13_555
O(1) Eu(1) O(1) 80.2(4) yes 8_456 14_456
O(1) Eu(1) O(1) 90.0(9) yes 8_456 15_546
O(1) Eu(1) O(1) 146.1(6) yes 8_456 16_557
O(1) Eu(1) O(1) 80.2(4) yes 8_456 17_456
O(1) Eu(1) O(1) 99.8(4) yes 8_456 19_656
O(1) Eu(1) O(1) 41.3(9) yes 8_456 20_546
O(1) Eu(1) O(1) 138.7(9) yes 8_456 21_566
O(1) Eu(1) O(1) 33.9(6) yes 8_456 22_557
O(1) Eu(1) O(1) 48.7(9) yes 8_456 27_656
O(1) Eu(1) O(1) 67.9(6) yes 8_456 28_555
O(1) Eu(1) O(1) 112.1(6) yes 8_456 29_566
O(1) Eu(1) O(1) 90.0(9) yes 8_456 39_566
O(1) Eu(1) O(1) 33.9(6) yes 8_456 40_555
O(1) Eu(1) O(1) 99.8(4) yes 8_456 41_656
O(1) Eu(1) C(1) 114.4(6) yes 8_456 .
O(1) Eu(1) C(1) 90.000 yes 8_456 2_546
O(1) Eu(1) C(1) 155.6(6) yes 8_456 3_456
O(1) Eu(1) C(1) 90.000 yes 8_456 5_546
O(1) Eu(1) C(1) 24.4(6) yes 8_456 8_456
O(1) Eu(1) C(1) 65.6(6) yes 8_456 10_557
O(1) Eu(1) O(1) 112.1(6) yes 9_656 10_557
O(1) Eu(1) O(1) 33.9(6) yes 9_656 13_555
O(1) Eu(1) O(1) 99.8(4) yes 9_656 14_456
O(1) Eu(1) O(1) 90.0(9) yes 9_656 15_546
O(1) Eu(1) O(1) 33.9(6) yes 9_656 16_557
O(1) Eu(1) O(1) 99.8(4) yes 9_656 17_456
O(1) Eu(1) O(1) 80.2(4) yes 9_656 19_656
O(1) Eu(1) O(1) 138.7(9) yes 9_656 20_546
O(1) Eu(1) O(1) 41.3(9) yes 9_656 21_566
O(1) Eu(1) O(1) 146.1(6) yes 9_656 22_557
O(1) Eu(1) O(1) 131.3(9) yes 9_656 27_656
O(1) Eu(1) O(1) 112.1(6) yes 9_656 28_555
O(1) Eu(1) O(1) 67.9(6) yes 9_656 29_566
O(1) Eu(1) O(1) 90.0(9) yes 9_656 39_566
O(1) Eu(1) O(1) 146.1(6) yes 9_656 40_555
O(1) Eu(1) O(1) 80.2(4) yes 9_656 41_656
O(1) Eu(1) C(1) 65.6(6) yes 9_656 .
O(1) Eu(1) C(1) 90.000 yes 9_656 2_546
O(1) Eu(1) C(1) 24.4(6) yes 9_656 3_456
O(1) Eu(1) C(1) 90.000 yes 9_656 5_546
O(1) Eu(1) C(1) 155.6(6) yes 9_656 8_456
O(1) Eu(1) C(1) 114.4(6) yes 9_656 10_557
O(1) Eu(1) O(1) 99.8(4) yes 10_557 13_555
O(1) Eu(1) O(1) 41.3(9) yes 10_557 14_456
O(1) Eu(1) O(1) 146.1(6) yes 10_557 15_546
O(1) Eu(1) O(1) 80.2(4) yes 10_557 16_557
O(1) Eu(1) O(1) 90.0(9) yes 10_557 17_456
O(1) Eu(1) O(1) 138.7(9) yes 10_557 19_656
O(1) Eu(1) O(1) 33.9(6) yes 10_557 20_546
O(1) Eu(1) O(1) 146.1(6) yes 10_557 21_566
O(1) Eu(1) O(1) 80.2(4) yes 10_557 22_557
O(1) Eu(1) O(1) 112.1(6) yes 10_557 27_656
O(1) Eu(1) O(1) 48.7(9) yes 10_557 28_555
O(1) Eu(1) O(1) 67.9(6) yes 10_557 29_566
O(1) Eu(1) O(1) 33.9(6) yes 10_557 39_566
O(1) Eu(1) O(1) 99.8(4) yes 10_557 40_555
O(1) Eu(1) O(1) 90.0(9) yes 10_557 41_656
O(1) Eu(1) C(1) 155.6(6) yes 10_557 .
O(1) Eu(1) C(1) 65.6(6) yes 10_557 2_546
O(1) Eu(1) C(1) 90.000 yes 10_557 3_456
O(1) Eu(1) C(1) 114.4(6) yes 10_557 5_546
O(1) Eu(1) C(1) 90.000 yes 10_557 8_456
O(1) Eu(1) C(1) 24.4(6) yes 10_557 10_557
O(1) Eu(1) O(1) 112.1(6) yes 13_555 14_456
O(1) Eu(1) O(1) 112.1(6) yes 13_555 15_546
O(1) Eu(1) O(1) 48.7(9) yes 13_555 16_557
O(1) Eu(1) O(1) 67.9(6) yes 13_555 17_456
O(1) Eu(1) O(1) 67.9(6) yes 13_555 19_656
O(1) Eu(1) O(1) 112.1(6) yes 13_555 20_546
O(1) Eu(1) O(1) 67.9(6) yes 13_555 21_566
O(1) Eu(1) O(1) 180.0(9) yes 13_555 22_557
O(1) Eu(1) O(1) 146.1(6) yes 13_555 27_656
O(1) Eu(1) O(1) 80.2(4) yes 13_555 28_555
O(1) Eu(1) O(1) 90.0(9) yes 13_555 29_566
O(1) Eu(1) O(1) 67.9(6) yes 13_555 39_566
O(1) Eu(1) O(1) 131.3(9) yes 13_555 40_555
O(1) Eu(1) O(1) 112.1(6) yes 13_555 41_656
O(1) Eu(1) C(1) 90.000 yes 13_555 .
O(1) Eu(1) C(1) 114.4(6) yes 13_555 2_546
O(1) Eu(1) C(1) 24.4(6) yes 13_555 3_456
O(1) Eu(1) C(1) 65.6(6) yes 13_555 5_546
O(1) Eu(1) C(1) 155.6(6) yes 13_555 8_456
O(1) Eu(1) C(1) 90.000 yes 13_555 10_557
O(1) Eu(1) O(1) 112.1(6) yes 14_456 15_546
O(1) Eu(1) O(1) 67.9(6) yes 14_456 16_557
O(1) Eu(1) O(1) 131.3(9) yes 14_456 17_456
O(1) Eu(1) O(1) 180.0(9) yes 14_456 19_656
O(1) Eu(1) O(1) 67.9(6) yes 14_456 20_546
O(1) Eu(1) O(1) 112.1(6) yes 14_456 21_566
O(1) Eu(1) O(1) 67.9(6) yes 14_456 22_557
O(1) Eu(1) O(1) 99.8(4) yes 14_456 27_656
O(1) Eu(1) O(1) 90.0(9) yes 14_456 28_555
O(1) Eu(1) O(1) 33.9(6) yes 14_456 29_566
O(1) Eu(1) O(1) 67.9(6) yes 14_456 39_566
O(1) Eu(1) O(1) 112.1(6) yes 14_456 40_555
O(1) Eu(1) O(1) 48.7(9) yes 14_456 41_656
O(1) Eu(1) C(1) 114.4(6) yes 14_456 .
O(1) Eu(1) C(1) 24.4(6) yes 14_456 2_546
O(1) Eu(1) C(1) 90.000 yes 14_456 3_456
O(1) Eu(1) C(1) 155.6(6) yes 14_456 5_546
O(1) Eu(1) C(1) 90.000 yes 14_456 8_456
O(1) Eu(1) C(1) 65.6(6) yes 14_456 10_557
O(1) Eu(1) O(1) 112.1(6) yes 15_546 16_557
O(1) Eu(1) O(1) 112.1(6) yes 15_546 17_456
O(1) Eu(1) O(1) 67.9(6) yes 15_546 19_656
O(1) Eu(1) O(1) 131.3(9) yes 15_546 20_546
O(1) Eu(1) O(1) 48.7(9) yes 15_546 21_566
O(1) Eu(1) O(1) 67.9(6) yes 15_546 22_557
O(1) Eu(1) O(1) 41.3(9) yes 15_546 27_656
O(1) Eu(1) O(1) 146.1(6) yes 15_546 28_555
O(1) Eu(1) O(1) 99.8(4) yes 15_546 29_566
O(1) Eu(1) O(1) 180.0(9) yes 15_546 39_566
O(1) Eu(1) O(1) 67.9(6) yes 15_546 40_555
O(1) Eu(1) O(1) 67.9(6) yes 15_546 41_656
O(1) Eu(1) C(1) 24.4(6) yes 15_546 .
O(1) Eu(1) C(1) 90.000 yes 15_546 2_546
O(1) Eu(1) C(1) 114.4(6) yes 15_546 3_456
O(1) Eu(1) C(1) 90.000 yes 15_546 5_546
O(1) Eu(1) C(1) 65.6(6) yes 15_546 8_456
O(1) Eu(1) C(1) 155.6(6) yes 15_546 10_557
O(1) Eu(1) O(1) 112.1(6) yes 16_557 17_456
O(1) Eu(1) O(1) 112.1(6) yes 16_557 19_656
O(1) Eu(1) O(1) 112.1(6) yes 16_557 20_546
O(1) Eu(1) O(1) 67.9(6) yes 16_557 21_566
O(1) Eu(1) O(1) 131.3(9) yes 16_557 22_557
O(1) Eu(1) O(1) 146.1(6) yes 16_557 27_656
O(1) Eu(1) O(1) 99.8(4) yes 16_557 28_555
O(1) Eu(1) O(1) 41.3(9) yes 16_557 29_566
O(1) Eu(1) O(1) 67.9(6) yes 16_557 39_566
O(1) Eu(1) O(1) 180.0(9) yes 16_557 40_555
O(1) Eu(1) O(1) 67.9(6) yes 16_557 41_656
O(1) Eu(1) C(1) 90.000 yes 16_557 .
O(1) Eu(1) C(1) 65.6(6) yes 16_557 2_546
O(1) Eu(1) C(1) 24.4(6) yes 16_557 3_456
O(1) Eu(1) C(1) 114.4(6) yes 16_557 5_546
O(1) Eu(1) C(1) 155.6(6) yes 16_557 8_456
O(1) Eu(1) C(1) 90.000 yes 16_557 10_557
O(1) Eu(1) O(1) 48.7(9) yes 17_456 19_656
O(1) Eu(1) O(1) 67.9(6) yes 17_456 20_546
O(1) Eu(1) O(1) 112.1(6) yes 17_456 21_566
O(1) Eu(1) O(1) 112.1(6) yes 17_456 22_557
O(1) Eu(1) O(1) 99.8(4) yes 17_456 27_656
O(1) Eu(1) O(1) 41.3(9) yes 17_456 28_555
O(1) Eu(1) O(1) 146.1(6) yes 17_456 29_566
O(1) Eu(1) O(1) 67.9(6) yes 17_456 39_566
O(1) Eu(1) O(1) 67.9(6) yes 17_456 40_555
O(1) Eu(1) O(1) 180.0(9) yes 17_456 41_656
O(1) Eu(1) C(1) 114.4(6) yes 17_456 .
O(1) Eu(1) C(1) 155.6(6) yes 17_456 2_546
O(1) Eu(1) C(1) 90.000 yes 17_456 3_456
O(1) Eu(1) C(1) 24.4(6) yes 17_456 5_546
O(1) Eu(1) C(1) 90.000 yes 17_456 8_456
O(1) Eu(1) C(1) 65.6(6) yes 17_456 10_557
O(1) Eu(1) O(1) 112.1(6) yes 19_656 20_546
O(1) Eu(1) O(1) 67.9(6) yes 19_656 21_566
O(1) Eu(1) O(1) 112.1(6) yes 19_656 22_557
O(1) Eu(1) O(1) 80.2(4) yes 19_656 27_656
O(1) Eu(1) O(1) 90.0(9) yes 19_656 28_555
O(1) Eu(1) O(1) 146.1(6) yes 19_656 29_566
O(1) Eu(1) O(1) 112.1(6) yes 19_656 39_566
O(1) Eu(1) O(1) 67.9(6) yes 19_656 40_555
O(1) Eu(1) O(1) 131.3(9) yes 19_656 41_656
O(1) Eu(1) C(1) 65.6(6) yes 19_656 .
O(1) Eu(1) C(1) 155.6(6) yes 19_656 2_546
O(1) Eu(1) C(1) 90.000 yes 19_656 3_456
O(1) Eu(1) C(1) 24.4(6) yes 19_656 5_546
O(1) Eu(1) C(1) 90.000 yes 19_656 8_456
O(1) Eu(1) C(1) 114.4(6) yes 19_656 10_557
O(1) Eu(1) O(1) 180.0(9) yes 20_546 21_566
O(1) Eu(1) O(1) 67.9(6) yes 20_546 22_557
O(1) Eu(1) O(1) 90.0(9) yes 20_546 27_656
O(1) Eu(1) O(1) 33.9(6) yes 20_546 28_555
O(1) Eu(1) O(1) 99.8(4) yes 20_546 29_566
O(1) Eu(1) O(1) 48.7(9) yes 20_546 39_566
O(1) Eu(1) O(1) 67.9(6) yes 20_546 40_555
O(1) Eu(1) O(1) 112.1(6) yes 20_546 41_656
O(1) Eu(1) C(1) 155.6(6) yes 20_546 .
O(1) Eu(1) C(1) 90.000 yes 20_546 2_546
O(1) Eu(1) C(1) 114.4(6) yes 20_546 3_456
O(1) Eu(1) C(1) 90.000 yes 20_546 5_546
O(1) Eu(1) C(1) 65.6(6) yes 20_546 8_456
O(1) Eu(1) C(1) 24.4(6) yes 20_546 10_557
O(1) Eu(1) O(1) 112.1(6) yes 21_566 22_557
O(1) Eu(1) O(1) 90.0(9) yes 21_566 27_656
O(1) Eu(1) O(1) 146.1(6) yes 21_566 28_555
O(1) Eu(1) O(1) 80.2(4) yes 21_566 29_566
O(1) Eu(1) O(1) 131.3(9) yes 21_566 39_566
O(1) Eu(1) O(1) 112.1(6) yes 21_566 40_555
O(1) Eu(1) O(1) 67.9(6) yes 21_566 41_656
O(1) Eu(1) C(1) 24.4(6) yes 21_566 .
O(1) Eu(1) C(1) 90.000 yes 21_566 2_546
O(1) Eu(1) C(1) 65.6(6) yes 21_566 3_456
O(1) Eu(1) C(1) 90.000 yes 21_566 5_546
O(1) Eu(1) C(1) 114.4(6) yes 21_566 8_456
O(1) Eu(1) C(1) 155.6(6) yes 21_566 10_557
O(1) Eu(1) O(1) 33.9(6) yes 22_557 27_656
O(1) Eu(1) O(1) 99.8(4) yes 22_557 28_555
O(1) Eu(1) O(1) 90.0(9) yes 22_557 29_566
O(1) Eu(1) O(1) 112.1(6) yes 22_557 39_566
O(1) Eu(1) O(1) 48.7(9) yes 22_557 40_555
O(1) Eu(1) O(1) 67.9(6) yes 22_557 41_656
O(1) Eu(1) C(1) 90.000 yes 22_557 .
O(1) Eu(1) C(1) 65.6(6) yes 22_557 2_546
O(1) Eu(1) C(1) 155.6(6) yes 22_557 3_456
O(1) Eu(1) C(1) 114.4(6) yes 22_557 5_546
O(1) Eu(1) C(1) 24.4(6) yes 22_557 8_456
O(1) Eu(1) C(1) 90.000 yes 22_557 10_557
O(1) Eu(1) O(1) 112.1(6) yes 27_656 28_555
O(1) Eu(1) O(1) 112.1(6) yes 27_656 29_566
O(1) Eu(1) O(1) 138.7(9) yes 27_656 39_566
O(1) Eu(1) O(1) 33.9(6) yes 27_656 40_555
O(1) Eu(1) O(1) 80.2(4) yes 27_656 41_656
O(1) Eu(1) C(1) 65.6(6) yes 27_656 .
O(1) Eu(1) C(1) 90.000 yes 27_656 2_546
O(1) Eu(1) C(1) 155.6(6) yes 27_656 3_456
O(1) Eu(1) C(1) 90.000 yes 27_656 5_546
O(1) Eu(1) C(1) 24.4(6) yes 27_656 8_456
O(1) Eu(1) C(1) 114.4(6) yes 27_656 10_557
O(1) Eu(1) O(1) 112.1(6) yes 28_555 29_566
O(1) Eu(1) O(1) 33.9(6) yes 28_555 39_566
O(1) Eu(1) O(1) 80.2(4) yes 28_555 40_555
O(1) Eu(1) O(1) 138.7(9) yes 28_555 41_656
O(1) Eu(1) C(1) 155.6(6) yes 28_555 .
O(1) Eu(1) C(1) 114.4(6) yes 28_555 2_546
O(1) Eu(1) C(1) 90.000 yes 28_555 3_456
O(1) Eu(1) C(1) 65.6(6) yes 28_555 5_546
O(1) Eu(1) C(1) 90.000 yes 28_555 8_456
O(1) Eu(1) C(1) 24.4(6) yes 28_555 10_557
O(1) Eu(1) O(1) 80.2(4) yes 29_566 39_566
O(1) Eu(1) O(1) 138.7(9) yes 29_566 40_555
O(1) Eu(1) O(1) 33.9(6) yes 29_566 41_656
O(1) Eu(1) C(1) 90.000 yes 29_566 .
O(1) Eu(1) C(1) 24.4(6) yes 29_566 2_546
O(1) Eu(1) C(1) 65.6(6) yes 29_566 3_456
O(1) Eu(1) C(1) 155.6(6) yes 29_566 5_546
O(1) Eu(1) C(1) 114.4(6) yes 29_566 8_456
O(1) Eu(1) C(1) 90.000 yes 29_566 10_557
O(1) Eu(1) O(1) 112.1(6) yes 39_566 40_555
O(1) Eu(1) O(1) 112.1(6) yes 39_566 41_656
O(1) Eu(1) C(1) 155.6(6) yes 39_566 .
O(1) Eu(1) C(1) 90.000 yes 39_566 2_546
O(1) Eu(1) C(1) 65.6(6) yes 39_566 3_456
O(1) Eu(1) C(1) 90.000 yes 39_566 5_546
O(1) Eu(1) C(1) 114.4(6) yes 39_566 8_456
O(1) Eu(1) C(1) 24.4(6) yes 39_566 10_557
O(1) Eu(1) O(1) 112.1(6) yes 40_555 41_656
O(1) Eu(1) C(1) 90.000 yes 40_555 .
O(1) Eu(1) C(1) 114.4(6) yes 40_555 2_546
O(1) Eu(1) C(1) 155.6(6) yes 40_555 3_456
O(1) Eu(1) C(1) 65.6(6) yes 40_555 5_546
O(1) Eu(1) C(1) 24.4(6) yes 40_555 8_456
O(1) Eu(1) C(1) 90.000 yes 40_555 10_557
O(1) Eu(1) C(1) 65.6(6) yes 41_656 .
O(1) Eu(1) C(1) 24.4(6) yes 41_656 2_546
O(1) Eu(1) C(1) 90.000 yes 41_656 3_456
O(1) Eu(1) C(1) 155.6(6) yes 41_656 5_546
O(1) Eu(1) C(1) 90.000 yes 41_656 8_456
O(1) Eu(1) C(1) 114.4(6) yes 41_656 10_557
C(1) Eu(1) C(1) 90.000 yes . 2_546
C(1) Eu(1) C(1) 90.000 yes . 3_456
C(1) Eu(1) C(1) 90.000 yes . 5_546
C(1) Eu(1) C(1) 90.000 yes . 8_456
C(1) Eu(1) C(1) 180.000 yes . 10_557
C(1) Eu(1) C(1) 90.000 yes 2_546 3_456
C(1) Eu(1) C(1) 180.000(5) yes 2_546 5_546
C(1) Eu(1) C(1) 90.000 yes 2_546 8_456
C(1) Eu(1) C(1) 90.000 yes 2_546 10_557
C(1) Eu(1) C(1) 90.000 yes 3_456 5_546
C(1) Eu(1) C(1) 180.000 yes 3_456 8_456
C(1) Eu(1) C(1) 90.000 yes 3_456 10_557
C(1) Eu(1) C(1) 90.000 yes 5_546 8_456
C(1) Eu(1) C(1) 90.000 yes 5_546 10_557
C(1) Eu(1) C(1) 90.000 yes 8_456 10_557
N(1) Co(1) N(1) 180.000 yes . 10_657
N(1) Co(1) N(1) 90.000 yes . 98_545
N(1) Co(1) N(1) 90.000 yes . 101_546
N(1) Co(1) N(1) 90.000 yes . 147_446
N(1) Co(1) N(1) 90.000 yes . 152_456
N(1) Co(1) N(1) 90.000 yes 10_657 98_545
N(1) Co(1) N(1) 90.000 yes 10_657 101_546
N(1) Co(1) N(1) 90.000 yes 10_657 147_446
N(1) Co(1) N(1) 90.000 yes 10_657 152_456
N(1) Co(1) N(1) 180.000 yes 98_545 101_546
N(1) Co(1) N(1) 90.000 yes 98_545 147_446
N(1) Co(1) N(1) 90.000 yes 98_545 152_456
N(1) Co(1) N(1) 90.000 yes 101_546 147_446
N(1) Co(1) N(1) 90.000 yes 101_546 152_456
N(1) Co(1) N(1) 180.000 yes 147_446 152_456
Eu(1) O(1) O(1) 73.0(14) yes . 15_546
Eu(1) O(1) O(1) 69.4(12) yes . 19_656
Eu(1) O(1) O(1) 73.0(14) yes . 21_566
Eu(1) O(1) C(1) 95(2) yes . .
O(1) O(1) O(1) 120.0(16) yes 15_546 19_656
O(1) O(1) O(1) 90.0(18) yes 15_546 21_566
O(1) O(1) C(1) 51.8(14) yes 15_546 .
O(1) O(1) O(1) 120.0(16) yes 19_656 21_566
O(1) O(1) C(1) 164(3) yes 19_656 .
O(1) O(1) C(1) 51.8(14) yes 21_566 .
Co(1) N(1) C(4) 121(2) yes . .
Co(1) N(1) C(4) 121(2) yes . 12_557
Co(1) N(1) C(4) 121(2) yes . 15_546
Co(1) N(1) C(4) 121(2) yes . 18_546
C(4) N(1) C(4) 118(3) yes . 12_557
C(4) N(1) C(4) 74.4(14) yes . 15_546
C(4) N(1) C(4) 74.4(14) yes . 18_546
C(4) N(1) C(4) 74.4(14) yes 12_557 15_546
C(4) N(1) C(4) 74.4(14) yes 12_557 18_546
C(4) N(1) C(4) 118(3) yes 15_546 18_546
Eu(1) C(1) O(1) 61(2) yes . .
Eu(1) C(1) O(1) 61(2) yes . 4_557
Eu(1) C(1) O(1) 61(2) yes . 15_546
Eu(1) C(1) O(1) 61(2) yes . 21_566
Eu(1) C(1) C(2) 180.000 yes . .
O(1) C(1) O(1) 122(4) yes . 4_557
O(1) C(1) O(1) 76.4(16) yes . 15_546
O(1) C(1) O(1) 76.4(16) yes . 21_566
O(1) C(1) C(2) 119(2) yes . .
O(1) C(1) O(1) 76.4(16) yes 4_557 15_546
O(1) C(1) O(1) 76.4(16) yes 4_557 21_566
O(1) C(1) C(2) 119(2) yes 4_557 .
O(1) C(1) O(1) 122(4) yes 15_546 21_566
O(1) C(1) C(2) 119(2) yes 15_546 .
O(1) C(1) C(2) 119(2) yes 21_566 .
C(1) C(2) C(3) 113(3) yes . .
C(1) C(2) C(3) 113(3) yes . 12_557
C(1) C(2) C(3) 113(3) yes . 15_546
C(1) C(2) C(3) 113(3) yes . 18_546
C(3) C(2) C(3) 134(4) yes . 12_557
C(3) C(2) C(3) 81.1(14) yes . 15_546
C(3) C(2) C(3) 81.1(14) yes . 18_546
C(3) C(2) C(3) 81.1(14) yes 12_557 15_546
C(3) C(2) C(3) 81.1(14) yes 12_557 18_546
C(3) C(2) C(3) 134(4) yes 15_546 18_546
C(2) C(3) C(3) 49(2) yes . 15_546
C(2) C(3) C(3) 49(2) yes . 18_546
C(2) C(3) C(4) 112(5) yes . .
C(3) C(3) C(3) 90(4) yes 15_546 18_546
C(3) C(3) C(4) 89(3) yes 15_546 .
C(3) C(3) C(4) 89(3) yes 18_546 .
N(1) C(4) C(3) 122(5) yes . .
N(1) C(4) C(4) 53(3) yes . 15_546
N(1) C(4) C(4) 53(3) yes . 18_546
C(3) C(4) C(4) 91(3) yes . 15_546
C(3) C(4) C(4) 91(3) yes . 18_546
C(4) C(4) C(4) 90(4) yes 15_546 18_546

loop_
_geom_bond_atom_site_label_1
_geom_bond_atom_site_label_2
_geom_bond_distance
_geom_bond_publ_flag
_geom_bond_site_symmetry_2
Eu(1) O(1) 2.50(3) yes .
Eu(1) O(1) 2.50(3) yes 2_546
Eu(1) O(1) 2.50(3) yes 3_456
Eu(1) O(1) 2.50(3) yes 4_557
Eu(1) O(1) 2.50(3) yes 5_546
Eu(1) O(1) 2.50(3) yes 7_566
Eu(1) O(1) 2.50(3) yes 8_456
Eu(1) O(1) 2.50(3) yes 9_656
Eu(1) O(1) 2.50(3) yes 10_557
Eu(1) O(1) 2.50(3) yes 13_555
Eu(1) O(1) 2.50(3) yes 14_456
Eu(1) O(1) 2.50(3) yes 15_546
Eu(1) O(1) 2.50(3) yes 16_557
Eu(1) O(1) 2.50(3) yes 17_456
Eu(1) O(1) 2.50(3) yes 19_656
Eu(1) O(1) 2.50(3) yes 20_546
Eu(1) O(1) 2.50(3) yes 21_566
Eu(1) O(1) 2.50(3) yes 22_557
Eu(1) O(1) 2.50(3) yes 27_656
Eu(1) O(1) 2.50(3) yes 28_555
Eu(1) O(1) 2.50(3) yes 29_566
Eu(1) O(1) 2.50(3) yes 39_566
Eu(1) O(1) 2.50(3) yes 40_555
Eu(1) O(1) 2.50(3) yes 41_656
Eu(1) C(1) 2.85(4) yes .
Eu(1) C(1) 2.85(4) yes 2_546
Eu(1) C(1) 2.85(4) yes 3_456
Eu(1) C(1) 2.85(4) yes 5_546
Eu(1) C(1) 2.85(4) yes 8_456
Eu(1) C(1) 2.85(4) yes 10_557
Co(1) N(1) 1.899(18) yes .
Co(1) N(1) 1.899(18) yes 10_657
Co(1) N(1) 1.899(18) yes 98_545
Co(1) N(1) 1.899(18) yes 101_546
Co(1) N(1) 1.899(18) yes 147_446
Co(1) N(1) 1.899(18) yes 152_456
O(1) O(1) 1.46(3) yes 15_546
O(1) O(1) 1.76(4) yes 19_656
O(1) O(1) 1.46(3) yes 21_566
O(1) C(1) 1.18(3) yes .
N(1) C(4) 1.31(5) yes .
N(1) C(4) 1.31(5) yes 12_557
N(1) C(4) 1.31(5) yes 15_546
N(1) C(4) 1.31(5) yes 18_546
C(1) C(2) 1.64(5) yes .
C(2) C(3) 1.23(6) yes .
C(2) C(3) 1.23(6) yes 12_557
C(2) C(3) 1.23(6) yes 15_546
C(2) C(3) 1.23(6) yes 18_546
C(3) C(3) 1.60(6) yes 15_546
C(3) C(3) 1.60(6) yes 18_546
C(3) C(4) 1.46(5) yes .
C(4) C(4) 1.58(6) yes 15_546
C(4) C(4) 1.58(6) yes 18_546

loop_
_geom_contact_atom_site_label_1
_geom_contact_atom_site_label_2
_geom_contact_distance
_geom_contact_publ_flag
_geom_contact_site_symmetry_2
Co(1) C(4) 2.81(4) no 10_657
Co(1) C(4) 2.81(4) no 98_545
Co(1) C(4) 2.81(4) no 101_546
Co(1) C(4) 2.81(4) no 147_446
Co(1) C(4) 2.81(4) no 152_456
O(1) C(3) 3.10(5) no .
O(1) C(3) 3.10(5) no 12_557
O(1) C(3) 3.46(5) no 15_546
O(1) C(3) 2.70(5) no 18_546
N(1) C(2) 2.62(4) no .
N(1) C(3) 2.42(5) no 12_557
N(1) C(3) 2.42(5) no 15_546
N(1) C(3) 2.42(5) no 18_546
N(1) C(4) 3.39(4) no 147_446
N(1) C(4) 3.39(4) no 152_456
C(2) C(4) 2.24(5) no 12_557
C(2) C(4) 2.24(5) no 15_546
C(2) C(4) 2.24(5) no 18_546
C(3) C(4) 2.68(7) no 12_557
C(4) C(4) 3.16(5) no 152_456
Co(1) C(4) 2.81(4) no 20_646
Co(1) C(4) 2.81(4) no 25_657
Co(1) C(4) 2.81(4) no 42_666
Co(1) C(4) 2.81(4) no 107_546
Co(1) C(4) 2.81(4) no 110_455
Co(1) C(4) 2.81(4) no 113_456
Co(1) C(4) 2.81(4) no 119_456
Co(1) C(4) 2.81(4) no 125_565
Co(1) C(4) 2.81(4) no 137_655
Co(1) C(4) 2.81(4) no 150_446
Co(1) C(4) 2.81(4) no 157_545
Co(1) C(4) 2.81(4) no 166_557
Co(1) C(4) 2.81(4) no 168_547
Co(1) C(4) 2.81(4) no 174_656
Co(1) C(4) 2.81(4) no 181_557
N(1) C(4) 2.69(4) no 107_546
N(1) C(4) 3.39(4) no 110_455
N(1) C(4) 3.39(4) no 113_456
N(1) C(4) 3.39(4) no 119_456
N(1) C(4) 2.69(4) no 125_565
N(1) C(4) 3.39(4) no 137_655
N(1) C(4) 3.39(4) no 150_446
N(1) C(4) 2.69(4) no 168_547
N(1) C(4) 3.39(4) no 174_656
N(1) C(4) 2.69(4) no 181_557
C(3) C(4) 3.25(7) no 181_557
C(4) C(3) 3.25(7) no 181_557
C(4) C(4) 3.16(5) no 107_546
C(4) C(4) 3.16(5) no 125_565
C(4) C(4) 3.16(5) no 174_656
C(4) C(4) 2.06(7) no 181_557

loop_
_geom_torsion_atom_site_label_1
_geom_torsion_atom_site_label_2
_geom_torsion_atom_site_label_3
_geom_torsion_atom_site_label_4
_geom_torsion
_geom_torsion_publ_flag
_geom_torsion_site_symmetry_1
_geom_torsion_site_symmetry_3
_geom_torsion_site_symmetry_4
O(1) Eu(1) O(1) O(1) 148.3(5) no . 2_546 14_456
O(1) Eu(1) O(1) O(1) -79.4(4) no . 2_546 22_557
O(1) Eu(1) O(1) O(1) 52.9(9) no . 2_546 41_656
O(1) Eu(1) O(1) C(1) 100.6(4) no . 2_546 2_546
O(1) Eu(1) O(1) O(1) 21.2(10) no 2_546 . 15_546
O(1) Eu(1) O(1) O(1) 153.6(7) no 2_546 . 19_656
O(1) Eu(1) O(1) O(1) -74.1(9) no 2_546 . 21_566
O(1) Eu(1) O(1) C(1) -26.4(7) no 2_546 . .
O(1) Eu(1) O(1) O(1) 21.2(10) no . 3_456 13_555
O(1) Eu(1) O(1) O(1) 153.6(7) no . 3_456 39_566
O(1) Eu(1) O(1) O(1) -74.1(9) no . 3_456 16_557
O(1) Eu(1) O(1) C(1) -26.4(7) no . 3_456 3_456
O(1) Eu(1) O(1) O(1) 148.3(5) no 3_456 . 15_546
O(1) Eu(1) O(1) O(1) -79.4(4) no 3_456 . 19_656
O(1) Eu(1) O(1) O(1) 52.9(9) no 3_456 . 21_566
O(1) Eu(1) O(1) C(1) 100.6(4) no 3_456 . .
O(1) Eu(1) O(1) O(1) -47.7(7) no . 4_557 15_546
O(1) Eu(1) O(1) O(1) 180.0 no . 4_557 41_656
O(1) Eu(1) O(1) O(1) 47.7(7) no . 4_557 21_566
O(1) Eu(1) O(1) C(1) 0.0 no . 4_557 .
O(1) Eu(1) O(1) O(1) 47.7(7) no 4_557 . 15_546
O(1) Eu(1) O(1) O(1) 180.0 no 4_557 . 19_656
O(1) Eu(1) O(1) O(1) -47.7(7) no 4_557 . 21_566
O(1) Eu(1) O(1) C(1) 0.0 no 4_557 . .
O(1) Eu(1) O(1) O(1) -127.1(9) no . 5_546 17_456
O(1) Eu(1) O(1) O(1) 100.6(4) no . 5_546 40_555
O(1) Eu(1) O(1) O(1) -31.7(5) no . 5_546 19_656
O(1) Eu(1) O(1) C(1) -79.4(4) no . 5_546 5_546
O(1) Eu(1) O(1) O(1) -105.9(9) no 5_546 . 15_546
O(1) Eu(1) O(1) O(1) 26.4(7) no 5_546 . 19_656
O(1) Eu(1) O(1) O(1) 158.8(10) no 5_546 . 21_566
O(1) Eu(1) O(1) C(1) -153.6(7) no 5_546 . .
O(1) Eu(1) O(1) O(1) 127.1(9) no . 7_566 17_456
O(1) Eu(1) O(1) O(1) -100.6(4) no . 7_566 13_555
O(1) Eu(1) O(1) O(1) 31.7(5) no . 7_566 19_656
O(1) Eu(1) O(1) C(1) 79.4(4) no . 7_566 5_546
O(1) Eu(1) O(1) O(1) -158.8(10) no 7_566 . 15_546
O(1) Eu(1) O(1) O(1) -26.4(7) no 7_566 . 19_656
O(1) Eu(1) O(1) O(1) 105.9(9) no 7_566 . 21_566
O(1) Eu(1) O(1) C(1) 153.6(7) no 7_566 . .
O(1) Eu(1) O(1) O(1) 74.1(9) no . 8_456 22_557
O(1) Eu(1) O(1) O(1) -153.6(7) no . 8_456 20_546
O(1) Eu(1) O(1) O(1) -21.2(10) no . 8_456 40_555
O(1) Eu(1) O(1) C(1) 26.4(7) no . 8_456 8_456
O(1) Eu(1) O(1) O(1) -52.9(9) no 8_456 . 15_546
O(1) Eu(1) O(1) O(1) 79.4(4) no 8_456 . 19_656
O(1) Eu(1) O(1) O(1) -148.3(5) no 8_456 . 21_566
O(1) Eu(1) O(1) C(1) -100.6(4) no 8_456 . .
O(1) Eu(1) O(1) O(1) -158.8(10) no . 9_656 16_557
O(1) Eu(1) O(1) O(1) -26.4(7) no . 9_656 21_566
O(1) Eu(1) O(1) O(1) 105.9(9) no . 9_656 13_555
O(1) Eu(1) O(1) C(1) 153.6(7) no . 9_656 3_456
O(1) Eu(1) O(1) O(1) 127.1(9) no 9_656 . 15_546
O(1) Eu(1) O(1) O(1) -100.6(4) no 9_656 . 19_656
O(1) Eu(1) O(1) O(1) 31.7(5) no 9_656 . 21_566
O(1) Eu(1) O(1) C(1) 79.4(4) no 9_656 . .
O(1) Eu(1) O(1) O(1) -160.1(9) no . 13_555 3_456
O(1) Eu(1) O(1) O(1) 67.6(6) no . 13_555 7_566
O(1) Eu(1) O(1) O(1) -64.8(8) no . 13_555 9_656
O(1) Eu(1) O(1) C(1) -112.4(6) no . 13_555 3_456
O(1) Eu(1) O(1) O(1) 160.1(9) no 13_555 . 15_546
O(1) Eu(1) O(1) O(1) -67.6(6) no 13_555 . 19_656
O(1) Eu(1) O(1) O(1) 64.8(8) no 13_555 . 21_566
O(1) Eu(1) O(1) C(1) 112.4(6) no 13_555 . .
O(1) Eu(1) O(1) O(1) -47.7(7) no . 14_456 2_546
O(1) Eu(1) O(1) O(1) 180.0 no . 14_456 10_557
O(1) Eu(1) O(1) O(1) 47.7(7) no . 14_456 29_566
O(1) Eu(1) O(1) C(1) 0.0 no . 14_456 2_546
O(1) Eu(1) O(1) O(1) 47.7(7) no 14_456 . 15_546
O(1) Eu(1) O(1) O(1) 180.0 no 14_456 . 19_656
O(1) Eu(1) O(1) O(1) -47.7(7) no 14_456 . 21_566
O(1) Eu(1) O(1) C(1) 0.0 no 14_456 . .
O(1) Eu(1) O(1) O(1) 0.0(8) no . 15_546 .
O(1) Eu(1) O(1) O(1) -132.3(10) no . 15_546 27_656
O(1) Eu(1) O(1) O(1) 95.3(15) no . 15_546 4_557
O(1) Eu(1) O(1) C(1) 47.7(10) no . 15_546 .
O(1) Eu(1) O(1) O(1) 0.0(8) no 15_546 . 15_546
O(1) Eu(1) O(1) O(1) 132.3(10) no 15_546 . 19_656
O(1) Eu(1) O(1) O(1) -95.3(15) no 15_546 . 21_566
O(1) Eu(1) O(1) C(1) -47.7(10) no 15_546 . .
O(1) Eu(1) O(1) O(1) 115.2(8) no . 16_557 3_456
O(1) Eu(1) O(1) O(1) -112.4(6) no . 16_557 29_566
O(1) Eu(1) O(1) O(1) 19.9(9) no . 16_557 9_656
O(1) Eu(1) O(1) C(1) 67.6(6) no . 16_557 3_456
O(1) Eu(1) O(1) O(1) 115.2(8) no 16_557 . 15_546
O(1) Eu(1) O(1) O(1) -112.4(6) no 16_557 . 19_656
O(1) Eu(1) O(1) O(1) 19.9(9) no 16_557 . 21_566
O(1) Eu(1) O(1) C(1) 67.6(6) no 16_557 . .
O(1) Eu(1) O(1) O(1) 47.7(7) no . 17_456 5_546
O(1) Eu(1) O(1) O(1) 180.0 no . 17_456 28_555
O(1) Eu(1) O(1) O(1) -47.7(7) no . 17_456 7_566
O(1) Eu(1) O(1) C(1) 0.0 no . 17_456 5_546
O(1) Eu(1) O(1) O(1) -132.3(7) no 17_456 . 15_546
O(1) Eu(1) O(1) O(1) 0.0 no 17_456 . 19_656
O(1) Eu(1) O(1) O(1) 132.3(7) no 17_456 . 21_566
O(1) Eu(1) O(1) C(1) 180.0 no 17_456 . .
O(1) Eu(1) O(1) O(1) 132.3(7) no . 19_656 5_546
O(1) Eu(1) O(1) O(1) 0.0 no . 19_656 .
O(1) Eu(1) O(1) O(1) -132.3(7) no . 19_656 7_566
O(1) Eu(1) O(1) C(1) 180.0 no . 19_656 5_546
O(1) Eu(1) O(1) O(1) -132.3(7) no 19_656 . 15_546
O(1) Eu(1) O(1) O(1) 0.0 no 19_656 . 19_656
O(1) Eu(1) O(1) O(1) 132.3(7) no 19_656 . 21_566
O(1) Eu(1) O(1) C(1) 180.0 no 19_656 . .
O(1) Eu(1) O(1) O(1) -180(712763) no . 20_546 10_557
O(1) Eu(1) O(1) O(1) 47.7(10) no . 20_546 8_456
O(1) Eu(1) O(1) O(1) -84.7(15) no . 20_546 28_555
O(1) Eu(1) O(1) C(1) -132.3(10) no . 20_546 10_557
O(1) Eu(1) O(1) O(1) -84.7(15) no 20_546 . 15_546
O(1) Eu(1) O(1) O(1) 47.7(10) no 20_546 . 19_656
O(1) Eu(1) O(1) O(1) 180.0(8) no 20_546 . 21_566
O(1) Eu(1) O(1) C(1) -132.3(10) no 20_546 . .
O(1) Eu(1) O(1) O(1) -95.3(15) no . 21_566 4_557
O(1) Eu(1) O(1) O(1) 132.3(10) no . 21_566 9_656
O(1) Eu(1) O(1) O(1) 0.0(8) no . 21_566 .
O(1) Eu(1) O(1) C(1) -47.7(10) no . 21_566 .
O(1) Eu(1) O(1) O(1) 95.3(15) no 21_566 . 15_546
O(1) Eu(1) O(1) O(1) -132.3(10) no 21_566 . 19_656
O(1) Eu(1) O(1) O(1) 0.0(8) no 21_566 . 21_566
O(1) Eu(1) O(1) C(1) 47.7(10) no 21_566 . .
O(1) Eu(1) O(1) O(1) -115.2(8) no . 22_557 8_456
O(1) Eu(1) O(1) O(1) 112.4(6) no . 22_557 2_546
O(1) Eu(1) O(1) O(1) -19.9(9) no . 22_557 27_656
O(1) Eu(1) O(1) C(1) -67.6(6) no . 22_557 8_456
O(1) Eu(1) O(1) O(1) -19.9(9) no 22_557 . 15_546
O(1) Eu(1) O(1) O(1) 112.4(6) no 22_557 . 19_656
O(1) Eu(1) O(1) O(1) -115.2(8) no 22_557 . 21_566
O(1) Eu(1) O(1) C(1) -67.6(6) no 22_557 . .
O(1) Eu(1) O(1) O(1) 158.8(10) no . 27_656 22_557
O(1) Eu(1) O(1) O(1) 26.4(7) no . 27_656 15_546
O(1) Eu(1) O(1) O(1) -105.9(9) no . 27_656 40_555
O(1) Eu(1) O(1) C(1) -153.6(7) no . 27_656 8_456
O(1) Eu(1) O(1) O(1) -31.7(5) no 27_656 . 15_546
O(1) Eu(1) O(1) O(1) 100.6(4) no 27_656 . 19_656
O(1) Eu(1) O(1) O(1) -127.1(9) no 27_656 . 21_566
O(1) Eu(1) O(1) C(1) -79.4(4) no 27_656 . .
O(1) Eu(1) O(1) O(1) -132.3(7) no . 28_555 39_566
O(1) Eu(1) O(1) O(1) 0.0 no . 28_555 17_456
O(1) Eu(1) O(1) O(1) 132.3(7) no . 28_555 20_546
O(1) Eu(1) O(1) C(1) 180.0 no . 28_555 10_557
O(1) Eu(1) O(1) O(1) -132.3(7) no 28_555 . 15_546
O(1) Eu(1) O(1) O(1) 0.0 no 28_555 . 19_656
O(1) Eu(1) O(1) O(1) 132.3(7) no 28_555 . 21_566
O(1) Eu(1) O(1) C(1) 180.0 no 28_555 . .
O(1) Eu(1) O(1) O(1) -52.9(9) no . 29_566 41_656
O(1) Eu(1) O(1) O(1) 79.4(4) no . 29_566 16_557
O(1) Eu(1) O(1) O(1) -148.3(5) no . 29_566 14_456
O(1) Eu(1) O(1) C(1) -100.6(4) no . 29_566 2_546
O(1) Eu(1) O(1) O(1) 74.1(9) no 29_566 . 15_546
O(1) Eu(1) O(1) O(1) -153.6(7) no 29_566 . 19_656
O(1) Eu(1) O(1) O(1) -21.2(10) no 29_566 . 21_566
O(1) Eu(1) O(1) C(1) 26.4(7) no 29_566 . .
O(1) Eu(1) O(1) O(1) 180(712763) no . 39_566 10_557
O(1) Eu(1) O(1) O(1) -47.7(10) no . 39_566 3_456
O(1) Eu(1) O(1) O(1) 84.7(15) no . 39_566 28_555
O(1) Eu(1) O(1) C(1) 132.3(10) no . 39_566 10_557
O(1) Eu(1) O(1) O(1) 180(872953) no 39_566 . 15_546
O(1) Eu(1) O(1) O(1) -47.7(10) no 39_566 . 19_656
O(1) Eu(1) O(1) O(1) 84.7(15) no 39_566 . 21_566
O(1) Eu(1) O(1) C(1) 132.3(10) no 39_566 . .
O(1) Eu(1) O(1) O(1) 64.8(8) no . 40_555 27_656
O(1) Eu(1) O(1) O(1) -67.6(6) no . 40_555 5_546
O(1) Eu(1) O(1) O(1) 160.1(9) no . 40_555 8_456
O(1) Eu(1) O(1) C(1) 112.4(6) no . 40_555 8_456
O(1) Eu(1) O(1) O(1) -64.8(8) no 40_555 . 15_546
O(1) Eu(1) O(1) O(1) 67.6(6) no 40_555 . 19_656
O(1) Eu(1) O(1) O(1) -160.1(9) no 40_555 . 21_566
O(1) Eu(1) O(1) C(1) -112.4(6) no 40_555 . .
O(1) Eu(1) O(1) O(1) 132.3(7) no . 41_656 29_566
O(1) Eu(1) O(1) O(1) 0.0 no . 41_656 4_557
O(1) Eu(1) O(1) O(1) -132.3(7) no . 41_656 2_546
O(1) Eu(1) O(1) C(1) 180.0 no . 41_656 2_546
O(1) Eu(1) O(1) O(1) 47.7(7) no 41_656 . 15_546
O(1) Eu(1) O(1) O(1) 180.0 no 41_656 . 19_656
O(1) Eu(1) O(1) O(1) -47.7(7) no 41_656 . 21_566
O(1) Eu(1) O(1) C(1) 0.0 no 41_656 . .
O(1) Eu(1) C(1) O(1) 0.0 no . . .
O(1) Eu(1) C(1) O(1) 180.0 no . . 4_557
O(1) Eu(1) C(1) O(1) -90.0 no . . 15_546
O(1) Eu(1) C(1) O(1) 90.0 no . . 21_566
C(1) Eu(1) O(1) O(1) 47.7(7) no . . 15_546
C(1) Eu(1) O(1) O(1) 180.0 no . . 19_656
C(1) Eu(1) O(1) O(1) -47.7(7) no . . 21_566
C(1) Eu(1) O(1) C(1) 0.0 no . . .
O(1) Eu(1) C(1) O(1) -90.0 no . 2_546 2_546
O(1) Eu(1) C(1) O(1) 90.0 no . 2_546 29_566
O(1) Eu(1) C(1) O(1) 180.0 no . 2_546 14_456
O(1) Eu(1) C(1) O(1) 0.0 no . 2_546 41_656
C(1) Eu(1) O(1) O(1) 47.7(7) no 2_546 . 15_546
C(1) Eu(1) O(1) O(1) 180.0 no 2_546 . 19_656
C(1) Eu(1) O(1) O(1) -47.7(7) no 2_546 . 21_566
C(1) Eu(1) O(1) C(1) 0.0 no 2_546 . .
O(1) Eu(1) C(1) O(1) 155.6(6) no . 3_456 3_456
O(1) Eu(1) C(1) O(1) -24.4(6) no . 3_456 9_656
O(1) Eu(1) C(1) O(1) 65.6(6) no . 3_456 13_555
O(1) Eu(1) C(1) O(1) -114.4(6) no . 3_456 16_557
C(1) Eu(1) O(1) O(1) 137.7(7) no 3_456 . 15_546
C(1) Eu(1) O(1) O(1) -90.0 no 3_456 . 19_656
C(1) Eu(1) O(1) O(1) 42.3(7) no 3_456 . 21_566
C(1) Eu(1) O(1) C(1) 90.0 no 3_456 . .
O(1) Eu(1) C(1) O(1) 90.0 no . 5_546 5_546
O(1) Eu(1) C(1) O(1) -90.0 no . 5_546 7_566
O(1) Eu(1) C(1) O(1) 180.0 no . 5_546 17_456
O(1) Eu(1) C(1) O(1) 0.0 no . 5_546 19_656
C(1) Eu(1) O(1) O(1) -132.3(7) no 5_546 . 15_546
C(1) Eu(1) O(1) O(1) 0.0 no 5_546 . 19_656
C(1) Eu(1) O(1) O(1) 132.3(7) no 5_546 . 21_566
C(1) Eu(1) O(1) C(1) 180.0 no 5_546 . .
O(1) Eu(1) C(1) O(1) -155.6(6) no . 8_456 8_456
O(1) Eu(1) C(1) O(1) 24.4(6) no . 8_456 27_656
O(1) Eu(1) C(1) O(1) 114.4(6) no . 8_456 22_557
O(1) Eu(1) C(1) O(1) -65.6(6) no . 8_456 40_555
C(1) Eu(1) O(1) O(1) -42.3(7) no 8_456 . 15_546
C(1) Eu(1) O(1) O(1) 90.0 no 8_456 . 19_656
C(1) Eu(1) O(1) O(1) -137.7(7) no 8_456 . 21_566
C(1) Eu(1) O(1) C(1) -90.0 no 8_456 . .
O(1) Eu(1) C(1) O(1) 180.0 no . 10_557 10_557
O(1) Eu(1) C(1) O(1) 0.0 no . 10_557 28_555
O(1) Eu(1) C(1) O(1) 90.0 no . 10_557 20_546
O(1) Eu(1) C(1) O(1) -90.0 no . 10_557 39_566
C(1) Eu(1) O(1) O(1) -132.3(7) no 10_557 . 15_546
C(1) Eu(1) O(1) O(1) 0.0 no 10_557 . 19_656
C(1) Eu(1) O(1) O(1) 132.3(7) no 10_557 . 21_566
C(1) Eu(1) O(1) C(1) 180.0 no 10_557 . .
O(1) Eu(1) O(1) O(1) 148.3(5) no 2_546 3_456 13_555
O(1) Eu(1) O(1) O(1) -79.4(4) no 2_546 3_456 39_566
O(1) Eu(1) O(1) O(1) 52.9(9) no 2_546 3_456 16_557
O(1) Eu(1) O(1) C(1) 100.6(4) no 2_546 3_456 3_456
O(1) Eu(1) O(1) O(1) 21.2(10) no 3_456 2_546 14_456
O(1) Eu(1) O(1) O(1) 153.6(7) no 3_456 2_546 22_557
O(1) Eu(1) O(1) O(1) -74.1(9) no 3_456 2_546 41_656
O(1) Eu(1) O(1) C(1) -26.4(7) no 3_456 2_546 2_546
O(1) Eu(1) O(1) O(1) 105.9(9) no 2_546 4_557 15_546
O(1) Eu(1) O(1) O(1) -26.4(7) no 2_546 4_557 41_656
O(1) Eu(1) O(1) O(1) -158.8(10) no 2_546 4_557 21_566
O(1) Eu(1) O(1) C(1) 153.6(7) no 2_546 4_557 .
O(1) Eu(1) O(1) O(1) 127.1(9) no 4_557 2_546 14_456
O(1) Eu(1) O(1) O(1) -100.6(4) no 4_557 2_546 22_557
O(1) Eu(1) O(1) O(1) 31.7(5) no 4_557 2_546 41_656
O(1) Eu(1) O(1) C(1) 79.4(4) no 4_557 2_546 2_546
O(1) Eu(1) O(1) O(1) 132.3(7) no 2_546 5_546 17_456
O(1) Eu(1) O(1) O(1) 0.0 no 2_546 5_546 40_555
O(1) Eu(1) O(1) O(1) -132.3(7) no 2_546 5_546 19_656
O(1) Eu(1) O(1) C(1) 180.0 no 2_546 5_546 5_546
O(1) Eu(1) O(1) O(1) -132.3(7) no 5_546 2_546 14_456
O(1) Eu(1) O(1) O(1) 0.0 no 5_546 2_546 22_557
O(1) Eu(1) O(1) O(1) 132.3(7) no 5_546 2_546 41_656
O(1) Eu(1) O(1) C(1) 180.0 no 5_546 2_546 2_546
O(1) Eu(1) O(1) O(1) -31.7(5) no 2_546 8_456 22_557
O(1) Eu(1) O(1) O(1) 100.6(4) no 2_546 8_456 20_546
O(1) Eu(1) O(1) O(1) -127.1(9) no 2_546 8_456 40_555
O(1) Eu(1) O(1) C(1) -79.4(4) no 2_546 8_456 8_456
O(1) Eu(1) O(1) O(1) -105.9(9) no 8_456 2_546 14_456
O(1) Eu(1) O(1) O(1) 26.4(7) no 8_456 2_546 22_557
O(1) Eu(1) O(1) O(1) 158.8(10) no 8_456 2_546 41_656
O(1) Eu(1) O(1) C(1) -153.6(7) no 8_456 2_546 2_546
O(1) Eu(1) O(1) O(1) -52.9(9) no 2_546 9_656 16_557
O(1) Eu(1) O(1) O(1) 79.4(4) no 2_546 9_656 21_566
O(1) Eu(1) O(1) O(1) -148.3(5) no 2_546 9_656 13_555
O(1) Eu(1) O(1) C(1) -100.6(4) no 2_546 9_656 3_456
O(1) Eu(1) O(1) O(1) 74.1(9) no 9_656 2_546 14_456
O(1) Eu(1) O(1) O(1) -153.6(7) no 9_656 2_546 22_557
O(1) Eu(1) O(1) O(1) -21.2(10) no 9_656 2_546 41_656
O(1) Eu(1) O(1) C(1) 26.4(7) no 9_656 2_546 2_546
O(1) Eu(1) O(1) O(1) -105.9(9) no 2_546 10_557 20_546
O(1) Eu(1) O(1) O(1) 26.4(7) no 2_546 10_557 14_456
O(1) Eu(1) O(1) O(1) 158.8(10) no 2_546 10_557 39_566
O(1) Eu(1) O(1) C(1) -153.6(7) no 2_546 10_557 10_557
O(1) Eu(1) O(1) O(1) -31.7(5) no 10_557 2_546 14_456
O(1) Eu(1) O(1) O(1) 100.6(4) no 10_557 2_546 22_557
O(1) Eu(1) O(1) O(1) -127.1(9) no 10_557 2_546 41_656
O(1) Eu(1) O(1) C(1) -79.4(4) no 10_557 2_546 2_546
O(1) Eu(1) O(1) O(1) -47.7(7) no 2_546 13_555 3_456
O(1) Eu(1) O(1) O(1) 180.0 no 2_546 13_555 7_566
O(1) Eu(1) O(1) O(1) 47.7(7) no 2_546 13_555 9_656
O(1) Eu(1) O(1) C(1) 0.0 no 2_546 13_555 3_456
O(1) Eu(1) O(1) O(1) 47.7(7) no 13_555 2_546 14_456
O(1) Eu(1) O(1) O(1) 180.0 no 13_555 2_546 22_557
O(1) Eu(1) O(1) O(1) -47.7(7) no 13_555 2_546 41_656
O(1) Eu(1) O(1) C(1) 0.0 no 13_555 2_546 2_546
O(1) Eu(1) O(1) O(1) 0.0(8) no 2_546 14_456 2_546
O(1) Eu(1) O(1) O(1) -132.3(10) no 2_546 14_456 10_557
O(1) Eu(1) O(1) O(1) 95.3(15) no 2_546 14_456 29_566
O(1) Eu(1) O(1) C(1) 47.7(10) no 2_546 14_456 2_546
O(1) Eu(1) O(1) O(1) 0.0(8) no 14_456 2_546 14_456
O(1) Eu(1) O(1) O(1) 132.3(10) no 14_456 2_546 22_557
O(1) Eu(1) O(1) O(1) -95.3(15) no 14_456 2_546 41_656
O(1) Eu(1) O(1) C(1) -47.7(10) no 14_456 2_546 2_546
O(1) Eu(1) O(1) O(1) -160.1(9) no 2_546 15_546 .
O(1) Eu(1) O(1) O(1) 67.6(6) no 2_546 15_546 27_656
O(1) Eu(1) O(1) O(1) -64.8(8) no 2_546 15_546 4_557
O(1) Eu(1) O(1) C(1) -112.4(6) no 2_546 15_546 .
O(1) Eu(1) O(1) O(1) 160.1(9) no 15_546 2_546 14_456
O(1) Eu(1) O(1) O(1) -67.6(6) no 15_546 2_546 22_557
O(1) Eu(1) O(1) O(1) 64.8(8) no 15_546 2_546 41_656
O(1) Eu(1) O(1) C(1) 112.4(6) no 15_546 2_546 2_546
O(1) Eu(1) O(1) O(1) -132.3(7) no 2_546 16_557 3_456
O(1) Eu(1) O(1) O(1) 0.0 no 2_546 16_557 29_566
O(1) Eu(1) O(1) O(1) 132.3(7) no 2_546 16_557 9_656
O(1) Eu(1) O(1) C(1) 180.0 no 2_546 16_557 3_456
O(1) Eu(1) O(1) O(1) 47.7(7) no 16_557 2_546 14_456
O(1) Eu(1) O(1) O(1) 180.0 no 16_557 2_546 22_557
O(1) Eu(1) O(1) O(1) -47.7(7) no 16_557 2_546 41_656
O(1) Eu(1) O(1) C(1) 0.0 no 16_557 2_546 2_546
O(1) Eu(1) O(1) O(1) -84.7(15) no 2_546 17_456 5_546
O(1) Eu(1) O(1) O(1) 47.7(10) no 2_546 17_456 28_555
O(1) Eu(1) O(1) O(1) 180.0(8) no 2_546 17_456 7_566
O(1) Eu(1) O(1) C(1) -132.3(10) no 2_546 17_456 5_546
O(1) Eu(1) O(1) O(1) -84.7(15) no 17_456 2_546 14_456
O(1) Eu(1) O(1) O(1) 47.7(10) no 17_456 2_546 22_557
O(1) Eu(1) O(1) O(1) -180(712763) no 17_456 2_546 41_656
O(1) Eu(1) O(1) C(1) -132.3(10) no 17_456 2_546 2_546
O(1) Eu(1) O(1) O(1) 84.7(15) no 2_546 19_656 5_546
O(1) Eu(1) O(1) O(1) -47.7(10) no 2_546 19_656 .
O(1) Eu(1) O(1) O(1) -180.0(8) no 2_546 19_656 7_566
O(1) Eu(1) O(1) C(1) 132.3(10) no 2_546 19_656 5_546
O(1) Eu(1) O(1) O(1) 180(712763) no 19_656 2_546 14_456
O(1) Eu(1) O(1) O(1) -47.7(10) no 19_656 2_546 22_557
O(1) Eu(1) O(1) O(1) 84.7(15) no 19_656 2_546 41_656
O(1) Eu(1) O(1) C(1) 132.3(10) no 19_656 2_546 2_546
O(1) Eu(1) O(1) O(1) 64.8(8) no 2_546 20_546 10_557
O(1) Eu(1) O(1) O(1) -67.6(6) no 2_546 20_546 8_456
O(1) Eu(1) O(1) O(1) 160.1(9) no 2_546 20_546 28_555
O(1) Eu(1) O(1) C(1) 112.4(6) no 2_546 20_546 10_557
O(1) Eu(1) O(1) O(1) -64.8(8) no 20_546 2_546 14_456
O(1) Eu(1) O(1) O(1) 67.6(6) no 20_546 2_546 22_557
O(1) Eu(1) O(1) O(1) -160.1(9) no 20_546 2_546 41_656
O(1) Eu(1) O(1) C(1) -112.4(6) no 20_546 2_546 2_546
O(1) Eu(1) O(1) O(1) 19.9(9) no 2_546 21_566 4_557
O(1) Eu(1) O(1) O(1) -112.4(6) no 2_546 21_566 9_656
O(1) Eu(1) O(1) O(1) 115.2(8) no 2_546 21_566 .
O(1) Eu(1) O(1) C(1) 67.6(6) no 2_546 21_566 .
O(1) Eu(1) O(1) O(1) 115.2(8) no 21_566 2_546 14_456
O(1) Eu(1) O(1) O(1) -112.4(6) no 21_566 2_546 22_557
O(1) Eu(1) O(1) O(1) 19.9(9) no 21_566 2_546 41_656
O(1) Eu(1) O(1) C(1) 67.6(6) no 21_566 2_546 2_546
O(1) Eu(1) O(1) O(1) 132.3(7) no 2_546 22_557 8_456
O(1) Eu(1) O(1) O(1) 0.0 no 2_546 22_557 2_546
O(1) Eu(1) O(1) O(1) -132.3(7) no 2_546 22_557 27_656
O(1) Eu(1) O(1) C(1) 180.0 no 2_546 22_557 8_456
O(1) Eu(1) O(1) O(1) -132.3(7) no 22_557 2_546 14_456
O(1) Eu(1) O(1) O(1) 0.0 no 22_557 2_546 22_557
O(1) Eu(1) O(1) O(1) 132.3(7) no 22_557 2_546 41_656
O(1) Eu(1) O(1) C(1) 180.0 no 22_557 2_546 2_546
O(1) Eu(1) O(1) O(1) 31.7(5) no 2_546 27_656 22_557
O(1) Eu(1) O(1) O(1) -100.6(4) no 2_546 27_656 15_546
O(1) Eu(1) O(1) O(1) 127.1(9) no 2_546 27_656 40_555
O(1) Eu(1) O(1) C(1) 79.4(4) no 2_546 27_656 8_456
O(1) Eu(1) O(1) O(1) -158.8(10) no 27_656 2_546 14_456
O(1) Eu(1) O(1) O(1) -26.4(7) no 27_656 2_546 22_557
O(1) Eu(1) O(1) O(1) 105.9(9) no 27_656 2_546 41_656
O(1) Eu(1) O(1) C(1) 153.6(7) no 27_656 2_546 2_546
O(1) Eu(1) O(1) O(1) 74.1(9) no 2_546 28_555 39_566
O(1) Eu(1) O(1) O(1) -153.6(7) no 2_546 28_555 17_456
O(1) Eu(1) O(1) O(1) -21.2(10) no 2_546 28_555 20_546
O(1) Eu(1) O(1) C(1) 26.4(7) no 2_546 28_555 10_557
O(1) Eu(1) O(1) O(1) -52.9(9) no 28_555 2_546 14_456
O(1) Eu(1) O(1) O(1) 79.4(4) no 28_555 2_546 22_557
O(1) Eu(1) O(1) O(1) -148.3(5) no 28_555 2_546 41_656
O(1) Eu(1) O(1) C(1) -100.6(4) no 28_555 2_546 2_546
O(1) Eu(1) O(1) O(1) 47.7(7) no 2_546 29_566 41_656
O(1) Eu(1) O(1) O(1) 180.0 no 2_546 29_566 16_557
O(1) Eu(1) O(1) O(1) -47.7(7) no 2_546 29_566 14_456
O(1) Eu(1) O(1) C(1) 0.0 no 2_546 29_566 2_546
O(1) Eu(1) O(1) O(1) 47.7(7) no 29_566 2_546 14_456
O(1) Eu(1) O(1) O(1) 180.0 no 29_566 2_546 22_557
O(1) Eu(1) O(1) O(1) -47.7(7) no 29_566 2_546 41_656
O(1) Eu(1) O(1) C(1) 0.0 no 29_566 2_546 2_546
O(1) Eu(1) O(1) O(1) -19.9(9) no 2_546 39_566 10_557
O(1) Eu(1) O(1) O(1) 112.4(6) no 2_546 39_566 3_456
O(1) Eu(1) O(1) O(1) -115.2(8) no 2_546 39_566 28_555
O(1) Eu(1) O(1) C(1) -67.6(6) no 2_546 39_566 10_557
O(1) Eu(1) O(1) O(1) -19.9(9) no 39_566 2_546 14_456
O(1) Eu(1) O(1) O(1) 112.4(6) no 39_566 2_546 22_557
O(1) Eu(1) O(1) O(1) -115.2(8) no 39_566 2_546 41_656
O(1) Eu(1) O(1) C(1) -67.6(6) no 39_566 2_546 2_546
O(1) Eu(1) O(1) O(1) -47.7(7) no 2_546 40_555 27_656
O(1) Eu(1) O(1) O(1) 180.0 no 2_546 40_555 5_546
O(1) Eu(1) O(1) O(1) 47.7(7) no 2_546 40_555 8_456
O(1) Eu(1) O(1) C(1) 0.0 no 2_546 40_555 8_456
O(1) Eu(1) O(1) O(1) -132.3(7) no 40_555 2_546 14_456
O(1) Eu(1) O(1) O(1) 0.0 no 40_555 2_546 22_557
O(1) Eu(1) O(1) O(1) 132.3(7) no 40_555 2_546 41_656
O(1) Eu(1) O(1) C(1) 180.0 no 40_555 2_546 2_546
O(1) Eu(1) O(1) O(1) -95.3(15) no 2_546 41_656 29_566
O(1) Eu(1) O(1) O(1) 132.3(10) no 2_546 41_656 4_557
O(1) Eu(1) O(1) O(1) 0.0(8) no 2_546 41_656 2_546
O(1) Eu(1) O(1) C(1) -47.7(10) no 2_546 41_656 2_546
O(1) Eu(1) O(1) O(1) 95.3(15) no 41_656 2_546 14_456
O(1) Eu(1) O(1) O(1) -132.3(10) no 41_656 2_546 22_557
O(1) Eu(1) O(1) O(1) 0.0(8) no 41_656 2_546 41_656
O(1) Eu(1) O(1) C(1) 47.7(10) no 41_656 2_546 2_546
O(1) Eu(1) C(1) O(1) 155.6(6) no 2_546 . .
O(1) Eu(1) C(1) O(1) -24.4(6) no 2_546 . 4_557
O(1) Eu(1) C(1) O(1) 65.6(6) no 2_546 . 15_546
O(1) Eu(1) C(1) O(1) -114.4(6) no 2_546 . 21_566
C(1) Eu(1) O(1) O(1) 137.7(7) no . 2_546 14_456
C(1) Eu(1) O(1) O(1) -90.0 no . 2_546 22_557
C(1) Eu(1) O(1) O(1) 42.3(7) no . 2_546 41_656
C(1) Eu(1) O(1) C(1) 90.0 no . 2_546 2_546
O(1) Eu(1) C(1) O(1) 0.0 no 2_546 2_546 2_546
O(1) Eu(1) C(1) O(1) 180.0 no 2_546 2_546 29_566
O(1) Eu(1) C(1) O(1) -90.0 no 2_546 2_546 14_456
O(1) Eu(1) C(1) O(1) 90.0 no 2_546 2_546 41_656
C(1) Eu(1) O(1) O(1) 47.7(7) no 2_546 2_546 14_456
C(1) Eu(1) O(1) O(1) 180.0 no 2_546 2_546 22_557
C(1) Eu(1) O(1) O(1) -47.7(7) no 2_546 2_546 41_656
C(1) Eu(1) O(1) C(1) 0.0 no 2_546 2_546 2_546
O(1) Eu(1) C(1) O(1) -90.0 no 2_546 3_456 3_456
O(1) Eu(1) C(1) O(1) 90.0 no 2_546 3_456 9_656
O(1) Eu(1) C(1) O(1) 180.0 no 2_546 3_456 13_555
O(1) Eu(1) C(1) O(1) 0.0 no 2_546 3_456 16_557
C(1) Eu(1) O(1) O(1) 47.7(7) no 3_456 2_546 14_456
C(1) Eu(1) O(1) O(1) 180.0 no 3_456 2_546 22_557
C(1) Eu(1) O(1) O(1) -47.7(7) no 3_456 2_546 41_656
C(1) Eu(1) O(1) C(1) 0.0 no 3_456 2_546 2_546
O(1) Eu(1) C(1) O(1) 0.0 no 2_546 5_546 5_546
O(1) Eu(1) C(1) O(1) 180.0 no 2_546 5_546 7_566
O(1) Eu(1) C(1) O(1) 90.0 no 2_546 5_546 17_456
O(1) Eu(1) C(1) O(1) -90.0 no 2_546 5_546 19_656
C(1) Eu(1) O(1) O(1) -132.3(7) no 5_546 2_546 14_456
C(1) Eu(1) O(1) O(1) 0.0 no 5_546 2_546 22_557
C(1) Eu(1) O(1) O(1) 132.3(7) no 5_546 2_546 41_656
C(1) Eu(1) O(1) C(1) 180.0 no 5_546 2_546 2_546
O(1) Eu(1) C(1) O(1) 90.0 no 2_546 8_456 8_456
O(1) Eu(1) C(1) O(1) -90.0 no 2_546 8_456 27_656
O(1) Eu(1) C(1) O(1) 0.0 no 2_546 8_456 22_557
O(1) Eu(1) C(1) O(1) 180.0 no 2_546 8_456 40_555
C(1) Eu(1) O(1) O(1) -132.3(7) no 8_456 2_546 14_456
C(1) Eu(1) O(1) O(1) 0.0 no 8_456 2_546 22_557
C(1) Eu(1) O(1) O(1) 132.3(7) no 8_456 2_546 41_656
C(1) Eu(1) O(1) C(1) 180.0 no 8_456 2_546 2_546
O(1) Eu(1) C(1) O(1) 24.4(6) no 2_546 10_557 10_557
O(1) Eu(1) C(1) O(1) -155.6(6) no 2_546 10_557 28_555
O(1) Eu(1) C(1) O(1) -65.6(6) no 2_546 10_557 20_546
O(1) Eu(1) C(1) O(1) 114.4(6) no 2_546 10_557 39_566
C(1) Eu(1) O(1) O(1) -42.3(7) no 10_557 2_546 14_456
C(1) Eu(1) O(1) O(1) 90.0 no 10_557 2_546 22_557
C(1) Eu(1) O(1) O(1) -137.7(7) no 10_557 2_546 41_656
C(1) Eu(1) O(1) C(1) -90.0 no 10_557 2_546 2_546
O(1) Eu(1) O(1) O(1) -148.3(5) no 3_456 4_557 15_546
O(1) Eu(1) O(1) O(1) 79.4(4) no 3_456 4_557 41_656
O(1) Eu(1) O(1) O(1) -52.9(9) no 3_456 4_557 21_566
O(1) Eu(1) O(1) C(1) -100.6(4) no 3_456 4_557 .
O(1) Eu(1) O(1) O(1) 74.1(9) no 4_557 3_456 13_555
O(1) Eu(1) O(1) O(1) -153.6(7) no 4_557 3_456 39_566
O(1) Eu(1) O(1) O(1) -21.2(10) no 4_557 3_456 16_557
O(1) Eu(1) O(1) C(1) 26.4(7) no 4_557 3_456 3_456
O(1) Eu(1) O(1) O(1) -21.2(10) no 3_456 5_546 17_456
O(1) Eu(1) O(1) O(1) -153.6(7) no 3_456 5_546 40_555
O(1) Eu(1) O(1) O(1) 74.1(9) no 3_456 5_546 19_656
O(1) Eu(1) O(1) C(1) 26.4(7) no 3_456 5_546 5_546
O(1) Eu(1) O(1) O(1) -52.9(9) no 5_546 3_456 13_555
O(1) Eu(1) O(1) O(1) 79.4(4) no 5_546 3_456 39_566
O(1) Eu(1) O(1) O(1) -148.3(5) no 5_546 3_456 16_557
O(1) Eu(1) O(1) C(1) -100.6(4) no 5_546 3_456 3_456
O(1) Eu(1) O(1) O(1) -105.9(9) no 3_456 7_566 17_456
O(1) Eu(1) O(1) O(1) 26.4(7) no 3_456 7_566 13_555
O(1) Eu(1) O(1) O(1) 158.8(10) no 3_456 7_566 19_656
O(1) Eu(1) O(1) C(1) -153.6(7) no 3_456 7_566 5_546
O(1) Eu(1) O(1) O(1) -31.7(5) no 7_566 3_456 13_555
O(1) Eu(1) O(1) O(1) 100.6(4) no 7_566 3_456 39_566
O(1) Eu(1) O(1) O(1) -127.1(9) no 7_566 3_456 16_557
O(1) Eu(1) O(1) C(1) -79.4(4) no 7_566 3_456 3_456
O(1) Eu(1) O(1) O(1) -132.3(7) no 3_456 8_456 22_557
O(1) Eu(1) O(1) O(1) 0.0 no 3_456 8_456 20_546
O(1) Eu(1) O(1) O(1) 132.3(7) no 3_456 8_456 40_555
O(1) Eu(1) O(1) C(1) 180.0 no 3_456 8_456 8_456
O(1) Eu(1) O(1) O(1) -132.3(7) no 8_456 3_456 13_555
O(1) Eu(1) O(1) O(1) 0.0 no 8_456 3_456 39_566
O(1) Eu(1) O(1) O(1) 132.3(7) no 8_456 3_456 16_557
O(1) Eu(1) O(1) C(1) 180.0 no 8_456 3_456 3_456
O(1) Eu(1) O(1) O(1) 47.7(7) no 3_456 9_656 16_557
O(1) Eu(1) O(1) O(1) 180.0 no 3_456 9_656 21_566
O(1) Eu(1) O(1) O(1) -47.7(7) no 3_456 9_656 13_555
O(1) Eu(1) O(1) C(1) 0.0 no 3_456 9_656 3_456
O(1) Eu(1) O(1) O(1) 47.7(7) no 9_656 3_456 13_555
O(1) Eu(1) O(1) O(1) 180.0 no 9_656 3_456 39_566
O(1) Eu(1) O(1) O(1) -47.7(7) no 9_656 3_456 16_557
O(1) Eu(1) O(1) C(1) 0.0 no 9_656 3_456 3_456
O(1) Eu(1) O(1) O(1) 127.1(9) no 3_456 10_557 20_546
O(1) Eu(1) O(1) O(1) -100.6(4) no 3_456 10_557 14_456
O(1) Eu(1) O(1) O(1) 31.7(5) no 3_456 10_557 39_566
O(1) Eu(1) O(1) C(1) 79.4(4) no 3_456 10_557 10_557
O(1) Eu(1) O(1) O(1) -158.8(10) no 10_557 3_456 13_555
O(1) Eu(1) O(1) O(1) -26.4(7) no 10_557 3_456 39_566
O(1) Eu(1) O(1) O(1) 105.9(9) no 10_557 3_456 16_557
O(1) Eu(1) O(1) C(1) 153.6(7) no 10_557 3_456 3_456
O(1) Eu(1) O(1) O(1) 0.0(8) no 3_456 13_555 3_456
O(1) Eu(1) O(1) O(1) -132.3(10) no 3_456 13_555 7_566
O(1) Eu(1) O(1) O(1) 95.3(15) no 3_456 13_555 9_656
O(1) Eu(1) O(1) C(1) 47.7(10) no 3_456 13_555 3_456
O(1) Eu(1) O(1) O(1) 0.0(8) no 13_555 3_456 13_555
O(1) Eu(1) O(1) O(1) 132.3(10) no 13_555 3_456 39_566
O(1) Eu(1) O(1) O(1) -95.3(15) no 13_555 3_456 16_557
O(1) Eu(1) O(1) C(1) -47.7(10) no 13_555 3_456 3_456
O(1) Eu(1) O(1) O(1) -160.1(9) no 3_456 14_456 2_546
O(1) Eu(1) O(1) O(1) 67.6(6) no 3_456 14_456 10_557
O(1) Eu(1) O(1) O(1) -64.8(8) no 3_456 14_456 29_566
O(1) Eu(1) O(1) C(1) -112.4(6) no 3_456 14_456 2_546
O(1) Eu(1) O(1) O(1) 160.1(9) no 14_456 3_456 13_555
O(1) Eu(1) O(1) O(1) -67.6(6) no 14_456 3_456 39_566
O(1) Eu(1) O(1) O(1) 64.8(8) no 14_456 3_456 16_557
O(1) Eu(1) O(1) C(1) 112.4(6) no 14_456 3_456 3_456
O(1) Eu(1) O(1) O(1) -47.7(7) no 3_456 15_546 .
O(1) Eu(1) O(1) O(1) 180.0 no 3_456 15_546 27_656
O(1) Eu(1) O(1) O(1) 47.7(7) no 3_456 15_546 4_557
O(1) Eu(1) O(1) C(1) 0.0 no 3_456 15_546 .
O(1) Eu(1) O(1) O(1) 47.7(7) no 15_546 3_456 13_555
O(1) Eu(1) O(1) O(1) 180.0 no 15_546 3_456 39_566
O(1) Eu(1) O(1) O(1) -47.7(7) no 15_546 3_456 16_557
O(1) Eu(1) O(1) C(1) 0.0 no 15_546 3_456 3_456
O(1) Eu(1) O(1) O(1) 0.0(8) no 3_456 16_557 3_456
O(1) Eu(1) O(1) O(1) 132.3(10) no 3_456 16_557 29_566
O(1) Eu(1) O(1) O(1) -95.3(15) no 3_456 16_557 9_656
O(1) Eu(1) O(1) C(1) -47.7(10) no 3_456 16_557 3_456
O(1) Eu(1) O(1) O(1) 95.3(15) no 16_557 3_456 13_555
O(1) Eu(1) O(1) O(1) -132.3(10) no 16_557 3_456 39_566
O(1) Eu(1) O(1) O(1) 0.0(8) no 16_557 3_456 16_557
O(1) Eu(1) O(1) C(1) 47.7(10) no 16_557 3_456 3_456
O(1) Eu(1) O(1) O(1) 160.1(9) no 3_456 17_456 5_546
O(1) Eu(1) O(1) O(1) -67.6(6) no 3_456 17_456 28_555
O(1) Eu(1) O(1) O(1) 64.8(8) no 3_456 17_456 7_566
O(1) Eu(1) O(1) C(1) 112.4(6) no 3_456 17_456 5_546
O(1) Eu(1) O(1) O(1) -64.8(8) no 17_456 3_456 13_555
O(1) Eu(1) O(1) O(1) 67.6(6) no 17_456 3_456 39_566
O(1) Eu(1) O(1) O(1) -160.1(9) no 17_456 3_456 16_557
O(1) Eu(1) O(1) C(1) -112.4(6) no 17_456 3_456 3_456
O(1) Eu(1) O(1) O(1) -115.2(8) no 3_456 19_656 5_546
O(1) Eu(1) O(1) O(1) 112.4(6) no 3_456 19_656 .
O(1) Eu(1) O(1) O(1) -19.9(9) no 3_456 19_656 7_566
O(1) Eu(1) O(1) C(1) -67.6(6) no 3_456 19_656 5_546
O(1) Eu(1) O(1) O(1) -19.9(9) no 19_656 3_456 13_555
O(1) Eu(1) O(1) O(1) 112.4(6) no 19_656 3_456 39_566
O(1) Eu(1) O(1) O(1) -115.2(8) no 19_656 3_456 16_557
O(1) Eu(1) O(1) C(1) -67.6(6) no 19_656 3_456 3_456
O(1) Eu(1) O(1) O(1) -47.7(7) no 3_456 20_546 10_557
O(1) Eu(1) O(1) O(1) 180.0 no 3_456 20_546 8_456
O(1) Eu(1) O(1) O(1) 47.7(7) no 3_456 20_546 28_555
O(1) Eu(1) O(1) C(1) 0.0 no 3_456 20_546 10_557
O(1) Eu(1) O(1) O(1) -132.3(7) no 20_546 3_456 13_555
O(1) Eu(1) O(1) O(1) 0.0 no 20_546 3_456 39_566
O(1) Eu(1) O(1) O(1) 132.3(7) no 20_546 3_456 16_557
O(1) Eu(1) O(1) C(1) 180.0 no 20_546 3_456 3_456
O(1) Eu(1) O(1) O(1) 132.3(7) no 3_456 21_566 4_557
O(1) Eu(1) O(1) O(1) 0.0 no 3_456 21_566 9_656
O(1) Eu(1) O(1) O(1) -132.3(7) no 3_456 21_566 .
O(1) Eu(1) O(1) C(1) 180.0 no 3_456 21_566 .
O(1) Eu(1) O(1) O(1) 47.7(7) no 21_566 3_456 13_555
O(1) Eu(1) O(1) O(1) 180.0 no 21_566 3_456 39_566
O(1) Eu(1) O(1) O(1) -47.7(7) no 21_566 3_456 16_557
O(1) Eu(1) O(1) C(1) 0.0 no 21_566 3_456 3_456
O(1) Eu(1) O(1) O(1) 84.7(15) no 3_456 22_557 8_456
O(1) Eu(1) O(1) O(1) -47.7(10) no 3_456 22_557 2_546
O(1) Eu(1) O(1) O(1) 180(872953) no 3_456 22_557 27_656
O(1) Eu(1) O(1) C(1) 132.3(10) no 3_456 22_557 8_456
O(1) Eu(1) O(1) O(1) -180.0(8) no 22_557 3_456 13_555
O(1) Eu(1) O(1) O(1) -47.7(10) no 22_557 3_456 39_566
O(1) Eu(1) O(1) O(1) 84.7(15) no 22_557 3_456 16_557
O(1) Eu(1) O(1) C(1) 132.3(10) no 22_557 3_456 3_456
O(1) Eu(1) O(1) O(1) -31.7(5) no 3_456 28_555 39_566
O(1) Eu(1) O(1) O(1) 100.6(4) no 3_456 28_555 17_456
O(1) Eu(1) O(1) O(1) -127.1(9) no 3_456 28_555 20_546
O(1) Eu(1) O(1) C(1) -79.4(4) no 3_456 28_555 10_557
O(1) Eu(1) O(1) O(1) -105.9(9) no 28_555 3_456 13_555
O(1) Eu(1) O(1) O(1) 26.4(7) no 28_555 3_456 39_566
O(1) Eu(1) O(1) O(1) 158.8(10) no 28_555 3_456 16_557
O(1) Eu(1) O(1) C(1) -153.6(7) no 28_555 3_456 3_456
O(1) Eu(1) O(1) O(1) -158.8(10) no 3_456 29_566 41_656
O(1) Eu(1) O(1) O(1) -26.4(7) no 3_456 29_566 16_557
O(1) Eu(1) O(1) O(1) 105.9(9) no 3_456 29_566 14_456
O(1) Eu(1) O(1) C(1) 153.6(7) no 3_456 29_566 2_546
O(1) Eu(1) O(1) O(1) 127.1(9) no 29_566 3_456 13_555
O(1) Eu(1) O(1) O(1) -100.6(4) no 29_566 3_456 39_566
O(1) Eu(1) O(1) O(1) 31.7(5) no 29_566 3_456 16_557
O(1) Eu(1) O(1) C(1) 79.4(4) no 29_566 3_456 3_456
O(1) Eu(1) O(1) O(1) -132.3(7) no 3_456 39_566 10_557
O(1) Eu(1) O(1) O(1) 0.0 no 3_456 39_566 3_456
O(1) Eu(1) O(1) O(1) 132.3(7) no 3_456 39_566 28_555
O(1) Eu(1) O(1) C(1) 180.0 no 3_456 39_566 10_557
O(1) Eu(1) O(1) O(1) -132.3(7) no 39_566 3_456 13_555
O(1) Eu(1) O(1) O(1) 0.0 no 39_566 3_456 39_566
O(1) Eu(1) O(1) O(1) 132.3(7) no 39_566 3_456 16_557
O(1) Eu(1) O(1) C(1) 180.0 no 39_566 3_456 3_456
O(1) Eu(1) O(1) O(1) 180.0(8) no 3_456 40_555 27_656
O(1) Eu(1) O(1) O(1) 47.7(10) no 3_456 40_555 5_546
O(1) Eu(1) O(1) O(1) -84.7(15) no 3_456 40_555 8_456
O(1) Eu(1) O(1) C(1) -132.3(10) no 3_456 40_555 8_456
O(1) Eu(1) O(1) O(1) -84.7(15) no 40_555 3_456 13_555
O(1) Eu(1) O(1) O(1) 47.7(10) no 40_555 3_456 39_566
O(1) Eu(1) O(1) O(1) -180(712763) no 40_555 3_456 16_557
O(1) Eu(1) O(1) C(1) -132.3(10) no 40_555 3_456 3_456
O(1) Eu(1) O(1) O(1) 19.9(9) no 3_456 41_656 29_566
O(1) Eu(1) O(1) O(1) -112.4(6) no 3_456 41_656 4_557
O(1) Eu(1) O(1) O(1) 115.2(8) no 3_456 41_656 2_546
O(1) Eu(1) O(1) C(1) 67.6(6) no 3_456 41_656 2_546
O(1) Eu(1) O(1) O(1) 115.2(8) no 41_656 3_456 13_555
O(1) Eu(1) O(1) O(1) -112.4(6) no 41_656 3_456 39_566
O(1) Eu(1) O(1) O(1) 19.9(9) no 41_656 3_456 16_557
O(1) Eu(1) O(1) C(1) 67.6(6) no 41_656 3_456 3_456
O(1) Eu(1) C(1) O(1) -90.0 no 3_456 . .
O(1) Eu(1) C(1) O(1) 90.0 no 3_456 . 4_557
O(1) Eu(1) C(1) O(1) 180.0 no 3_456 . 15_546
O(1) Eu(1) C(1) O(1) 0.0 no 3_456 . 21_566
C(1) Eu(1) O(1) O(1) 47.7(7) no . 3_456 13_555
C(1) Eu(1) O(1) O(1) 180.0 no . 3_456 39_566
C(1) Eu(1) O(1) O(1) -47.7(7) no . 3_456 16_557
C(1) Eu(1) O(1) C(1) 0.0 no . 3_456 3_456
O(1) Eu(1) C(1) O(1) 155.6(6) no 3_456 2_546 2_546
O(1) Eu(1) C(1) O(1) -24.4(6) no 3_456 2_546 29_566
O(1) Eu(1) C(1) O(1) 65.6(6) no 3_456 2_546 14_456
O(1) Eu(1) C(1) O(1) -114.4(6) no 3_456 2_546 41_656
C(1) Eu(1) O(1) O(1) 137.7(7) no 2_546 3_456 13_555
C(1) Eu(1) O(1) O(1) -90.0 no 2_546 3_456 39_566
C(1) Eu(1) O(1) O(1) 42.3(7) no 2_546 3_456 16_557
C(1) Eu(1) O(1) C(1) 90.0 no 2_546 3_456 3_456
O(1) Eu(1) C(1) O(1) 0.0 no 3_456 3_456 3_456
O(1) Eu(1) C(1) O(1) 180.0 no 3_456 3_456 9_656
O(1) Eu(1) C(1) O(1) -90.0 no 3_456 3_456 13_555
O(1) Eu(1) C(1) O(1) 90.0 no 3_456 3_456 16_557
C(1) Eu(1) O(1) O(1) 47.7(7) no 3_456 3_456 13_555
C(1) Eu(1) O(1) O(1) 180.0 no 3_456 3_456 39_566
C(1) Eu(1) O(1) O(1) -47.7(7) no 3_456 3_456 16_557
C(1) Eu(1) O(1) C(1) 0.0 no 3_456 3_456 3_456
O(1) Eu(1) C(1) O(1) -155.6(6) no 3_456 5_546 5_546
O(1) Eu(1) C(1) O(1) 24.4(6) no 3_456 5_546 7_566
O(1) Eu(1) C(1) O(1) -65.6(6) no 3_456 5_546 17_456
O(1) Eu(1) C(1) O(1) 114.4(6) no 3_456 5_546 19_656
C(1) Eu(1) O(1) O(1) -42.3(7) no 5_546 3_456 13_555
C(1) Eu(1) O(1) O(1) 90.0 no 5_546 3_456 39_566
C(1) Eu(1) O(1) O(1) -137.7(7) no 5_546 3_456 16_557
C(1) Eu(1) O(1) C(1) -90.0 no 5_546 3_456 3_456
O(1) Eu(1) C(1) O(1) 0.0 no 3_456 8_456 8_456
O(1) Eu(1) C(1) O(1) 180.0 no 3_456 8_456 27_656
O(1) Eu(1) C(1) O(1) -90.0 no 3_456 8_456 22_557
O(1) Eu(1) C(1) O(1) 90.0 no 3_456 8_456 40_555
C(1) Eu(1) O(1) O(1) -132.3(7) no 8_456 3_456 13_555
C(1) Eu(1) O(1) O(1) 0.0 no 8_456 3_456 39_566
C(1) Eu(1) O(1) O(1) 132.3(7) no 8_456 3_456 16_557
C(1) Eu(1) O(1) C(1) 180.0 no 8_456 3_456 3_456
O(1) Eu(1) C(1) O(1) -90.0 no 3_456 10_557 10_557
O(1) Eu(1) C(1) O(1) 90.0 no 3_456 10_557 28_555
O(1) Eu(1) C(1) O(1) 180.0 no 3_456 10_557 20_546
O(1) Eu(1) C(1) O(1) 0.0 no 3_456 10_557 39_566
C(1) Eu(1) O(1) O(1) -132.3(7) no 10_557 3_456 13_555
C(1) Eu(1) O(1) O(1) 0.0 no 10_557 3_456 39_566
C(1) Eu(1) O(1) O(1) 132.3(7) no 10_557 3_456 16_557
C(1) Eu(1) O(1) C(1) 180.0 no 10_557 3_456 3_456
O(1) Eu(1) O(1) O(1) -148.3(5) no 4_557 5_546 17_456
O(1) Eu(1) O(1) O(1) 79.4(4) no 4_557 5_546 40_555
O(1) Eu(1) O(1) O(1) -52.9(9) no 4_557 5_546 19_656
O(1) Eu(1) O(1) C(1) -100.6(4) no 4_557 5_546 5_546
O(1) Eu(1) O(1) O(1) -21.2(10) no 5_546 4_557 15_546
O(1) Eu(1) O(1) O(1) -153.6(7) no 5_546 4_557 41_656
O(1) Eu(1) O(1) O(1) 74.1(9) no 5_546 4_557 21_566
O(1) Eu(1) O(1) C(1) 26.4(7) no 5_546 4_557 .
O(1) Eu(1) O(1) O(1) 148.3(5) no 4_557 7_566 17_456
O(1) Eu(1) O(1) O(1) -79.4(4) no 4_557 7_566 13_555
O(1) Eu(1) O(1) O(1) 52.9(9) no 4_557 7_566 19_656
O(1) Eu(1) O(1) C(1) 100.6(4) no 4_557 7_566 5_546
O(1) Eu(1) O(1) O(1) -74.1(9) no 7_566 4_557 15_546
O(1) Eu(1) O(1) O(1) 153.6(7) no 7_566 4_557 41_656
O(1) Eu(1) O(1) O(1) 21.2(10) no 7_566 4_557 21_566
O(1) Eu(1) O(1) C(1) -26.4(7) no 7_566 4_557 .
O(1) Eu(1) O(1) O(1) 21.2(10) no 4_557 8_456 22_557
O(1) Eu(1) O(1) O(1) 153.6(7) no 4_557 8_456 20_546
O(1) Eu(1) O(1) O(1) -74.1(9) no 4_557 8_456 40_555
O(1) Eu(1) O(1) C(1) -26.4(7) no 4_557 8_456 8_456
O(1) Eu(1) O(1) O(1) 52.9(9) no 8_456 4_557 15_546
O(1) Eu(1) O(1) O(1) -79.4(4) no 8_456 4_557 41_656
O(1) Eu(1) O(1) O(1) 148.3(5) no 8_456 4_557 21_566
O(1) Eu(1) O(1) C(1) 100.6(4) no 8_456 4_557 .
O(1) Eu(1) O(1) O(1) -105.9(9) no 4_557 9_656 16_557
O(1) Eu(1) O(1) O(1) 26.4(7) no 4_557 9_656 21_566
O(1) Eu(1) O(1) O(1) 158.8(10) no 4_557 9_656 13_555
O(1) Eu(1) O(1) C(1) -153.6(7) no 4_557 9_656 3_456
O(1) Eu(1) O(1) O(1) -127.1(9) no 9_656 4_557 15_546
O(1) Eu(1) O(1) O(1) 100.6(4) no 9_656 4_557 41_656
O(1) Eu(1) O(1) O(1) -31.7(5) no 9_656 4_557 21_566
O(1) Eu(1) O(1) C(1) -79.4(4) no 9_656 4_557 .
O(1) Eu(1) O(1) O(1) -132.3(7) no 4_557 10_557 20_546
O(1) Eu(1) O(1) O(1) 0.0 no 4_557 10_557 14_456
O(1) Eu(1) O(1) O(1) 132.3(7) no 4_557 10_557 39_566
O(1) Eu(1) O(1) C(1) 180.0 no 4_557 10_557 10_557
O(1) Eu(1) O(1) O(1) 132.3(7) no 10_557 4_557 15_546
O(1) Eu(1) O(1) O(1) 0.0 no 10_557 4_557 41_656
O(1) Eu(1) O(1) O(1) -132.3(7) no 10_557 4_557 21_566
O(1) Eu(1) O(1) C(1) 180.0 no 10_557 4_557 .
O(1) Eu(1) O(1) O(1) -115.2(8) no 4_557 13_555 3_456
O(1) Eu(1) O(1) O(1) 112.4(6) no 4_557 13_555 7_566
O(1) Eu(1) O(1) O(1) -19.9(9) no 4_557 13_555 9_656
O(1) Eu(1) O(1) C(1) -67.6(6) no 4_557 13_555 3_456
O(1) Eu(1) O(1) O(1) -115.2(8) no 13_555 4_557 15_546
O(1) Eu(1) O(1) O(1) 112.4(6) no 13_555 4_557 41_656
O(1) Eu(1) O(1) O(1) -19.9(9) no 13_555 4_557 21_566
O(1) Eu(1) O(1) C(1) -67.6(6) no 13_555 4_557 .
O(1) Eu(1) O(1) O(1) -47.7(7) no 4_557 14_456 2_546
O(1) Eu(1) O(1) O(1) 180.0 no 4_557 14_456 10_557
O(1) Eu(1) O(1) O(1) 47.7(7) no 4_557 14_456 29_566
O(1) Eu(1) O(1) C(1) 0.0 no 4_557 14_456 2_546
O(1) Eu(1) O(1) O(1) 132.3(7) no 14_456 4_557 15_546
O(1) Eu(1) O(1) O(1) 0.0 no 14_456 4_557 41_656
O(1) Eu(1) O(1) O(1) -132.3(7) no 14_456 4_557 21_566
O(1) Eu(1) O(1) C(1) 180.0 no 14_456 4_557 .
O(1) Eu(1) O(1) O(1) -95.3(15) no 4_557 15_546 .
O(1) Eu(1) O(1) O(1) 132.3(10) no 4_557 15_546 27_656
O(1) Eu(1) O(1) O(1) 0.0(8) no 4_557 15_546 4_557
O(1) Eu(1) O(1) C(1) -47.7(10) no 4_557 15_546 .
O(1) Eu(1) O(1) O(1) 0.0(8) no 15_546 4_557 15_546
O(1) Eu(1) O(1) O(1) -132.3(10) no 15_546 4_557 41_656
O(1) Eu(1) O(1) O(1) 95.3(15) no 15_546 4_557 21_566
O(1) Eu(1) O(1) C(1) 47.7(10) no 15_546 4_557 .
O(1) Eu(1) O(1) O(1) 160.1(9) no 4_557 16_557 3_456
O(1) Eu(1) O(1) O(1) -67.6(6) no 4_557 16_557 29_566
O(1) Eu(1) O(1) O(1) 64.8(8) no 4_557 16_557 9_656
O(1) Eu(1) O(1) C(1) 112.4(6) no 4_557 16_557 3_456
O(1) Eu(1) O(1) O(1) -160.1(9) no 16_557 4_557 15_546
O(1) Eu(1) O(1) O(1) 67.6(6) no 16_557 4_557 41_656
O(1) Eu(1) O(1) O(1) -64.8(8) no 16_557 4_557 21_566
O(1) Eu(1) O(1) C(1) -112.4(6) no 16_557 4_557 .
O(1) Eu(1) O(1) O(1) 47.7(7) no 4_557 17_456 5_546
O(1) Eu(1) O(1) O(1) 180.0 no 4_557 17_456 28_555
O(1) Eu(1) O(1) O(1) -47.7(7) no 4_557 17_456 7_566
O(1) Eu(1) O(1) C(1) 0.0 no 4_557 17_456 5_546
O(1) Eu(1) O(1) O(1) -47.7(7) no 17_456 4_557 15_546
O(1) Eu(1) O(1) O(1) 180.0 no 17_456 4_557 41_656
O(1) Eu(1) O(1) O(1) 47.7(7) no 17_456 4_557 21_566
O(1) Eu(1) O(1) C(1) 0.0 no 17_456 4_557 .
O(1) Eu(1) O(1) O(1) 132.3(7) no 4_557 19_656 5_546
O(1) Eu(1) O(1) O(1) 0.0 no 4_557 19_656 .
O(1) Eu(1) O(1) O(1) -132.3(7) no 4_557 19_656 7_566
O(1) Eu(1) O(1) C(1) 180.0 no 4_557 19_656 5_546
O(1) Eu(1) O(1) O(1) -47.7(7) no 19_656 4_557 15_546
O(1) Eu(1) O(1) O(1) 180.0 no 19_656 4_557 41_656
O(1) Eu(1) O(1) O(1) 47.7(7) no 19_656 4_557 21_566
O(1) Eu(1) O(1) C(1) 0.0 no 19_656 4_557 .
O(1) Eu(1) O(1) O(1) 84.7(15) no 4_557 20_546 10_557
O(1) Eu(1) O(1) O(1) -47.7(10) no 4_557 20_546 8_456
O(1) Eu(1) O(1) O(1) -180.0(8) no 4_557 20_546 28_555
O(1) Eu(1) O(1) C(1) 132.3(10) no 4_557 20_546 10_557
O(1) Eu(1) O(1) O(1) 84.7(15) no 20_546 4_557 15_546
O(1) Eu(1) O(1) O(1) -47.7(10) no 20_546 4_557 41_656
O(1) Eu(1) O(1) O(1) 180(872953) no 20_546 4_557 21_566
O(1) Eu(1) O(1) C(1) 132.3(10) no 20_546 4_557 .
O(1) Eu(1) O(1) O(1) 0.0(8) no 4_557 21_566 4_557
O(1) Eu(1) O(1) O(1) -132.3(10) no 4_557 21_566 9_656
O(1) Eu(1) O(1) O(1) 95.3(15) no 4_557 21_566 .
O(1) Eu(1) O(1) C(1) 47.7(10) no 4_557 21_566 .
O(1) Eu(1) O(1) O(1) -95.3(15) no 21_566 4_557 15_546
O(1) Eu(1) O(1) O(1) 132.3(10) no 21_566 4_557 41_656
O(1) Eu(1) O(1) O(1) 0.0(8) no 21_566 4_557 21_566
O(1) Eu(1) O(1) C(1) -47.7(10) no 21_566 4_557 .
O(1) Eu(1) O(1) O(1) -160.1(9) no 4_557 22_557 8_456
O(1) Eu(1) O(1) O(1) 67.6(6) no 4_557 22_557 2_546
O(1) Eu(1) O(1) O(1) -64.8(8) no 4_557 22_557 27_656
O(1) Eu(1) O(1) C(1) -112.4(6) no 4_557 22_557 8_456
O(1) Eu(1) O(1) O(1) 64.8(8) no 22_557 4_557 15_546
O(1) Eu(1) O(1) O(1) -67.6(6) no 22_557 4_557 41_656
O(1) Eu(1) O(1) O(1) 160.1(9) no 22_557 4_557 21_566
O(1) Eu(1) O(1) C(1) 112.4(6) no 22_557 4_557 .
O(1) Eu(1) O(1) O(1) 105.9(9) no 4_557 27_656 22_557
O(1) Eu(1) O(1) O(1) -26.4(7) no 4_557 27_656 15_546
O(1) Eu(1) O(1) O(1) -158.8(10) no 4_557 27_656 40_555
O(1) Eu(1) O(1) C(1) 153.6(7) no 4_557 27_656 8_456
O(1) Eu(1) O(1) O(1) 31.7(5) no 27_656 4_557 15_546
O(1) Eu(1) O(1) O(1) -100.6(4) no 27_656 4_557 41_656
O(1) Eu(1) O(1) O(1) 127.1(9) no 27_656 4_557 21_566
O(1) Eu(1) O(1) C(1) 79.4(4) no 27_656 4_557 .
O(1) Eu(1) O(1) O(1) -31.7(5) no 4_557 29_566 41_656
O(1) Eu(1) O(1) O(1) 100.6(4) no 4_557 29_566 16_557
O(1) Eu(1) O(1) O(1) -127.1(9) no 4_557 29_566 14_456
O(1) Eu(1) O(1) C(1) -79.4(4) no 4_557 29_566 2_546
O(1) Eu(1) O(1) O(1) 158.8(10) no 29_566 4_557 15_546
O(1) Eu(1) O(1) O(1) 26.4(7) no 29_566 4_557 41_656
O(1) Eu(1) O(1) O(1) -105.9(9) no 29_566 4_557 21_566
O(1) Eu(1) O(1) C(1) -153.6(7) no 29_566 4_557 .
O(1) Eu(1) O(1) O(1) -84.7(15) no 4_557 39_566 10_557
O(1) Eu(1) O(1) O(1) 47.7(10) no 4_557 39_566 3_456
O(1) Eu(1) O(1) O(1) 180.0(8) no 4_557 39_566 28_555
O(1) Eu(1) O(1) C(1) -132.3(10) no 4_557 39_566 10_557
O(1) Eu(1) O(1) O(1) 180.0(8) no 39_566 4_557 15_546
O(1) Eu(1) O(1) O(1) 47.7(10) no 39_566 4_557 41_656
O(1) Eu(1) O(1) O(1) -84.7(15) no 39_566 4_557 21_566
O(1) Eu(1) O(1) C(1) -132.3(10) no 39_566 4_557 .
O(1) Eu(1) O(1) O(1) 19.9(9) no 4_557 40_555 27_656
O(1) Eu(1) O(1) O(1) -112.4(6) no 4_557 40_555 5_546
O(1) Eu(1) O(1) O(1) 115.2(8) no 4_557 40_555 8_456
O(1) Eu(1) O(1) C(1) 67.6(6) no 4_557 40_555 8_456
O(1) Eu(1) O(1) O(1) 19.9(9) no 40_555 4_557 15_546
O(1) Eu(1) O(1) O(1) -112.4(6) no 40_555 4_557 41_656
O(1) Eu(1) O(1) O(1) 115.2(8) no 40_555 4_557 21_566
O(1) Eu(1) O(1) C(1) 67.6(6) no 40_555 4_557 .
O(1) Eu(1) O(1) O(1) 132.3(7) no 4_557 41_656 29_566
O(1) Eu(1) O(1) O(1) 0.0 no 4_557 41_656 4_557
O(1) Eu(1) O(1) O(1) -132.3(7) no 4_557 41_656 2_546
O(1) Eu(1) O(1) C(1) 180.0 no 4_557 41_656 2_546
O(1) Eu(1) O(1) O(1) 132.3(7) no 41_656 4_557 15_546
O(1) Eu(1) O(1) O(1) 0.0 no 41_656 4_557 41_656
O(1) Eu(1) O(1) O(1) -132.3(7) no 41_656 4_557 21_566
O(1) Eu(1) O(1) C(1) 180.0 no 41_656 4_557 .
O(1) Eu(1) C(1) O(1) 180.0 no 4_557 . .
O(1) Eu(1) C(1) O(1) 0.0 no 4_557 . 4_557
O(1) Eu(1) C(1) O(1) 90.0 no 4_557 . 15_546
O(1) Eu(1) C(1) O(1) -90.0 no 4_557 . 21_566
C(1) Eu(1) O(1) O(1) -47.7(7) no . 4_557 15_546
C(1) Eu(1) O(1) O(1) 180.0 no . 4_557 41_656
C(1) Eu(1) O(1) O(1) 47.7(7) no . 4_557 21_566
C(1) Eu(1) O(1) C(1) 0.0 no . 4_557 .
O(1) Eu(1) C(1) O(1) -90.0 no 4_557 2_546 2_546
O(1) Eu(1) C(1) O(1) 90.0 no 4_557 2_546 29_566
O(1) Eu(1) C(1) O(1) 180.0 no 4_557 2_546 14_456
O(1) Eu(1) C(1) O(1) 0.0 no 4_557 2_546 41_656
C(1) Eu(1) O(1) O(1) 132.3(7) no 2_546 4_557 15_546
C(1) Eu(1) O(1) O(1) 0.0 no 2_546 4_557 41_656
C(1) Eu(1) O(1) O(1) -132.3(7) no 2_546 4_557 21_566
C(1) Eu(1) O(1) C(1) 180.0 no 2_546 4_557 .
O(1) Eu(1) C(1) O(1) -155.6(6) no 4_557 3_456 3_456
O(1) Eu(1) C(1) O(1) 24.4(6) no 4_557 3_456 9_656
O(1) Eu(1) C(1) O(1) 114.4(6) no 4_557 3_456 13_555
O(1) Eu(1) C(1) O(1) -65.6(6) no 4_557 3_456 16_557
C(1) Eu(1) O(1) O(1) -137.7(7) no 3_456 4_557 15_546
C(1) Eu(1) O(1) O(1) 90.0 no 3_456 4_557 41_656
C(1) Eu(1) O(1) O(1) -42.3(7) no 3_456 4_557 21_566
C(1) Eu(1) O(1) C(1) -90.0 no 3_456 4_557 .
O(1) Eu(1) C(1) O(1) 90.0 no 4_557 5_546 5_546
O(1) Eu(1) C(1) O(1) -90.0 no 4_557 5_546 7_566
O(1) Eu(1) C(1) O(1) 180.0 no 4_557 5_546 17_456
O(1) Eu(1) C(1) O(1) 0.0 no 4_557 5_546 19_656
C(1) Eu(1) O(1) O(1) -47.7(7) no 5_546 4_557 15_546
C(1) Eu(1) O(1) O(1) 180.0 no 5_546 4_557 41_656
C(1) Eu(1) O(1) O(1) 47.7(7) no 5_546 4_557 21_566
C(1) Eu(1) O(1) C(1) 0.0 no 5_546 4_557 .
O(1) Eu(1) C(1) O(1) 155.6(6) no 4_557 8_456 8_456
O(1) Eu(1) C(1) O(1) -24.4(6) no 4_557 8_456 27_656
O(1) Eu(1) C(1) O(1) 65.6(6) no 4_557 8_456 22_557
O(1) Eu(1) C(1) O(1) -114.4(6) no 4_557 8_456 40_555
C(1) Eu(1) O(1) O(1) 42.3(7) no 8_456 4_557 15_546
C(1) Eu(1) O(1) O(1) -90.0 no 8_456 4_557 41_656
C(1) Eu(1) O(1) O(1) 137.7(7) no 8_456 4_557 21_566
C(1) Eu(1) O(1) C(1) 90.0 no 8_456 4_557 .
O(1) Eu(1) C(1) O(1) 0.0 no 4_557 10_557 10_557
O(1) Eu(1) C(1) O(1) 180.0 no 4_557 10_557 28_555
O(1) Eu(1) C(1) O(1) -90.0 no 4_557 10_557 20_546
O(1) Eu(1) C(1) O(1) 90.0 no 4_557 10_557 39_566
C(1) Eu(1) O(1) O(1) 132.3(7) no 10_557 4_557 15_546
C(1) Eu(1) O(1) O(1) 0.0 no 10_557 4_557 41_656
C(1) Eu(1) O(1) O(1) -132.3(7) no 10_557 4_557 21_566
C(1) Eu(1) O(1) C(1) 180.0 no 10_557 4_557 .
O(1) Eu(1) O(1) O(1) 47.7(7) no 5_546 7_566 17_456
O(1) Eu(1) O(1) O(1) 180.0 no 5_546 7_566 13_555
O(1) Eu(1) O(1) O(1) -47.7(7) no 5_546 7_566 19_656
O(1) Eu(1) O(1) C(1) 0.0 no 5_546 7_566 5_546
O(1) Eu(1) O(1) O(1) -47.7(7) no 7_566 5_546 17_456
O(1) Eu(1) O(1) O(1) 180.0 no 7_566 5_546 40_555
O(1) Eu(1) O(1) O(1) 47.7(7) no 7_566 5_546 19_656
O(1) Eu(1) O(1) C(1) 0.0 no 7_566 5_546 5_546
O(1) Eu(1) O(1) O(1) 127.1(9) no 5_546 8_456 22_557
O(1) Eu(1) O(1) O(1) -100.6(4) no 5_546 8_456 20_546
O(1) Eu(1) O(1) O(1) 31.7(5) no 5_546 8_456 40_555
O(1) Eu(1) O(1) C(1) 79.4(4) no 5_546 8_456 8_456
O(1) Eu(1) O(1) O(1) 105.9(9) no 8_456 5_546 17_456
O(1) Eu(1) O(1) O(1) -26.4(7) no 8_456 5_546 40_555
O(1) Eu(1) O(1) O(1) -158.8(10) no 8_456 5_546 19_656
O(1) Eu(1) O(1) C(1) 153.6(7) no 8_456 5_546 5_546
O(1) Eu(1) O(1) O(1) 148.3(5) no 5_546 9_656 16_557
O(1) Eu(1) O(1) O(1) -79.4(4) no 5_546 9_656 21_566
O(1) Eu(1) O(1) O(1) 52.9(9) no 5_546 9_656 13_555
O(1) Eu(1) O(1) C(1) 100.6(4) no 5_546 9_656 3_456
O(1) Eu(1) O(1) O(1) -74.1(9) no 9_656 5_546 17_456
O(1) Eu(1) O(1) O(1) 153.6(7) no 9_656 5_546 40_555
O(1) Eu(1) O(1) O(1) 21.2(10) no 9_656 5_546 19_656
O(1) Eu(1) O(1) C(1) -26.4(7) no 9_656 5_546 5_546
O(1) Eu(1) O(1) O(1) 21.2(10) no 5_546 10_557 20_546
O(1) Eu(1) O(1) O(1) 153.6(7) no 5_546 10_557 14_456
O(1) Eu(1) O(1) O(1) -74.1(9) no 5_546 10_557 39_566
O(1) Eu(1) O(1) C(1) -26.4(7) no 5_546 10_557 10_557
O(1) Eu(1) O(1) O(1) 52.9(9) no 10_557 5_546 17_456
O(1) Eu(1) O(1) O(1) -79.4(4) no 10_557 5_546 40_555
O(1) Eu(1) O(1) O(1) 148.3(5) no 10_557 5_546 19_656
O(1) Eu(1) O(1) C(1) 100.6(4) no 10_557 5_546 5_546
O(1) Eu(1) O(1) O(1) 132.3(7) no 5_546 13_555 3_456
O(1) Eu(1) O(1) O(1) 0.0 no 5_546 13_555 7_566
O(1) Eu(1) O(1) O(1) -132.3(7) no 5_546 13_555 9_656
O(1) Eu(1) O(1) C(1) 180.0 no 5_546 13_555 3_456
O(1) Eu(1) O(1) O(1) -47.7(7) no 13_555 5_546 17_456
O(1) Eu(1) O(1) O(1) 180.0 no 13_555 5_546 40_555
O(1) Eu(1) O(1) O(1) 47.7(7) no 13_555 5_546 19_656
O(1) Eu(1) O(1) C(1) 0.0 no 13_555 5_546 5_546
O(1) Eu(1) O(1) O(1) 84.7(15) no 5_546 14_456 2_546
O(1) Eu(1) O(1) O(1) -47.7(10) no 5_546 14_456 10_557
O(1) Eu(1) O(1) O(1) 180(712763) no 5_546 14_456 29_566
O(1) Eu(1) O(1) C(1) 132.3(10) no 5_546 14_456 2_546
O(1) Eu(1) O(1) O(1) 84.7(15) no 14_456 5_546 17_456
O(1) Eu(1) O(1) O(1) -47.7(10) no 14_456 5_546 40_555
O(1) Eu(1) O(1) O(1) -180.0(8) no 14_456 5_546 19_656
O(1) Eu(1) O(1) C(1) 132.3(10) no 14_456 5_546 5_546
O(1) Eu(1) O(1) O(1) 64.8(8) no 5_546 15_546 .
O(1) Eu(1) O(1) O(1) -67.6(6) no 5_546 15_546 27_656
O(1) Eu(1) O(1) O(1) 160.1(9) no 5_546 15_546 4_557
O(1) Eu(1) O(1) C(1) 112.4(6) no 5_546 15_546 .
O(1) Eu(1) O(1) O(1) -160.1(9) no 15_546 5_546 17_456
O(1) Eu(1) O(1) O(1) 67.6(6) no 15_546 5_546 40_555
O(1) Eu(1) O(1) O(1) -64.8(8) no 15_546 5_546 19_656
O(1) Eu(1) O(1) C(1) -112.4(6) no 15_546 5_546 5_546
O(1) Eu(1) O(1) O(1) 47.7(7) no 5_546 16_557 3_456
O(1) Eu(1) O(1) O(1) 180.0 no 5_546 16_557 29_566
O(1) Eu(1) O(1) O(1) -47.7(7) no 5_546 16_557 9_656
O(1) Eu(1) O(1) C(1) 0.0 no 5_546 16_557 3_456
O(1) Eu(1) O(1) O(1) -47.7(7) no 16_557 5_546 17_456
O(1) Eu(1) O(1) O(1) 180.0 no 16_557 5_546 40_555
O(1) Eu(1) O(1) O(1) 47.7(7) no 16_557 5_546 19_656
O(1) Eu(1) O(1) C(1) 0.0 no 16_557 5_546 5_546
O(1) Eu(1) O(1) O(1) 0.0(8) no 5_546 17_456 5_546
O(1) Eu(1) O(1) O(1) 132.3(10) no 5_546 17_456 28_555
O(1) Eu(1) O(1) O(1) -95.3(15) no 5_546 17_456 7_566
O(1) Eu(1) O(1) C(1) -47.7(10) no 5_546 17_456 5_546
O(1) Eu(1) O(1) O(1) 0.0(8) no 17_456 5_546 17_456
O(1) Eu(1) O(1) O(1) -132.3(10) no 17_456 5_546 40_555
O(1) Eu(1) O(1) O(1) 95.3(15) no 17_456 5_546 19_656
O(1) Eu(1) O(1) C(1) 47.7(10) no 17_456 5_546 5_546
O(1) Eu(1) O(1) O(1) 0.0(8) no 5_546 19_656 5_546
O(1) Eu(1) O(1) O(1) -132.3(10) no 5_546 19_656 .
O(1) Eu(1) O(1) O(1) 95.3(15) no 5_546 19_656 7_566
O(1) Eu(1) O(1) C(1) 47.7(10) no 5_546 19_656 5_546
O(1) Eu(1) O(1) O(1) -95.3(15) no 19_656 5_546 17_456
O(1) Eu(1) O(1) O(1) 132.3(10) no 19_656 5_546 40_555
O(1) Eu(1) O(1) O(1) 0.0(8) no 19_656 5_546 19_656
O(1) Eu(1) O(1) C(1) -47.7(10) no 19_656 5_546 5_546
O(1) Eu(1) O(1) O(1) -160.1(9) no 5_546 20_546 10_557
O(1) Eu(1) O(1) O(1) 67.6(6) no 5_546 20_546 8_456
O(1) Eu(1) O(1) O(1) -64.8(8) no 5_546 20_546 28_555
O(1) Eu(1) O(1) C(1) -112.4(6) no 5_546 20_546 10_557
O(1) Eu(1) O(1) O(1) 64.8(8) no 20_546 5_546 17_456
O(1) Eu(1) O(1) O(1) -67.6(6) no 20_546 5_546 40_555
O(1) Eu(1) O(1) O(1) 160.1(9) no 20_546 5_546 19_656
O(1) Eu(1) O(1) C(1) 112.4(6) no 20_546 5_546 5_546
O(1) Eu(1) O(1) O(1) -115.2(8) no 5_546 21_566 4_557
O(1) Eu(1) O(1) O(1) 112.4(6) no 5_546 21_566 9_656
O(1) Eu(1) O(1) O(1) -19.9(9) no 5_546 21_566 .
O(1) Eu(1) O(1) C(1) -67.6(6) no 5_546 21_566 .
O(1) Eu(1) O(1) O(1) -115.2(8) no 21_566 5_546 17_456
O(1) Eu(1) O(1) O(1) 112.4(6) no 21_566 5_546 40_555
O(1) Eu(1) O(1) O(1) -19.9(9) no 21_566 5_546 19_656
O(1) Eu(1) O(1) C(1) -67.6(6) no 21_566 5_546 5_546
O(1) Eu(1) O(1) O(1) -47.7(7) no 5_546 22_557 8_456
O(1) Eu(1) O(1) O(1) 180.0 no 5_546 22_557 2_546
O(1) Eu(1) O(1) O(1) 47.7(7) no 5_546 22_557 27_656
O(1) Eu(1) O(1) C(1) 0.0 no 5_546 22_557 8_456
O(1) Eu(1) O(1) O(1) 132.3(7) no 22_557 5_546 17_456
O(1) Eu(1) O(1) O(1) 0.0 no 22_557 5_546 40_555
O(1) Eu(1) O(1) O(1) -132.3(7) no 22_557 5_546 19_656
O(1) Eu(1) O(1) C(1) 180.0 no 22_557 5_546 5_546
O(1) Eu(1) O(1) O(1) -127.1(9) no 5_546 27_656 22_557
O(1) Eu(1) O(1) O(1) 100.6(4) no 5_546 27_656 15_546
O(1) Eu(1) O(1) O(1) -31.7(5) no 5_546 27_656 40_555
O(1) Eu(1) O(1) C(1) -79.4(4) no 5_546 27_656 8_456
O(1) Eu(1) O(1) O(1) 158.8(10) no 27_656 5_546 17_456
O(1) Eu(1) O(1) O(1) 26.4(7) no 27_656 5_546 40_555
O(1) Eu(1) O(1) O(1) -105.9(9) no 27_656 5_546 19_656
O(1) Eu(1) O(1) C(1) -153.6(7) no 27_656 5_546 5_546
O(1) Eu(1) O(1) O(1) -158.8(10) no 5_546 28_555 39_566
O(1) Eu(1) O(1) O(1) -26.4(7) no 5_546 28_555 17_456
O(1) Eu(1) O(1) O(1) 105.9(9) no 5_546 28_555 20_546
O(1) Eu(1) O(1) C(1) 153.6(7) no 5_546 28_555 10_557
O(1) Eu(1) O(1) O(1) 31.7(5) no 28_555 5_546 17_456
O(1) Eu(1) O(1) O(1) -100.6(4) no 28_555 5_546 40_555
O(1) Eu(1) O(1) O(1) 127.1(9) no 28_555 5_546 19_656
O(1) Eu(1) O(1) C(1) 79.4(4) no 28_555 5_546 5_546
O(1) Eu(1) O(1) O(1) 115.2(8) no 5_546 39_566 10_557
O(1) Eu(1) O(1) O(1) -112.4(6) no 5_546 39_566 3_456
O(1) Eu(1) O(1) O(1) 19.9(9) no 5_546 39_566 28_555
O(1) Eu(1) O(1) C(1) 67.6(6) no 5_546 39_566 10_557
O(1) Eu(1) O(1) O(1) 19.9(9) no 39_566 5_546 17_456
O(1) Eu(1) O(1) O(1) -112.4(6) no 39_566 5_546 40_555
O(1) Eu(1) O(1) O(1) 115.2(8) no 39_566 5_546 19_656
O(1) Eu(1) O(1) C(1) 67.6(6) no 39_566 5_546 5_546
O(1) Eu(1) O(1) O(1) 132.3(7) no 5_546 40_555 27_656
O(1) Eu(1) O(1) O(1) 0.0 no 5_546 40_555 5_546
O(1) Eu(1) O(1) O(1) -132.3(7) no 5_546 40_555 8_456
O(1) Eu(1) O(1) C(1) 180.0 no 5_546 40_555 8_456
O(1) Eu(1) O(1) O(1) 132.3(7) no 40_555 5_546 17_456
O(1) Eu(1) O(1) O(1) 0.0 no 40_555 5_546 40_555
O(1) Eu(1) O(1) O(1) -132.3(7) no 40_555 5_546 19_656
O(1) Eu(1) O(1) C(1) 180.0 no 40_555 5_546 5_546
O(1) Eu(1) O(1) O(1) -180(712763) no 5_546 41_656 29_566
O(1) Eu(1) O(1) O(1) 47.7(10) no 5_546 41_656 4_557
O(1) Eu(1) O(1) O(1) -84.7(15) no 5_546 41_656 2_546
O(1) Eu(1) O(1) C(1) -132.3(10) no 5_546 41_656 2_546
O(1) Eu(1) O(1) O(1) 180.0(8) no 41_656 5_546 17_456
O(1) Eu(1) O(1) O(1) 47.7(10) no 41_656 5_546 40_555
O(1) Eu(1) O(1) O(1) -84.7(15) no 41_656 5_546 19_656
O(1) Eu(1) O(1) C(1) -132.3(10) no 41_656 5_546 5_546
O(1) Eu(1) C(1) O(1) 24.4(6) no 5_546 . .
O(1) Eu(1) C(1) O(1) -155.6(6) no 5_546 . 4_557
O(1) Eu(1) C(1) O(1) -65.6(6) no 5_546 . 15_546
O(1) Eu(1) C(1) O(1) 114.4(6) no 5_546 . 21_566
C(1) Eu(1) O(1) O(1) -137.7(7) no . 5_546 17_456
C(1) Eu(1) O(1) O(1) 90.0 no . 5_546 40_555
C(1) Eu(1) O(1) O(1) -42.3(7) no . 5_546 19_656
C(1) Eu(1) O(1) C(1) -90.0 no . 5_546 5_546
O(1) Eu(1) C(1) O(1) 0.0 no 5_546 2_546 2_546
O(1) Eu(1) C(1) O(1) 180.0 no 5_546 2_546 29_566
O(1) Eu(1) C(1) O(1) -90.0 no 5_546 2_546 14_456
O(1) Eu(1) C(1) O(1) 90.0 no 5_546 2_546 41_656
C(1) Eu(1) O(1) O(1) 132.3(7) no 2_546 5_546 17_456
C(1) Eu(1) O(1) O(1) 0.0 no 2_546 5_546 40_555
C(1) Eu(1) O(1) O(1) -132.3(7) no 2_546 5_546 19_656
C(1) Eu(1) O(1) C(1) 180.0 no 2_546 5_546 5_546
O(1) Eu(1) C(1) O(1) 90.0 no 5_546 3_456 3_456
O(1) Eu(1) C(1) O(1) -90.0 no 5_546 3_456 9_656
O(1) Eu(1) C(1) O(1) 0.0 no 5_546 3_456 13_555
O(1) Eu(1) C(1) O(1) 180.0 no 5_546 3_456 16_557
C(1) Eu(1) O(1) O(1) -47.7(7) no 3_456 5_546 17_456
C(1) Eu(1) O(1) O(1) 180.0 no 3_456 5_546 40_555
C(1) Eu(1) O(1) O(1) 47.7(7) no 3_456 5_546 19_656
C(1) Eu(1) O(1) C(1) 0.0 no 3_456 5_546 5_546
O(1) Eu(1) C(1) O(1) 0.0 no 5_546 5_546 5_546
O(1) Eu(1) C(1) O(1) 180.0 no 5_546 5_546 7_566
O(1) Eu(1) C(1) O(1) 90.0 no 5_546 5_546 17_456
O(1) Eu(1) C(1) O(1) -90.0 no 5_546 5_546 19_656
C(1) Eu(1) O(1) O(1) -47.7(7) no 5_546 5_546 17_456
C(1) Eu(1) O(1) O(1) 180.0 no 5_546 5_546 40_555
C(1) Eu(1) O(1) O(1) 47.7(7) no 5_546 5_546 19_656
C(1) Eu(1) O(1) C(1) 0.0 no 5_546 5_546 5_546
O(1) Eu(1) C(1) O(1) -90.0 no 5_546 8_456 8_456
O(1) Eu(1) C(1) O(1) 90.0 no 5_546 8_456 27_656
O(1) Eu(1) C(1) O(1) 180.0 no 5_546 8_456 22_557
O(1) Eu(1) C(1) O(1) 0.0 no 5_546 8_456 40_555
C(1) Eu(1) O(1) O(1) 132.3(7) no 8_456 5_546 17_456
C(1) Eu(1) O(1) O(1) 0.0 no 8_456 5_546 40_555
C(1) Eu(1) O(1) O(1) -132.3(7) no 8_456 5_546 19_656
C(1) Eu(1) O(1) C(1) 180.0 no 8_456 5_546 5_546
O(1) Eu(1) C(1) O(1) 155.6(6) no 5_546 10_557 10_557
O(1) Eu(1) C(1) O(1) -24.4(6) no 5_546 10_557 28_555
O(1) Eu(1) C(1) O(1) 65.6(6) no 5_546 10_557 20_546
O(1) Eu(1) C(1) O(1) -114.4(6) no 5_546 10_557 39_566
C(1) Eu(1) O(1) O(1) 42.3(7) no 10_557 5_546 17_456
C(1) Eu(1) O(1) O(1) -90.0 no 10_557 5_546 40_555
C(1) Eu(1) O(1) O(1) 137.7(7) no 10_557 5_546 19_656
C(1) Eu(1) O(1) C(1) 90.0 no 10_557 5_546 5_546
O(1) Eu(1) O(1) O(1) 148.3(5) no 7_566 8_456 22_557
O(1) Eu(1) O(1) O(1) -79.4(4) no 7_566 8_456 20_546
O(1) Eu(1) O(1) O(1) 52.9(9) no 7_566 8_456 40_555
O(1) Eu(1) O(1) C(1) 100.6(4) no 7_566 8_456 8_456
O(1) Eu(1) O(1) O(1) 21.2(10) no 8_456 7_566 17_456
O(1) Eu(1) O(1) O(1) 153.6(7) no 8_456 7_566 13_555
O(1) Eu(1) O(1) O(1) -74.1(9) no 8_456 7_566 19_656
O(1) Eu(1) O(1) C(1) -26.4(7) no 8_456 7_566 5_546
O(1) Eu(1) O(1) O(1) 127.1(9) no 7_566 9_656 16_557
O(1) Eu(1) O(1) O(1) -100.6(4) no 7_566 9_656 21_566
O(1) Eu(1) O(1) O(1) 31.7(5) no 7_566 9_656 13_555
O(1) Eu(1) O(1) C(1) 79.4(4) no 7_566 9_656 3_456
O(1) Eu(1) O(1) O(1) -158.8(10) no 9_656 7_566 17_456
O(1) Eu(1) O(1) O(1) -26.4(7) no 9_656 7_566 13_555
O(1) Eu(1) O(1) O(1) 105.9(9) no 9_656 7_566 19_656
O(1) Eu(1) O(1) C(1) 153.6(7) no 9_656 7_566 5_546
O(1) Eu(1) O(1) O(1) 74.1(9) no 7_566 10_557 20_546
O(1) Eu(1) O(1) O(1) -153.6(7) no 7_566 10_557 14_456
O(1) Eu(1) O(1) O(1) -21.2(10) no 7_566 10_557 39_566
O(1) Eu(1) O(1) C(1) 26.4(7) no 7_566 10_557 10_557
O(1) Eu(1) O(1) O(1) -52.9(9) no 10_557 7_566 17_456
O(1) Eu(1) O(1) O(1) 79.4(4) no 10_557 7_566 13_555
O(1) Eu(1) O(1) O(1) -148.3(5) no 10_557 7_566 19_656
O(1) Eu(1) O(1) C(1) -100.6(4) no 10_557 7_566 5_546
O(1) Eu(1) O(1) O(1) 132.3(7) no 7_566 13_555 3_456
O(1) Eu(1) O(1) O(1) 0.0 no 7_566 13_555 7_566
O(1) Eu(1) O(1) O(1) -132.3(7) no 7_566 13_555 9_656
O(1) Eu(1) O(1) C(1) 180.0 no 7_566 13_555 3_456
O(1) Eu(1) O(1) O(1) -132.3(7) no 13_555 7_566 17_456
O(1) Eu(1) O(1) O(1) 0.0 no 13_555 7_566 13_555
O(1) Eu(1) O(1) O(1) 132.3(7) no 13_555 7_566 19_656
O(1) Eu(1) O(1) C(1) 180.0 no 13_555 7_566 5_546
O(1) Eu(1) O(1) O(1) -180(712763) no 7_566 14_456 2_546
O(1) Eu(1) O(1) O(1) 47.7(10) no 7_566 14_456 10_557
O(1) Eu(1) O(1) O(1) -84.7(15) no 7_566 14_456 29_566
O(1) Eu(1) O(1) C(1) -132.3(10) no 7_566 14_456 2_546
O(1) Eu(1) O(1) O(1) -84.7(15) no 14_456 7_566 17_456
O(1) Eu(1) O(1) O(1) 47.7(10) no 14_456 7_566 13_555
O(1) Eu(1) O(1) O(1) 180.0(8) no 14_456 7_566 19_656
O(1) Eu(1) O(1) C(1) -132.3(10) no 14_456 7_566 5_546
O(1) Eu(1) O(1) O(1) 19.9(9) no 7_566 15_546 .
O(1) Eu(1) O(1) O(1) -112.4(6) no 7_566 15_546 27_656
O(1) Eu(1) O(1) O(1) 115.2(8) no 7_566 15_546 4_557
O(1) Eu(1) O(1) C(1) 67.6(6) no 7_566 15_546 .
O(1) Eu(1) O(1) O(1) 115.2(8) no 15_546 7_566 17_456
O(1) Eu(1) O(1) O(1) -112.4(6) no 15_546 7_566 13_555
O(1) Eu(1) O(1) O(1) 19.9(9) no 15_546 7_566 19_656
O(1) Eu(1) O(1) C(1) 67.6(6) no 15_546 7_566 5_546
O(1) Eu(1) O(1) O(1) 47.7(7) no 7_566 16_557 3_456
O(1) Eu(1) O(1) O(1) 180.0 no 7_566 16_557 29_566
O(1) Eu(1) O(1) O(1) -47.7(7) no 7_566 16_557 9_656
O(1) Eu(1) O(1) C(1) 0.0 no 7_566 16_557 3_456
O(1) Eu(1) O(1) O(1) -132.3(7) no 16_557 7_566 17_456
O(1) Eu(1) O(1) O(1) 0.0 no 16_557 7_566 13_555
O(1) Eu(1) O(1) O(1) 132.3(7) no 16_557 7_566 19_656
O(1) Eu(1) O(1) C(1) 180.0 no 16_557 7_566 5_546
O(1) Eu(1) O(1) O(1) 95.3(15) no 7_566 17_456 5_546
O(1) Eu(1) O(1) O(1) -132.3(10) no 7_566 17_456 28_555
O(1) Eu(1) O(1) O(1) 0.0(8) no 7_566 17_456 7_566
O(1) Eu(1) O(1) C(1) 47.7(10) no 7_566 17_456 5_546
O(1) Eu(1) O(1) O(1) 0.0(8) no 17_456 7_566 17_456
O(1) Eu(1) O(1) O(1) 132.3(10) no 17_456 7_566 13_555
O(1) Eu(1) O(1) O(1) -95.3(15) no 17_456 7_566 19_656
O(1) Eu(1) O(1) C(1) -47.7(10) no 17_456 7_566 5_546
O(1) Eu(1) O(1) O(1) -95.3(15) no 7_566 19_656 5_546
O(1) Eu(1) O(1) O(1) 132.3(10) no 7_566 19_656 .
O(1) Eu(1) O(1) O(1) 0.0(8) no 7_566 19_656 7_566
O(1) Eu(1) O(1) C(1) -47.7(10) no 7_566 19_656 5_546
O(1) Eu(1) O(1) O(1) 95.3(15) no 19_656 7_566 17_456
O(1) Eu(1) O(1) O(1) -132.3(10) no 19_656 7_566 13_555
O(1) Eu(1) O(1) O(1) 0.0(8) no 19_656 7_566 19_656
O(1) Eu(1) O(1) C(1) 47.7(10) no 19_656 7_566 5_546
O(1) Eu(1) O(1) O(1) -115.2(8) no 7_566 20_546 10_557
O(1) Eu(1) O(1) O(1) 112.4(6) no 7_566 20_546 8_456
O(1) Eu(1) O(1) O(1) -19.9(9) no 7_566 20_546 28_555
O(1) Eu(1) O(1) C(1) -67.6(6) no 7_566 20_546 10_557
O(1) Eu(1) O(1) O(1) -19.9(9) no 20_546 7_566 17_456
O(1) Eu(1) O(1) O(1) 112.4(6) no 20_546 7_566 13_555
O(1) Eu(1) O(1) O(1) -115.2(8) no 20_546 7_566 19_656
O(1) Eu(1) O(1) C(1) -67.6(6) no 20_546 7_566 5_546
O(1) Eu(1) O(1) O(1) -160.1(9) no 7_566 21_566 4_557
O(1) Eu(1) O(1) O(1) 67.6(6) no 7_566 21_566 9_656
O(1) Eu(1) O(1) O(1) -64.8(8) no 7_566 21_566 .
O(1) Eu(1) O(1) C(1) -112.4(6) no 7_566 21_566 .
O(1) Eu(1) O(1) O(1) 160.1(9) no 21_566 7_566 17_456
O(1) Eu(1) O(1) O(1) -67.6(6) no 21_566 7_566 13_555
O(1) Eu(1) O(1) O(1) 64.8(8) no 21_566 7_566 19_656
O(1) Eu(1) O(1) C(1) 112.4(6) no 21_566 7_566 5_546
O(1) Eu(1) O(1) O(1) -47.7(7) no 7_566 22_557 8_456
O(1) Eu(1) O(1) O(1) 180.0 no 7_566 22_557 2_546
O(1) Eu(1) O(1) O(1) 47.7(7) no 7_566 22_557 27_656
O(1) Eu(1) O(1) C(1) 0.0 no 7_566 22_557 8_456
O(1) Eu(1) O(1) O(1) 47.7(7) no 22_557 7_566 17_456
O(1) Eu(1) O(1) O(1) 180.0 no 22_557 7_566 13_555
O(1) Eu(1) O(1) O(1) -47.7(7) no 22_557 7_566 19_656
O(1) Eu(1) O(1) C(1) 0.0 no 22_557 7_566 5_546
O(1) Eu(1) O(1) O(1) -148.3(5) no 7_566 27_656 22_557
O(1) Eu(1) O(1) O(1) 79.4(4) no 7_566 27_656 15_546
O(1) Eu(1) O(1) O(1) -52.9(9) no 7_566 27_656 40_555
O(1) Eu(1) O(1) C(1) -100.6(4) no 7_566 27_656 8_456
O(1) Eu(1) O(1) O(1) 74.1(9) no 27_656 7_566 17_456
O(1) Eu(1) O(1) O(1) -153.6(7) no 27_656 7_566 13_555
O(1) Eu(1) O(1) O(1) -21.2(10) no 27_656 7_566 19_656
O(1) Eu(1) O(1) C(1) 26.4(7) no 27_656 7_566 5_546
O(1) Eu(1) O(1) O(1) -105.9(9) no 7_566 28_555 39_566
O(1) Eu(1) O(1) O(1) 26.4(7) no 7_566 28_555 17_456
O(1) Eu(1) O(1) O(1) 158.8(10) no 7_566 28_555 20_546
O(1) Eu(1) O(1) C(1) -153.6(7) no 7_566 28_555 10_557
O(1) Eu(1) O(1) O(1) -31.7(5) no 28_555 7_566 17_456
O(1) Eu(1) O(1) O(1) 100.6(4) no 28_555 7_566 13_555
O(1) Eu(1) O(1) O(1) -127.1(9) no 28_555 7_566 19_656
O(1) Eu(1) O(1) C(1) -79.4(4) no 28_555 7_566 5_546
O(1) Eu(1) O(1) O(1) -132.3(7) no 7_566 29_566 41_656
O(1) Eu(1) O(1) O(1) 0.0 no 7_566 29_566 16_557
O(1) Eu(1) O(1) O(1) 132.3(7) no 7_566 29_566 14_456
O(1) Eu(1) O(1) C(1) 180.0 no 7_566 29_566 2_546
O(1) Eu(1) O(1) O(1) -132.3(7) no 29_566 7_566 17_456
O(1) Eu(1) O(1) O(1) 0.0 no 29_566 7_566 13_555
O(1) Eu(1) O(1) O(1) 132.3(7) no 29_566 7_566 19_656
O(1) Eu(1) O(1) C(1) 180.0 no 29_566 7_566 5_546
O(1) Eu(1) O(1) O(1) 160.1(9) no 7_566 39_566 10_557
O(1) Eu(1) O(1) O(1) -67.6(6) no 7_566 39_566 3_456
O(1) Eu(1) O(1) O(1) 64.8(8) no 7_566 39_566 28_555
O(1) Eu(1) O(1) C(1) 112.4(6) no 7_566 39_566 10_557
O(1) Eu(1) O(1) O(1) -64.8(8) no 39_566 7_566 17_456
O(1) Eu(1) O(1) O(1) 67.6(6) no 39_566 7_566 13_555
O(1) Eu(1) O(1) O(1) -160.1(9) no 39_566 7_566 19_656
O(1) Eu(1) O(1) C(1) -112.4(6) no 39_566 7_566 5_546
O(1) Eu(1) O(1) O(1) 132.3(7) no 7_566 40_555 27_656
O(1) Eu(1) O(1) O(1) 0.0 no 7_566 40_555 5_546
O(1) Eu(1) O(1) O(1) -132.3(7) no 7_566 40_555 8_456
O(1) Eu(1) O(1) C(1) 180.0 no 7_566 40_555 8_456
O(1) Eu(1) O(1) O(1) 47.7(7) no 40_555 7_566 17_456
O(1) Eu(1) O(1) O(1) 180.0 no 40_555 7_566 13_555
O(1) Eu(1) O(1) O(1) -47.7(7) no 40_555 7_566 19_656
O(1) Eu(1) O(1) C(1) 0.0 no 40_555 7_566 5_546
O(1) Eu(1) O(1) O(1) 84.7(15) no 7_566 41_656 29_566
O(1) Eu(1) O(1) O(1) -47.7(10) no 7_566 41_656 4_557
O(1) Eu(1) O(1) O(1) 180(712763) no 7_566 41_656 2_546
O(1) Eu(1) O(1) C(1) 132.3(10) no 7_566 41_656 2_546
O(1) Eu(1) O(1) O(1) -180.0(8) no 41_656 7_566 17_456
O(1) Eu(1) O(1) O(1) -47.7(10) no 41_656 7_566 13_555
O(1) Eu(1) O(1) O(1) 84.7(15) no 41_656 7_566 19_656
O(1) Eu(1) O(1) C(1) 132.3(10) no 41_656 7_566 5_546
O(1) Eu(1) C(1) O(1) -24.4(6) no 7_566 . .
O(1) Eu(1) C(1) O(1) 155.6(6) no 7_566 . 4_557
O(1) Eu(1) C(1) O(1) -114.4(6) no 7_566 . 15_546
O(1) Eu(1) C(1) O(1) 65.6(6) no 7_566 . 21_566
C(1) Eu(1) O(1) O(1) 137.7(7) no . 7_566 17_456
C(1) Eu(1) O(1) O(1) -90.0 no . 7_566 13_555
C(1) Eu(1) O(1) O(1) 42.3(7) no . 7_566 19_656
C(1) Eu(1) O(1) C(1) 90.0 no . 7_566 5_546
O(1) Eu(1) C(1) O(1) 180.0 no 7_566 2_546 2_546
O(1) Eu(1) C(1) O(1) 0.0 no 7_566 2_546 29_566
O(1) Eu(1) C(1) O(1) 90.0 no 7_566 2_546 14_456
O(1) Eu(1) C(1) O(1) -90.0 no 7_566 2_546 41_656
C(1) Eu(1) O(1) O(1) -132.3(7) no 2_546 7_566 17_456
C(1) Eu(1) O(1) O(1) 0.0 no 2_546 7_566 13_555
C(1) Eu(1) O(1) O(1) 132.3(7) no 2_546 7_566 19_656
C(1) Eu(1) O(1) C(1) 180.0 no 2_546 7_566 5_546
O(1) Eu(1) C(1) O(1) 90.0 no 7_566 3_456 3_456
O(1) Eu(1) C(1) O(1) -90.0 no 7_566 3_456 9_656
O(1) Eu(1) C(1) O(1) 0.0 no 7_566 3_456 13_555
O(1) Eu(1) C(1) O(1) 180.0 no 7_566 3_456 16_557
C(1) Eu(1) O(1) O(1) -132.3(7) no 3_456 7_566 17_456
C(1) Eu(1) O(1) O(1) 0.0 no 3_456 7_566 13_555
C(1) Eu(1) O(1) O(1) 132.3(7) no 3_456 7_566 19_656
C(1) Eu(1) O(1) C(1) 180.0 no 3_456 7_566 5_546
O(1) Eu(1) C(1) O(1) 180.0 no 7_566 5_546 5_546
O(1) Eu(1) C(1) O(1) 0.0 no 7_566 5_546 7_566
O(1) Eu(1) C(1) O(1) -90.0 no 7_566 5_546 17_456
O(1) Eu(1) C(1) O(1) 90.0 no 7_566 5_546 19_656
C(1) Eu(1) O(1) O(1) 47.7(7) no 5_546 7_566 17_456
C(1) Eu(1) O(1) O(1) 180.0 no 5_546 7_566 13_555
C(1) Eu(1) O(1) O(1) -47.7(7) no 5_546 7_566 19_656
C(1) Eu(1) O(1) C(1) 0.0 no 5_546 7_566 5_546
O(1) Eu(1) C(1) O(1) -90.0 no 7_566 8_456 8_456
O(1) Eu(1) C(1) O(1) 90.0 no 7_566 8_456 27_656
O(1) Eu(1) C(1) O(1) 180.0 no 7_566 8_456 22_557
O(1) Eu(1) C(1) O(1) 0.0 no 7_566 8_456 40_555
C(1) Eu(1) O(1) O(1) 47.7(7) no 8_456 7_566 17_456
C(1) Eu(1) O(1) O(1) 180.0 no 8_456 7_566 13_555
C(1) Eu(1) O(1) O(1) -47.7(7) no 8_456 7_566 19_656
C(1) Eu(1) O(1) C(1) 0.0 no 8_456 7_566 5_546
O(1) Eu(1) C(1) O(1) -155.6(6) no 7_566 10_557 10_557
O(1) Eu(1) C(1) O(1) 24.4(6) no 7_566 10_557 28_555
O(1) Eu(1) C(1) O(1) 114.4(6) no 7_566 10_557 20_546
O(1) Eu(1) C(1) O(1) -65.6(6) no 7_566 10_557 39_566
C(1) Eu(1) O(1) O(1) -42.3(7) no 10_557 7_566 17_456
C(1) Eu(1) O(1) O(1) 90.0 no 10_557 7_566 13_555
C(1) Eu(1) O(1) O(1) -137.7(7) no 10_557 7_566 19_656
C(1) Eu(1) O(1) C(1) -90.0 no 10_557 7_566 5_546
O(1) Eu(1) O(1) O(1) -31.7(5) no 8_456 10_557 20_546
O(1) Eu(1) O(1) O(1) 100.6(4) no 8_456 10_557 14_456
O(1) Eu(1) O(1) O(1) -127.1(9) no 8_456 10_557 39_566
O(1) Eu(1) O(1) C(1) -79.4(4) no 8_456 10_557 10_557
O(1) Eu(1) O(1) O(1) -105.9(9) no 10_557 8_456 22_557
O(1) Eu(1) O(1) O(1) 26.4(7) no 10_557 8_456 20_546
O(1) Eu(1) O(1) O(1) 158.8(10) no 10_557 8_456 40_555
O(1) Eu(1) O(1) C(1) -153.6(7) no 10_557 8_456 8_456
O(1) Eu(1) O(1) O(1) 84.7(15) no 8_456 13_555 3_456
O(1) Eu(1) O(1) O(1) -47.7(10) no 8_456 13_555 7_566
O(1) Eu(1) O(1) O(1) 180(872953) no 8_456 13_555 9_656
O(1) Eu(1) O(1) C(1) 132.3(10) no 8_456 13_555 3_456
O(1) Eu(1) O(1) O(1) 180(712763) no 13_555 8_456 22_557
O(1) Eu(1) O(1) O(1) -47.7(10) no 13_555 8_456 20_546
O(1) Eu(1) O(1) O(1) 84.7(15) no 13_555 8_456 40_555
O(1) Eu(1) O(1) C(1) 132.3(10) no 13_555 8_456 8_456
O(1) Eu(1) O(1) O(1) 64.8(8) no 8_456 14_456 2_546
O(1) Eu(1) O(1) O(1) -67.6(6) no 8_456 14_456 10_557
O(1) Eu(1) O(1) O(1) 160.1(9) no 8_456 14_456 29_566
O(1) Eu(1) O(1) C(1) 112.4(6) no 8_456 14_456 2_546
O(1) Eu(1) O(1) O(1) -64.8(8) no 14_456 8_456 22_557
O(1) Eu(1) O(1) O(1) 67.6(6) no 14_456 8_456 20_546
O(1) Eu(1) O(1) O(1) -160.1(9) no 14_456 8_456 40_555
O(1) Eu(1) O(1) C(1) -112.4(6) no 14_456 8_456 8_456
O(1) Eu(1) O(1) O(1) 132.3(7) no 8_456 15_546 .
O(1) Eu(1) O(1) O(1) 0.0 no 8_456 15_546 27_656
O(1) Eu(1) O(1) O(1) -132.3(7) no 8_456 15_546 4_557
O(1) Eu(1) O(1) C(1) 180.0 no 8_456 15_546 .
O(1) Eu(1) O(1) O(1) 47.7(7) no 15_546 8_456 22_557
O(1) Eu(1) O(1) O(1) 180.0 no 15_546 8_456 20_546
O(1) Eu(1) O(1) O(1) -47.7(7) no 15_546 8_456 40_555
O(1) Eu(1) O(1) C(1) 0.0 no 15_546 8_456 8_456
O(1) Eu(1) O(1) O(1) -84.7(15) no 8_456 16_557 3_456
O(1) Eu(1) O(1) O(1) 47.7(10) no 8_456 16_557 29_566
O(1) Eu(1) O(1) O(1) 180.0(8) no 8_456 16_557 9_656
O(1) Eu(1) O(1) C(1) -132.3(10) no 8_456 16_557 3_456
O(1) Eu(1) O(1) O(1) -84.7(15) no 16_557 8_456 22_557
O(1) Eu(1) O(1) O(1) 47.7(10) no 16_557 8_456 20_546
O(1) Eu(1) O(1) O(1) 180.0(8) no 16_557 8_456 40_555
O(1) Eu(1) O(1) C(1) -132.3(10) no 16_557 8_456 8_456
O(1) Eu(1) O(1) O(1) -64.8(8) no 8_456 17_456 5_546
O(1) Eu(1) O(1) O(1) 67.6(6) no 8_456 17_456 28_555
O(1) Eu(1) O(1) O(1) -160.1(9) no 8_456 17_456 7_566
O(1) Eu(1) O(1) C(1) -112.4(6) no 8_456 17_456 5_546
O(1) Eu(1) O(1) O(1) 160.1(9) no 17_456 8_456 22_557
O(1) Eu(1) O(1) O(1) -67.6(6) no 17_456 8_456 20_546
O(1) Eu(1) O(1) O(1) 64.8(8) no 17_456 8_456 40_555
O(1) Eu(1) O(1) C(1) 112.4(6) no 17_456 8_456 8_456
O(1) Eu(1) O(1) O(1) 19.9(9) no 8_456 19_656 5_546
O(1) Eu(1) O(1) O(1) -112.4(6) no 8_456 19_656 .
O(1) Eu(1) O(1) O(1) 115.2(8) no 8_456 19_656 7_566
O(1) Eu(1) O(1) C(1) 67.6(6) no 8_456 19_656 5_546
O(1) Eu(1) O(1) O(1) 115.2(8) no 19_656 8_456 22_557
O(1) Eu(1) O(1) O(1) -112.4(6) no 19_656 8_456 20_546
O(1) Eu(1) O(1) O(1) 19.9(9) no 19_656 8_456 40_555
O(1) Eu(1) O(1) C(1) 67.6(6) no 19_656 8_456 8_456
O(1) Eu(1) O(1) O(1) 132.3(7) no 8_456 20_546 10_557
O(1) Eu(1) O(1) O(1) 0.0 no 8_456 20_546 8_456
O(1) Eu(1) O(1) O(1) -132.3(7) no 8_456 20_546 28_555
O(1) Eu(1) O(1) C(1) 180.0 no 8_456 20_546 10_557
O(1) Eu(1) O(1) O(1) -132.3(7) no 20_546 8_456 22_557
O(1) Eu(1) O(1) O(1) 0.0 no 20_546 8_456 20_546
O(1) Eu(1) O(1) O(1) 132.3(7) no 20_546 8_456 40_555
O(1) Eu(1) O(1) C(1) 180.0 no 20_546 8_456 8_456
O(1) Eu(1) O(1) O(1) -47.7(7) no 8_456 21_566 4_557
O(1) Eu(1) O(1) O(1) 180.0 no 8_456 21_566 9_656
O(1) Eu(1) O(1) O(1) 47.7(7) no 8_456 21_566 .
O(1) Eu(1) O(1) C(1) 0.0 no 8_456 21_566 .
O(1) Eu(1) O(1) O(1) 47.7(7) no 21_566 8_456 22_557
O(1) Eu(1) O(1) O(1) 180.0 no 21_566 8_456 20_546
O(1) Eu(1) O(1) O(1) -47.7(7) no 21_566 8_456 40_555
O(1) Eu(1) O(1) C(1) 0.0 no 21_566 8_456 8_456
O(1) Eu(1) O(1) O(1) 0.0(8) no 8_456 22_557 8_456
O(1) Eu(1) O(1) O(1) -132.3(10) no 8_456 22_557 2_546
O(1) Eu(1) O(1) O(1) 95.3(15) no 8_456 22_557 27_656
O(1) Eu(1) O(1) C(1) 47.7(10) no 8_456 22_557 8_456
O(1) Eu(1) O(1) O(1) 0.0(8) no 22_557 8_456 22_557
O(1) Eu(1) O(1) O(1) 132.3(10) no 22_557 8_456 20_546
O(1) Eu(1) O(1) O(1) -95.3(15) no 22_557 8_456 40_555
O(1) Eu(1) O(1) C(1) -47.7(10) no 22_557 8_456 8_456
O(1) Eu(1) O(1) O(1) -47.7(7) no 8_456 27_656 22_557
O(1) Eu(1) O(1) O(1) 180.0 no 8_456 27_656 15_546
O(1) Eu(1) O(1) O(1) 47.7(7) no 8_456 27_656 40_555
O(1) Eu(1) O(1) C(1) 0.0 no 8_456 27_656 8_456
O(1) Eu(1) O(1) O(1) 47.7(7) no 27_656 8_456 22_557
O(1) Eu(1) O(1) O(1) 180.0 no 27_656 8_456 20_546
O(1) Eu(1) O(1) O(1) -47.7(7) no 27_656 8_456 40_555
O(1) Eu(1) O(1) C(1) 0.0 no 27_656 8_456 8_456
O(1) Eu(1) O(1) O(1) 127.1(9) no 8_456 28_555 39_566
O(1) Eu(1) O(1) O(1) -100.6(4) no 8_456 28_555 17_456
O(1) Eu(1) O(1) O(1) 31.7(5) no 8_456 28_555 20_546
O(1) Eu(1) O(1) C(1) 79.4(4) no 8_456 28_555 10_557
O(1) Eu(1) O(1) O(1) -158.8(10) no 28_555 8_456 22_557
O(1) Eu(1) O(1) O(1) -26.4(7) no 28_555 8_456 20_546
O(1) Eu(1) O(1) O(1) 105.9(9) no 28_555 8_456 40_555
O(1) Eu(1) O(1) C(1) 153.6(7) no 28_555 8_456 8_456
O(1) Eu(1) O(1) O(1) 74.1(9) no 8_456 29_566 41_656
O(1) Eu(1) O(1) O(1) -153.6(7) no 8_456 29_566 16_557
O(1) Eu(1) O(1) O(1) -21.2(10) no 8_456 29_566 14_456
O(1) Eu(1) O(1) C(1) 26.4(7) no 8_456 29_566 2_546
O(1) Eu(1) O(1) O(1) -52.9(9) no 29_566 8_456 22_557
O(1) Eu(1) O(1) O(1) 79.4(4) no 29_566 8_456 20_546
O(1) Eu(1) O(1) O(1) -148.3(5) no 29_566 8_456 40_555
O(1) Eu(1) O(1) C(1) -100.6(4) no 29_566 8_456 8_456
O(1) Eu(1) O(1) O(1) 47.7(7) no 8_456 39_566 10_557
O(1) Eu(1) O(1) O(1) 180.0 no 8_456 39_566 3_456
O(1) Eu(1) O(1) O(1) -47.7(7) no 8_456 39_566 28_555
O(1) Eu(1) O(1) C(1) 0.0 no 8_456 39_566 10_557
O(1) Eu(1) O(1) O(1) -132.3(7) no 39_566 8_456 22_557
O(1) Eu(1) O(1) O(1) 0.0 no 39_566 8_456 20_546
O(1) Eu(1) O(1) O(1) 132.3(7) no 39_566 8_456 40_555
O(1) Eu(1) O(1) C(1) 180.0 no 39_566 8_456 8_456
O(1) Eu(1) O(1) O(1) -95.3(15) no 8_456 40_555 27_656
O(1) Eu(1) O(1) O(1) 132.3(10) no 8_456 40_555 5_546
O(1) Eu(1) O(1) O(1) 0.0(8) no 8_456 40_555 8_456
O(1) Eu(1) O(1) C(1) -47.7(10) no 8_456 40_555 8_456
O(1) Eu(1) O(1) O(1) 95.3(15) no 40_555 8_456 22_557
O(1) Eu(1) O(1) O(1) -132.3(10) no 40_555 8_456 20_546
O(1) Eu(1) O(1) O(1) 0.0(8) no 40_555 8_456 40_555
O(1) Eu(1) O(1) C(1) 47.7(10) no 40_555 8_456 8_456
O(1) Eu(1) O(1) O(1) -115.2(8) no 8_456 41_656 29_566
O(1) Eu(1) O(1) O(1) 112.4(6) no 8_456 41_656 4_557
O(1) Eu(1) O(1) O(1) -19.9(9) no 8_456 41_656 2_546
O(1) Eu(1) O(1) C(1) -67.6(6) no 8_456 41_656 2_546
O(1) Eu(1) O(1) O(1) -19.9(9) no 41_656 8_456 22_557
O(1) Eu(1) O(1) O(1) 112.4(6) no 41_656 8_456 20_546
O(1) Eu(1) O(1) O(1) -115.2(8) no 41_656 8_456 40_555
O(1) Eu(1) O(1) C(1) -67.6(6) no 41_656 8_456 8_456
O(1) Eu(1) C(1) O(1) 90.0 no 8_456 . .
O(1) Eu(1) C(1) O(1) -90.0 no 8_456 . 4_557
O(1) Eu(1) C(1) O(1) 0.0 no 8_456 . 15_546
O(1) Eu(1) C(1) O(1) 180.0 no 8_456 . 21_566
C(1) Eu(1) O(1) O(1) 47.7(7) no . 8_456 22_557
C(1) Eu(1) O(1) O(1) 180.0 no . 8_456 20_546
C(1) Eu(1) O(1) O(1) -47.7(7) no . 8_456 40_555
C(1) Eu(1) O(1) C(1) 0.0 no . 8_456 8_456
O(1) Eu(1) C(1) O(1) 24.4(6) no 8_456 2_546 2_546
O(1) Eu(1) C(1) O(1) -155.6(6) no 8_456 2_546 29_566
O(1) Eu(1) C(1) O(1) -65.6(6) no 8_456 2_546 14_456
O(1) Eu(1) C(1) O(1) 114.4(6) no 8_456 2_546 41_656
C(1) Eu(1) O(1) O(1) -42.3(7) no 2_546 8_456 22_557
C(1) Eu(1) O(1) O(1) 90.0 no 2_546 8_456 20_546
C(1) Eu(1) O(1) O(1) -137.7(7) no 2_546 8_456 40_555
C(1) Eu(1) O(1) C(1) -90.0 no 2_546 8_456 8_456
O(1) Eu(1) C(1) O(1) 0.0 no 8_456 3_456 3_456
O(1) Eu(1) C(1) O(1) 180.0 no 8_456 3_456 9_656
O(1) Eu(1) C(1) O(1) -90.0 no 8_456 3_456 13_555
O(1) Eu(1) C(1) O(1) 90.0 no 8_456 3_456 16_557
C(1) Eu(1) O(1) O(1) -132.3(7) no 3_456 8_456 22_557
C(1) Eu(1) O(1) O(1) 0.0 no 3_456 8_456 20_546
C(1) Eu(1) O(1) O(1) 132.3(7) no 3_456 8_456 40_555
C(1) Eu(1) O(1) C(1) 180.0 no 3_456 8_456 8_456
O(1) Eu(1) C(1) O(1) -24.4(6) no 8_456 5_546 5_546
O(1) Eu(1) C(1) O(1) 155.6(6) no 8_456 5_546 7_566
O(1) Eu(1) C(1) O(1) 65.6(6) no 8_456 5_546 17_456
O(1) Eu(1) C(1) O(1) -114.4(6) no 8_456 5_546 19_656
C(1) Eu(1) O(1) O(1) 137.7(7) no 5_546 8_456 22_557
C(1) Eu(1) O(1) O(1) -90.0 no 5_546 8_456 20_546
C(1) Eu(1) O(1) O(1) 42.3(7) no 5_546 8_456 40_555
C(1) Eu(1) O(1) C(1) 90.0 no 5_546 8_456 8_456
O(1) Eu(1) C(1) O(1) 0.0 no 8_456 8_456 8_456
O(1) Eu(1) C(1) O(1) 180.0 no 8_456 8_456 27_656
O(1) Eu(1) C(1) O(1) -90.0 no 8_456 8_456 22_557
O(1) Eu(1) C(1) O(1) 90.0 no 8_456 8_456 40_555
C(1) Eu(1) O(1) O(1) 47.7(7) no 8_456 8_456 22_557
C(1) Eu(1) O(1) O(1) 180.0 no 8_456 8_456 20_546
C(1) Eu(1) O(1) O(1) -47.7(7) no 8_456 8_456 40_555
C(1) Eu(1) O(1) C(1) 0.0 no 8_456 8_456 8_456
O(1) Eu(1) C(1) O(1) 90.0 no 8_456 10_557 10_557
O(1) Eu(1) C(1) O(1) -90.0 no 8_456 10_557 28_555
O(1) Eu(1) C(1) O(1) 0.0 no 8_456 10_557 20_546
O(1) Eu(1) C(1) O(1) 180.0 no 8_456 10_557 39_566
C(1) Eu(1) O(1) O(1) -132.3(7) no 10_557 8_456 22_557
C(1) Eu(1) O(1) O(1) 0.0 no 10_557 8_456 20_546
C(1) Eu(1) O(1) O(1) 132.3(7) no 10_557 8_456 40_555
C(1) Eu(1) O(1) C(1) 180.0 no 10_557 8_456 8_456
O(1) Eu(1) O(1) O(1) 148.3(5) no 9_656 10_557 20_546
O(1) Eu(1) O(1) O(1) -79.4(4) no 9_656 10_557 14_456
O(1) Eu(1) O(1) O(1) 52.9(9) no 9_656 10_557 39_566
O(1) Eu(1) O(1) C(1) 100.6(4) no 9_656 10_557 10_557
O(1) Eu(1) O(1) O(1) 21.2(10) no 10_557 9_656 16_557
O(1) Eu(1) O(1) O(1) 153.6(7) no 10_557 9_656 21_566
O(1) Eu(1) O(1) O(1) -74.1(9) no 10_557 9_656 13_555
O(1) Eu(1) O(1) C(1) -26.4(7) no 10_557 9_656 3_456
O(1) Eu(1) O(1) O(1) -95.3(15) no 9_656 13_555 3_456
O(1) Eu(1) O(1) O(1) 132.3(10) no 9_656 13_555 7_566
O(1) Eu(1) O(1) O(1) 0.0(8) no 9_656 13_555 9_656
O(1) Eu(1) O(1) C(1) -47.7(10) no 9_656 13_555 3_456
O(1) Eu(1) O(1) O(1) 95.3(15) no 13_555 9_656 16_557
O(1) Eu(1) O(1) O(1) -132.3(10) no 13_555 9_656 21_566
O(1) Eu(1) O(1) O(1) 0.0(8) no 13_555 9_656 13_555
O(1) Eu(1) O(1) C(1) 47.7(10) no 13_555 9_656 3_456
O(1) Eu(1) O(1) O(1) -115.2(8) no 9_656 14_456 2_546
O(1) Eu(1) O(1) O(1) 112.4(6) no 9_656 14_456 10_557
O(1) Eu(1) O(1) O(1) -19.9(9) no 9_656 14_456 29_566
O(1) Eu(1) O(1) C(1) -67.6(6) no 9_656 14_456 2_546
O(1) Eu(1) O(1) O(1) -19.9(9) no 14_456 9_656 16_557
O(1) Eu(1) O(1) O(1) 112.4(6) no 14_456 9_656 21_566
O(1) Eu(1) O(1) O(1) -115.2(8) no 14_456 9_656 13_555
O(1) Eu(1) O(1) C(1) -67.6(6) no 14_456 9_656 3_456
O(1) Eu(1) O(1) O(1) -47.7(7) no 9_656 15_546 .
O(1) Eu(1) O(1) O(1) 180.0 no 9_656 15_546 27_656
O(1) Eu(1) O(1) O(1) 47.7(7) no 9_656 15_546 4_557
O(1) Eu(1) O(1) C(1) 0.0 no 9_656 15_546 .
O(1) Eu(1) O(1) O(1) -132.3(7) no 15_546 9_656 16_557
O(1) Eu(1) O(1) O(1) 0.0 no 15_546 9_656 21_566
O(1) Eu(1) O(1) O(1) 132.3(7) no 15_546 9_656 13_555
O(1) Eu(1) O(1) C(1) 180.0 no 15_546 9_656 3_456
O(1) Eu(1) O(1) O(1) 95.3(15) no 9_656 16_557 3_456
O(1) Eu(1) O(1) O(1) -132.3(10) no 9_656 16_557 29_566
O(1) Eu(1) O(1) O(1) 0.0(8) no 9_656 16_557 9_656
O(1) Eu(1) O(1) C(1) 47.7(10) no 9_656 16_557 3_456
O(1) Eu(1) O(1) O(1) 0.0(8) no 16_557 9_656 16_557
O(1) Eu(1) O(1) O(1) 132.3(10) no 16_557 9_656 21_566
O(1) Eu(1) O(1) O(1) -95.3(15) no 16_557 9_656 13_555
O(1) Eu(1) O(1) C(1) -47.7(10) no 16_557 9_656 3_456
O(1) Eu(1) O(1) O(1) 115.2(8) no 9_656 17_456 5_546
O(1) Eu(1) O(1) O(1) -112.4(6) no 9_656 17_456 28_555
O(1) Eu(1) O(1) O(1) 19.9(9) no 9_656 17_456 7_566
O(1) Eu(1) O(1) C(1) 67.6(6) no 9_656 17_456 5_546
O(1) Eu(1) O(1) O(1) 115.2(8) no 17_456 9_656 16_557
O(1) Eu(1) O(1) O(1) -112.4(6) no 17_456 9_656 21_566
O(1) Eu(1) O(1) O(1) 19.9(9) no 17_456 9_656 13_555
O(1) Eu(1) O(1) C(1) 67.6(6) no 17_456 9_656 3_456
O(1) Eu(1) O(1) O(1) -160.1(9) no 9_656 19_656 5_546
O(1) Eu(1) O(1) O(1) 67.6(6) no 9_656 19_656 .
O(1) Eu(1) O(1) O(1) -64.8(8) no 9_656 19_656 7_566
O(1) Eu(1) O(1) C(1) -112.4(6) no 9_656 19_656 5_546
O(1) Eu(1) O(1) O(1) 160.1(9) no 19_656 9_656 16_557
O(1) Eu(1) O(1) O(1) -67.6(6) no 19_656 9_656 21_566
O(1) Eu(1) O(1) O(1) 64.8(8) no 19_656 9_656 13_555
O(1) Eu(1) O(1) C(1) 112.4(6) no 19_656 9_656 3_456
O(1) Eu(1) O(1) O(1) -47.7(7) no 9_656 20_546 10_557
O(1) Eu(1) O(1) O(1) 180.0 no 9_656 20_546 8_456
O(1) Eu(1) O(1) O(1) 47.7(7) no 9_656 20_546 28_555
O(1) Eu(1) O(1) C(1) 0.0 no 9_656 20_546 10_557
O(1) Eu(1) O(1) O(1) 47.7(7) no 20_546 9_656 16_557
O(1) Eu(1) O(1) O(1) 180.0 no 20_546 9_656 21_566
O(1) Eu(1) O(1) O(1) -47.7(7) no 20_546 9_656 13_555
O(1) Eu(1) O(1) C(1) 0.0 no 20_546 9_656 3_456
O(1) Eu(1) O(1) O(1) 132.3(7) no 9_656 21_566 4_557
O(1) Eu(1) O(1) O(1) 0.0 no 9_656 21_566 9_656
O(1) Eu(1) O(1) O(1) -132.3(7) no 9_656 21_566 .
O(1) Eu(1) O(1) C(1) 180.0 no 9_656 21_566 .
O(1) Eu(1) O(1) O(1) -132.3(7) no 21_566 9_656 16_557
O(1) Eu(1) O(1) O(1) 0.0 no 21_566 9_656 21_566
O(1) Eu(1) O(1) O(1) 132.3(7) no 21_566 9_656 13_555
O(1) Eu(1) O(1) C(1) 180.0 no 21_566 9_656 3_456
O(1) Eu(1) O(1) O(1) 180.0(8) no 9_656 22_557 8_456
O(1) Eu(1) O(1) O(1) 47.7(10) no 9_656 22_557 2_546
O(1) Eu(1) O(1) O(1) -84.7(15) no 9_656 22_557 27_656
O(1) Eu(1) O(1) C(1) -132.3(10) no 9_656 22_557 8_456
O(1) Eu(1) O(1) O(1) -84.7(15) no 22_557 9_656 16_557
O(1) Eu(1) O(1) O(1) 47.7(10) no 22_557 9_656 21_566
O(1) Eu(1) O(1) O(1) 180.0(8) no 22_557 9_656 13_555
O(1) Eu(1) O(1) C(1) -132.3(10) no 22_557 9_656 3_456
O(1) Eu(1) O(1) O(1) 132.3(7) no 9_656 27_656 22_557
O(1) Eu(1) O(1) O(1) 0.0 no 9_656 27_656 15_546
O(1) Eu(1) O(1) O(1) -132.3(7) no 9_656 27_656 40_555
O(1) Eu(1) O(1) C(1) 180.0 no 9_656 27_656 8_456
O(1) Eu(1) O(1) O(1) -132.3(7) no 27_656 9_656 16_557
O(1) Eu(1) O(1) O(1) 0.0 no 27_656 9_656 21_566
O(1) Eu(1) O(1) O(1) 132.3(7) no 27_656 9_656 13_555
O(1) Eu(1) O(1) C(1) 180.0 no 27_656 9_656 3_456
O(1) Eu(1) O(1) O(1) -52.9(9) no 9_656 28_555 39_566
O(1) Eu(1) O(1) O(1) 79.4(4) no 9_656 28_555 17_456
O(1) Eu(1) O(1) O(1) -148.3(5) no 9_656 28_555 20_546
O(1) Eu(1) O(1) C(1) -100.6(4) no 9_656 28_555 10_557
O(1) Eu(1) O(1) O(1) 74.1(9) no 28_555 9_656 16_557
O(1) Eu(1) O(1) O(1) -153.6(7) no 28_555 9_656 21_566
O(1) Eu(1) O(1) O(1) -21.2(10) no 28_555 9_656 13_555
O(1) Eu(1) O(1) C(1) 26.4(7) no 28_555 9_656 3_456
O(1) Eu(1) O(1) O(1) -105.9(9) no 9_656 29_566 41_656
O(1) Eu(1) O(1) O(1) 26.4(7) no 9_656 29_566 16_557
O(1) Eu(1) O(1) O(1) 158.8(10) no 9_656 29_566 14_456
O(1) Eu(1) O(1) C(1) -153.6(7) no 9_656 29_566 2_546
O(1) Eu(1) O(1) O(1) -31.7(5) no 29_566 9_656 16_557
O(1) Eu(1) O(1) O(1) 100.6(4) no 29_566 9_656 21_566
O(1) Eu(1) O(1) O(1) -127.1(9) no 29_566 9_656 13_555
O(1) Eu(1) O(1) C(1) -79.4(4) no 29_566 9_656 3_456
O(1) Eu(1) O(1) O(1) -132.3(7) no 9_656 39_566 10_557
O(1) Eu(1) O(1) O(1) 0.0 no 9_656 39_566 3_456
O(1) Eu(1) O(1) O(1) 132.3(7) no 9_656 39_566 28_555
O(1) Eu(1) O(1) C(1) 180.0 no 9_656 39_566 10_557
O(1) Eu(1) O(1) O(1) 47.7(7) no 39_566 9_656 16_557
O(1) Eu(1) O(1) O(1) 180.0 no 39_566 9_656 21_566
O(1) Eu(1) O(1) O(1) -47.7(7) no 39_566 9_656 13_555
O(1) Eu(1) O(1) C(1) 0.0 no 39_566 9_656 3_456
O(1) Eu(1) O(1) O(1) 84.7(15) no 9_656 40_555 27_656
O(1) Eu(1) O(1) O(1) -47.7(10) no 9_656 40_555 5_546
O(1) Eu(1) O(1) O(1) 180(872953) no 9_656 40_555 8_456
O(1) Eu(1) O(1) C(1) 132.3(10) no 9_656 40_555 8_456
O(1) Eu(1) O(1) O(1) 180(712763) no 40_555 9_656 16_557
O(1) Eu(1) O(1) O(1) -47.7(10) no 40_555 9_656 21_566
O(1) Eu(1) O(1) O(1) 84.7(15) no 40_555 9_656 13_555
O(1) Eu(1) O(1) C(1) 132.3(10) no 40_555 9_656 3_456
O(1) Eu(1) O(1) O(1) 64.8(8) no 9_656 41_656 29_566
O(1) Eu(1) O(1) O(1) -67.6(6) no 9_656 41_656 4_557
O(1) Eu(1) O(1) O(1) 160.1(9) no 9_656 41_656 2_546
O(1) Eu(1) O(1) C(1) 112.4(6) no 9_656 41_656 2_546
O(1) Eu(1) O(1) O(1) -64.8(8) no 41_656 9_656 16_557
O(1) Eu(1) O(1) O(1) 67.6(6) no 41_656 9_656 21_566
O(1) Eu(1) O(1) O(1) -160.1(9) no 41_656 9_656 13_555
O(1) Eu(1) O(1) C(1) -112.4(6) no 41_656 9_656 3_456
O(1) Eu(1) C(1) O(1) -90.0 no 9_656 . .
O(1) Eu(1) C(1) O(1) 90.0 no 9_656 . 4_557
O(1) Eu(1) C(1) O(1) 180.0 no 9_656 . 15_546
O(1) Eu(1) C(1) O(1) 0.0 no 9_656 . 21_566
C(1) Eu(1) O(1) O(1) -132.3(7) no . 9_656 16_557
C(1) Eu(1) O(1) O(1) 0.0 no . 9_656 21_566
C(1) Eu(1) O(1) O(1) 132.3(7) no . 9_656 13_555
C(1) Eu(1) O(1) C(1) 180.0 no . 9_656 3_456
O(1) Eu(1) C(1) O(1) -155.6(6) no 9_656 2_546 2_546
O(1) Eu(1) C(1) O(1) 24.4(6) no 9_656 2_546 29_566
O(1) Eu(1) C(1) O(1) 114.4(6) no 9_656 2_546 14_456
O(1) Eu(1) C(1) O(1) -65.6(6) no 9_656 2_546 41_656
C(1) Eu(1) O(1) O(1) -42.3(7) no 2_546 9_656 16_557
C(1) Eu(1) O(1) O(1) 90.0 no 2_546 9_656 21_566
C(1) Eu(1) O(1) O(1) -137.7(7) no 2_546 9_656 13_555
C(1) Eu(1) O(1) C(1) -90.0 no 2_546 9_656 3_456
O(1) Eu(1) C(1) O(1) 180.0 no 9_656 3_456 3_456
O(1) Eu(1) C(1) O(1) 0.0 no 9_656 3_456 9_656
O(1) Eu(1) C(1) O(1) 90.0 no 9_656 3_456 13_555
O(1) Eu(1) C(1) O(1) -90.0 no 9_656 3_456 16_557
C(1) Eu(1) O(1) O(1) 47.7(7) no 3_456 9_656 16_557
C(1) Eu(1) O(1) O(1) 180.0 no 3_456 9_656 21_566
C(1) Eu(1) O(1) O(1) -47.7(7) no 3_456 9_656 13_555
C(1) Eu(1) O(1) C(1) 0.0 no 3_456 9_656 3_456
O(1) Eu(1) C(1) O(1) 155.6(6) no 9_656 5_546 5_546
O(1) Eu(1) C(1) O(1) -24.4(6) no 9_656 5_546 7_566
O(1) Eu(1) C(1) O(1) -114.4(6) no 9_656 5_546 17_456
O(1) Eu(1) C(1) O(1) 65.6(6) no 9_656 5_546 19_656
C(1) Eu(1) O(1) O(1) 137.7(7) no 5_546 9_656 16_557
C(1) Eu(1) O(1) O(1) -90.0 no 5_546 9_656 21_566
C(1) Eu(1) O(1) O(1) 42.3(7) no 5_546 9_656 13_555
C(1) Eu(1) O(1) C(1) 90.0 no 5_546 9_656 3_456
O(1) Eu(1) C(1) O(1) 180.0 no 9_656 8_456 8_456
O(1) Eu(1) C(1) O(1) 0.0 no 9_656 8_456 27_656
O(1) Eu(1) C(1) O(1) 90.0 no 9_656 8_456 22_557
O(1) Eu(1) C(1) O(1) -90.0 no 9_656 8_456 40_555
C(1) Eu(1) O(1) O(1) -132.3(7) no 8_456 9_656 16_557
C(1) Eu(1) O(1) O(1) 0.0 no 8_456 9_656 21_566
C(1) Eu(1) O(1) O(1) 132.3(7) no 8_456 9_656 13_555
C(1) Eu(1) O(1) C(1) 180.0 no 8_456 9_656 3_456
O(1) Eu(1) C(1) O(1) -90.0 no 9_656 10_557 10_557
O(1) Eu(1) C(1) O(1) 90.0 no 9_656 10_557 28_555
O(1) Eu(1) C(1) O(1) 180.0 no 9_656 10_557 20_546
O(1) Eu(1) C(1) O(1) 0.0 no 9_656 10_557 39_566
C(1) Eu(1) O(1) O(1) 47.7(7) no 10_557 9_656 16_557
C(1) Eu(1) O(1) O(1) 180.0 no 10_557 9_656 21_566
C(1) Eu(1) O(1) O(1) -47.7(7) no 10_557 9_656 13_555
C(1) Eu(1) O(1) C(1) 0.0 no 10_557 9_656 3_456
O(1) Eu(1) O(1) O(1) 19.9(9) no 10_557 13_555 3_456
O(1) Eu(1) O(1) O(1) -112.4(6) no 10_557 13_555 7_566
O(1) Eu(1) O(1) O(1) 115.2(8) no 10_557 13_555 9_656
O(1) Eu(1) O(1) C(1) 67.6(6) no 10_557 13_555 3_456
O(1) Eu(1) O(1) O(1) 115.2(8) no 13_555 10_557 20_546
O(1) Eu(1) O(1) O(1) -112.4(6) no 13_555 10_557 14_456
O(1) Eu(1) O(1) O(1) 19.9(9) no 13_555 10_557 39_566
O(1) Eu(1) O(1) C(1) 67.6(6) no 13_555 10_557 10_557
O(1) Eu(1) O(1) O(1) 132.3(7) no 10_557 14_456 2_546
O(1) Eu(1) O(1) O(1) 0.0 no 10_557 14_456 10_557
O(1) Eu(1) O(1) O(1) -132.3(7) no 10_557 14_456 29_566
O(1) Eu(1) O(1) C(1) 180.0 no 10_557 14_456 2_546
O(1) Eu(1) O(1) O(1) -132.3(7) no 14_456 10_557 20_546
O(1) Eu(1) O(1) O(1) 0.0 no 14_456 10_557 14_456
O(1) Eu(1) O(1) O(1) 132.3(7) no 14_456 10_557 39_566
O(1) Eu(1) O(1) C(1) 180.0 no 14_456 10_557 10_557
O(1) Eu(1) O(1) O(1) 180.0(8) no 10_557 15_546 .
O(1) Eu(1) O(1) O(1) 47.7(10) no 10_557 15_546 27_656
O(1) Eu(1) O(1) O(1) -84.7(15) no 10_557 15_546 4_557
O(1) Eu(1) O(1) C(1) -132.3(10) no 10_557 15_546 .
O(1) Eu(1) O(1) O(1) -84.7(15) no 15_546 10_557 20_546
O(1) Eu(1) O(1) O(1) 47.7(10) no 15_546 10_557 14_456
O(1) Eu(1) O(1) O(1) 180.0(8) no 15_546 10_557 39_566
O(1) Eu(1) O(1) C(1) -132.3(10) no 15_546 10_557 10_557
O(1) Eu(1) O(1) O(1) -64.8(8) no 10_557 16_557 3_456
O(1) Eu(1) O(1) O(1) 67.6(6) no 10_557 16_557 29_566
O(1) Eu(1) O(1) O(1) -160.1(9) no 10_557 16_557 9_656
O(1) Eu(1) O(1) C(1) -112.4(6) no 10_557 16_557 3_456
O(1) Eu(1) O(1) O(1) 160.1(9) no 16_557 10_557 20_546
O(1) Eu(1) O(1) O(1) -67.6(6) no 16_557 10_557 14_456
O(1) Eu(1) O(1) O(1) 64.8(8) no 16_557 10_557 39_566
O(1) Eu(1) O(1) C(1) 112.4(6) no 16_557 10_557 10_557
O(1) Eu(1) O(1) O(1) -132.3(7) no 10_557 17_456 5_546
O(1) Eu(1) O(1) O(1) 0.0 no 10_557 17_456 28_555
O(1) Eu(1) O(1) O(1) 132.3(7) no 10_557 17_456 7_566
O(1) Eu(1) O(1) C(1) 180.0 no 10_557 17_456 5_546
O(1) Eu(1) O(1) O(1) 47.7(7) no 17_456 10_557 20_546
O(1) Eu(1) O(1) O(1) 180.0 no 17_456 10_557 14_456
O(1) Eu(1) O(1) O(1) -47.7(7) no 17_456 10_557 39_566
O(1) Eu(1) O(1) C(1) 0.0 no 17_456 10_557 10_557
O(1) Eu(1) O(1) O(1) -47.7(7) no 10_557 19_656 5_546
O(1) Eu(1) O(1) O(1) 180.0 no 10_557 19_656 .
O(1) Eu(1) O(1) O(1) 47.7(7) no 10_557 19_656 7_566
O(1) Eu(1) O(1) C(1) 0.0 no 10_557 19_656 5_546
O(1) Eu(1) O(1) O(1) 47.7(7) no 19_656 10_557 20_546
O(1) Eu(1) O(1) O(1) 180.0 no 19_656 10_557 14_456
O(1) Eu(1) O(1) O(1) -47.7(7) no 19_656 10_557 39_566
O(1) Eu(1) O(1) C(1) 0.0 no 19_656 10_557 10_557
O(1) Eu(1) O(1) O(1) 0.0(8) no 10_557 20_546 10_557
O(1) Eu(1) O(1) O(1) -132.3(10) no 10_557 20_546 8_456
O(1) Eu(1) O(1) O(1) 95.3(15) no 10_557 20_546 28_555
O(1) Eu(1) O(1) C(1) 47.7(10) no 10_557 20_546 10_557
O(1) Eu(1) O(1) O(1) 0.0(8) no 20_546 10_557 20_546
O(1) Eu(1) O(1) O(1) 132.3(10) no 20_546 10_557 14_456
O(1) Eu(1) O(1) O(1) -95.3(15) no 20_546 10_557 39_566
O(1) Eu(1) O(1) C(1) -47.7(10) no 20_546 10_557 10_557
O(1) Eu(1) O(1) O(1) 84.7(15) no 10_557 21_566 4_557
O(1) Eu(1) O(1) O(1) -47.7(10) no 10_557 21_566 9_656
O(1) Eu(1) O(1) O(1) -180.0(8) no 10_557 21_566 .
O(1) Eu(1) O(1) C(1) 132.3(10) no 10_557 21_566 .
O(1) Eu(1) O(1) O(1) 180(872953) no 21_566 10_557 20_546
O(1) Eu(1) O(1) O(1) -47.7(10) no 21_566 10_557 14_456
O(1) Eu(1) O(1) O(1) 84.7(15) no 21_566 10_557 39_566
O(1) Eu(1) O(1) C(1) 132.3(10) no 21_566 10_557 10_557
O(1) Eu(1) O(1) O(1) 64.8(8) no 10_557 22_557 8_456
O(1) Eu(1) O(1) O(1) -67.6(6) no 10_557 22_557 2_546
O(1) Eu(1) O(1) O(1) 160.1(9) no 10_557 22_557 27_656
O(1) Eu(1) O(1) C(1) 112.4(6) no 10_557 22_557 8_456
O(1) Eu(1) O(1) O(1) -64.8(8) no 22_557 10_557 20_546
O(1) Eu(1) O(1) O(1) 67.6(6) no 22_557 10_557 14_456
O(1) Eu(1) O(1) O(1) -160.1(9) no 22_557 10_557 39_566
O(1) Eu(1) O(1) C(1) -112.4(6) no 22_557 10_557 10_557
O(1) Eu(1) O(1) O(1) -21.2(10) no 10_557 27_656 22_557
O(1) Eu(1) O(1) O(1) -153.6(7) no 10_557 27_656 15_546
O(1) Eu(1) O(1) O(1) 74.1(9) no 10_557 27_656 40_555
O(1) Eu(1) O(1) C(1) 26.4(7) no 10_557 27_656 8_456
O(1) Eu(1) O(1) O(1) -52.9(9) no 27_656 10_557 20_546
O(1) Eu(1) O(1) O(1) 79.4(4) no 27_656 10_557 14_456
O(1) Eu(1) O(1) O(1) -148.3(5) no 27_656 10_557 39_566
O(1) Eu(1) O(1) C(1) -100.6(4) no 27_656 10_557 10_557
O(1) Eu(1) O(1) O(1) 47.7(7) no 10_557 28_555 39_566
O(1) Eu(1) O(1) O(1) 180.0 no 10_557 28_555 17_456
O(1) Eu(1) O(1) O(1) -47.7(7) no 10_557 28_555 20_546
O(1) Eu(1) O(1) C(1) 0.0 no 10_557 28_555 10_557
O(1) Eu(1) O(1) O(1) 47.7(7) no 28_555 10_557 20_546
O(1) Eu(1) O(1) O(1) 180.0 no 28_555 10_557 14_456
O(1) Eu(1) O(1) O(1) -47.7(7) no 28_555 10_557 39_566
O(1) Eu(1) O(1) C(1) 0.0 no 28_555 10_557 10_557
O(1) Eu(1) O(1) O(1) 127.1(9) no 10_557 29_566 41_656
O(1) Eu(1) O(1) O(1) -100.6(4) no 10_557 29_566 16_557
O(1) Eu(1) O(1) O(1) 31.7(5) no 10_557 29_566 14_456
O(1) Eu(1) O(1) C(1) 79.4(4) no 10_557 29_566 2_546
O(1) Eu(1) O(1) O(1) -158.8(10) no 29_566 10_557 20_546
O(1) Eu(1) O(1) O(1) -26.4(7) no 29_566 10_557 14_456
O(1) Eu(1) O(1) O(1) 105.9(9) no 29_566 10_557 39_566
O(1) Eu(1) O(1) C(1) 153.6(7) no 29_566 10_557 10_557
O(1) Eu(1) O(1) O(1) 0.0(8) no 10_557 39_566 10_557
O(1) Eu(1) O(1) O(1) 132.3(10) no 10_557 39_566 3_456
O(1) Eu(1) O(1) O(1) -95.3(15) no 10_557 39_566 28_555
O(1) Eu(1) O(1) C(1) -47.7(10) no 10_557 39_566 10_557
O(1) Eu(1) O(1) O(1) 95.3(15) no 39_566 10_557 20_546
O(1) Eu(1) O(1) O(1) -132.3(10) no 39_566 10_557 14_456
O(1) Eu(1) O(1) O(1) 0.0(8) no 39_566 10_557 39_566
O(1) Eu(1) O(1) C(1) 47.7(10) no 39_566 10_557 10_557
O(1) Eu(1) O(1) O(1) -115.2(8) no 10_557 40_555 27_656
O(1) Eu(1) O(1) O(1) 112.4(6) no 10_557 40_555 5_546
O(1) Eu(1) O(1) O(1) -19.9(9) no 10_557 40_555 8_456
O(1) Eu(1) O(1) C(1) -67.6(6) no 10_557 40_555 8_456
O(1) Eu(1) O(1) O(1) -19.9(9) no 40_555 10_557 20_546
O(1) Eu(1) O(1) O(1) 112.4(6) no 40_555 10_557 14_456
O(1) Eu(1) O(1) O(1) -115.2(8) no 40_555 10_557 39_566
O(1) Eu(1) O(1) C(1) -67.6(6) no 40_555 10_557 10_557
O(1) Eu(1) O(1) O(1) -47.7(7) no 10_557 41_656 29_566
O(1) Eu(1) O(1) O(1) 180.0 no 10_557 41_656 4_557
O(1) Eu(1) O(1) O(1) 47.7(7) no 10_557 41_656 2_546
O(1) Eu(1) O(1) C(1) 0.0 no 10_557 41_656 2_546
O(1) Eu(1) O(1) O(1) -132.3(7) no 41_656 10_557 20_546
O(1) Eu(1) O(1) O(1) 0.0 no 41_656 10_557 14_456
O(1) Eu(1) O(1) O(1) 132.3(7) no 41_656 10_557 39_566
O(1) Eu(1) O(1) C(1) 180.0 no 41_656 10_557 10_557
O(1) Eu(1) C(1) O(1) 180.0 no 10_557 . .
O(1) Eu(1) C(1) O(1) 0.0 no 10_557 . 4_557
O(1) Eu(1) C(1) O(1) 90.0 no 10_557 . 15_546
O(1) Eu(1) C(1) O(1) -90.0 no 10_557 . 21_566
C(1) Eu(1) O(1) O(1) -132.3(7) no . 10_557 20_546
C(1) Eu(1) O(1) O(1) 0.0 no . 10_557 14_456
C(1) Eu(1) O(1) O(1) 132.3(7) no . 10_557 39_566
C(1) Eu(1) O(1) C(1) 180.0 no . 10_557 10_557
O(1) Eu(1) C(1) O(1) 90.0 no 10_557 2_546 2_546
O(1) Eu(1) C(1) O(1) -90.0 no 10_557 2_546 29_566
O(1) Eu(1) C(1) O(1) 0.0 no 10_557 2_546 14_456
O(1) Eu(1) C(1) O(1) 180.0 no 10_557 2_546 41_656
C(1) Eu(1) O(1) O(1) -132.3(7) no 2_546 10_557 20_546
C(1) Eu(1) O(1) O(1) 0.0 no 2_546 10_557 14_456
C(1) Eu(1) O(1) O(1) 132.3(7) no 2_546 10_557 39_566
C(1) Eu(1) O(1) C(1) 180.0 no 2_546 10_557 10_557
O(1) Eu(1) C(1) O(1) -24.4(6) no 10_557 3_456 3_456
O(1) Eu(1) C(1) O(1) 155.6(6) no 10_557 3_456 9_656
O(1) Eu(1) C(1) O(1) -114.4(6) no 10_557 3_456 13_555
O(1) Eu(1) C(1) O(1) 65.6(6) no 10_557 3_456 16_557
C(1) Eu(1) O(1) O(1) 137.7(7) no 3_456 10_557 20_546
C(1) Eu(1) O(1) O(1) -90.0 no 3_456 10_557 14_456
C(1) Eu(1) O(1) O(1) 42.3(7) no 3_456 10_557 39_566
C(1) Eu(1) O(1) C(1) 90.0 no 3_456 10_557 10_557
O(1) Eu(1) C(1) O(1) -90.0 no 10_557 5_546 5_546
O(1) Eu(1) C(1) O(1) 90.0 no 10_557 5_546 7_566
O(1) Eu(1) C(1) O(1) 0.0 no 10_557 5_546 17_456
O(1) Eu(1) C(1) O(1) 180.0 no 10_557 5_546 19_656
C(1) Eu(1) O(1) O(1) 47.7(7) no 5_546 10_557 20_546
C(1) Eu(1) O(1) O(1) 180.0 no 5_546 10_557 14_456
C(1) Eu(1) O(1) O(1) -47.7(7) no 5_546 10_557 39_566
C(1) Eu(1) O(1) C(1) 0.0 no 5_546 10_557 10_557
O(1) Eu(1) C(1) O(1) 24.4(6) no 10_557 8_456 8_456
O(1) Eu(1) C(1) O(1) -155.6(6) no 10_557 8_456 27_656
O(1) Eu(1) C(1) O(1) -65.6(6) no 10_557 8_456 22_557
O(1) Eu(1) C(1) O(1) 114.4(6) no 10_557 8_456 40_555
C(1) Eu(1) O(1) O(1) -42.3(7) no 8_456 10_557 20_546
C(1) Eu(1) O(1) O(1) 90.0 no 8_456 10_557 14_456
C(1) Eu(1) O(1) O(1) -137.7(7) no 8_456 10_557 39_566
C(1) Eu(1) O(1) C(1) -90.0 no 8_456 10_557 10_557
O(1) Eu(1) C(1) O(1) 0.0 no 10_557 10_557 10_557
O(1) Eu(1) C(1) O(1) 180.0 no 10_557 10_557 28_555
O(1) Eu(1) C(1) O(1) -90.0 no 10_557 10_557 20_546
O(1) Eu(1) C(1) O(1) 90.0 no 10_557 10_557 39_566
C(1) Eu(1) O(1) O(1) 47.7(7) no 10_557 10_557 20_546
C(1) Eu(1) O(1) O(1) 180.0 no 10_557 10_557 14_456
C(1) Eu(1) O(1) O(1) -47.7(7) no 10_557 10_557 39_566
C(1) Eu(1) O(1) C(1) 0.0 no 10_557 10_557 10_557
O(1) Eu(1) O(1) O(1) -148.3(5) no 13_555 14_456 2_546
O(1) Eu(1) O(1) O(1) 79.4(4) no 13_555 14_456 10_557
O(1) Eu(1) O(1) O(1) -52.9(9) no 13_555 14_456 29_566
O(1) Eu(1) O(1) C(1) -100.6(4) no 13_555 14_456 2_546
O(1) Eu(1) O(1) O(1) -21.2(10) no 14_456 13_555 3_456
O(1) Eu(1) O(1) O(1) -153.6(7) no 14_456 13_555 7_566
O(1) Eu(1) O(1) O(1) 74.1(9) no 14_456 13_555 9_656
O(1) Eu(1) O(1) C(1) 26.4(7) no 14_456 13_555 3_456
O(1) Eu(1) O(1) O(1) -21.2(10) no 13_555 15_546 .
O(1) Eu(1) O(1) O(1) -153.6(7) no 13_555 15_546 27_656
O(1) Eu(1) O(1) O(1) 74.1(9) no 13_555 15_546 4_557
O(1) Eu(1) O(1) C(1) 26.4(7) no 13_555 15_546 .
O(1) Eu(1) O(1) O(1) -148.3(5) no 15_546 13_555 3_456
O(1) Eu(1) O(1) O(1) 79.4(4) no 15_546 13_555 7_566
O(1) Eu(1) O(1) O(1) -52.9(9) no 15_546 13_555 9_656
O(1) Eu(1) O(1) C(1) -100.6(4) no 15_546 13_555 3_456
O(1) Eu(1) O(1) O(1) 47.7(7) no 13_555 16_557 3_456
O(1) Eu(1) O(1) O(1) 180.0 no 13_555 16_557 29_566
O(1) Eu(1) O(1) O(1) -47.7(7) no 13_555 16_557 9_656
O(1) Eu(1) O(1) C(1) 0.0 no 13_555 16_557 3_456
O(1) Eu(1) O(1) O(1) -47.7(7) no 16_557 13_555 3_456
O(1) Eu(1) O(1) O(1) 180.0 no 16_557 13_555 7_566
O(1) Eu(1) O(1) O(1) 47.7(7) no 16_557 13_555 9_656
O(1) Eu(1) O(1) C(1) 0.0 no 16_557 13_555 3_456
O(1) Eu(1) O(1) O(1) 127.1(9) no 13_555 17_456 5_546
O(1) Eu(1) O(1) O(1) -100.6(4) no 13_555 17_456 28_555
O(1) Eu(1) O(1) O(1) 31.7(5) no 13_555 17_456 7_566
O(1) Eu(1) O(1) C(1) 79.4(4) no 13_555 17_456 5_546
O(1) Eu(1) O(1) O(1) 105.9(9) no 17_456 13_555 3_456
O(1) Eu(1) O(1) O(1) -26.4(7) no 17_456 13_555 7_566
O(1) Eu(1) O(1) O(1) -158.8(10) no 17_456 13_555 9_656
O(1) Eu(1) O(1) C(1) 153.6(7) no 17_456 13_555 3_456
O(1) Eu(1) O(1) O(1) -127.1(9) no 13_555 19_656 5_546
O(1) Eu(1) O(1) O(1) 100.6(4) no 13_555 19_656 .
O(1) Eu(1) O(1) O(1) -31.7(5) no 13_555 19_656 7_566
O(1) Eu(1) O(1) C(1) -79.4(4) no 13_555 19_656 5_546
O(1) Eu(1) O(1) O(1) 158.8(10) no 19_656 13_555 3_456
O(1) Eu(1) O(1) O(1) 26.4(7) no 19_656 13_555 7_566
O(1) Eu(1) O(1) O(1) -105.9(9) no 19_656 13_555 9_656
O(1) Eu(1) O(1) C(1) -153.6(7) no 19_656 13_555 3_456
O(1) Eu(1) O(1) O(1) -74.1(9) no 13_555 20_546 10_557
O(1) Eu(1) O(1) O(1) 153.6(7) no 13_555 20_546 8_456
O(1) Eu(1) O(1) O(1) 21.2(10) no 13_555 20_546 28_555
O(1) Eu(1) O(1) C(1) -26.4(7) no 13_555 20_546 10_557
O(1) Eu(1) O(1) O(1) 52.9(9) no 20_546 13_555 3_456
O(1) Eu(1) O(1) O(1) -79.4(4) no 20_546 13_555 7_566
O(1) Eu(1) O(1) O(1) 148.3(5) no 20_546 13_555 9_656
O(1) Eu(1) O(1) C(1) 100.6(4) no 20_546 13_555 3_456
O(1) Eu(1) O(1) O(1) 158.8(10) no 13_555 21_566 4_557
O(1) Eu(1) O(1) O(1) 26.4(7) no 13_555 21_566 9_656
O(1) Eu(1) O(1) O(1) -105.9(9) no 13_555 21_566 .
O(1) Eu(1) O(1) C(1) -153.6(7) no 13_555 21_566 .
O(1) Eu(1) O(1) O(1) -127.1(9) no 21_566 13_555 3_456
O(1) Eu(1) O(1) O(1) 100.6(4) no 21_566 13_555 7_566
O(1) Eu(1) O(1) O(1) -31.7(5) no 21_566 13_555 9_656
O(1) Eu(1) O(1) C(1) -79.4(4) no 21_566 13_555 3_456
O(1) Eu(1) O(1) O(1) -180(712763) no 13_555 27_656 22_557
O(1) Eu(1) O(1) O(1) 47.7(10) no 13_555 27_656 15_546
O(1) Eu(1) O(1) O(1) -84.7(15) no 13_555 27_656 40_555
O(1) Eu(1) O(1) C(1) -132.3(10) no 13_555 27_656 8_456
O(1) Eu(1) O(1) O(1) 180.0(8) no 27_656 13_555 3_456
O(1) Eu(1) O(1) O(1) 47.7(10) no 27_656 13_555 7_566
O(1) Eu(1) O(1) O(1) -84.7(15) no 27_656 13_555 9_656
O(1) Eu(1) O(1) C(1) -132.3(10) no 27_656 13_555 3_456
O(1) Eu(1) O(1) O(1) -64.8(8) no 13_555 28_555 39_566
O(1) Eu(1) O(1) O(1) 67.6(6) no 13_555 28_555 17_456
O(1) Eu(1) O(1) O(1) -160.1(9) no 13_555 28_555 20_546
O(1) Eu(1) O(1) C(1) -112.4(6) no 13_555 28_555 10_557
O(1) Eu(1) O(1) O(1) 64.8(8) no 28_555 13_555 3_456
O(1) Eu(1) O(1) O(1) -67.6(6) no 28_555 13_555 7_566
O(1) Eu(1) O(1) O(1) 160.1(9) no 28_555 13_555 9_656
O(1) Eu(1) O(1) C(1) 112.4(6) no 28_555 13_555 3_456
O(1) Eu(1) O(1) O(1) -132.3(7) no 13_555 29_566 41_656
O(1) Eu(1) O(1) O(1) 0.0 no 13_555 29_566 16_557
O(1) Eu(1) O(1) O(1) 132.3(7) no 13_555 29_566 14_456
O(1) Eu(1) O(1) C(1) 180.0 no 13_555 29_566 2_546
O(1) Eu(1) O(1) O(1) -47.7(7) no 29_566 13_555 3_456
O(1) Eu(1) O(1) O(1) 180.0 no 29_566 13_555 7_566
O(1) Eu(1) O(1) O(1) 47.7(7) no 29_566 13_555 9_656
O(1) Eu(1) O(1) C(1) 0.0 no 29_566 13_555 3_456
O(1) Eu(1) O(1) O(1) -158.8(10) no 13_555 39_566 10_557
O(1) Eu(1) O(1) O(1) -26.4(7) no 13_555 39_566 3_456
O(1) Eu(1) O(1) O(1) 105.9(9) no 13_555 39_566 28_555
O(1) Eu(1) O(1) C(1) 153.6(7) no 13_555 39_566 10_557
O(1) Eu(1) O(1) O(1) 31.7(5) no 39_566 13_555 3_456
O(1) Eu(1) O(1) O(1) -100.6(4) no 39_566 13_555 7_566
O(1) Eu(1) O(1) O(1) 127.1(9) no 39_566 13_555 9_656
O(1) Eu(1) O(1) C(1) 79.4(4) no 39_566 13_555 3_456
O(1) Eu(1) O(1) O(1) 132.3(7) no 13_555 40_555 27_656
O(1) Eu(1) O(1) O(1) 0.0 no 13_555 40_555 5_546
O(1) Eu(1) O(1) O(1) -132.3(7) no 13_555 40_555 8_456
O(1) Eu(1) O(1) C(1) 180.0 no 13_555 40_555 8_456
O(1) Eu(1) O(1) O(1) 132.3(7) no 40_555 13_555 3_456
O(1) Eu(1) O(1) O(1) 0.0 no 40_555 13_555 7_566
O(1) Eu(1) O(1) O(1) -132.3(7) no 40_555 13_555 9_656
O(1) Eu(1) O(1) C(1) 180.0 no 40_555 13_555 3_456
O(1) Eu(1) O(1) O(1) 52.9(9) no 13_555 41_656 29_566
O(1) Eu(1) O(1) O(1) -79.4(4) no 13_555 41_656 4_557
O(1) Eu(1) O(1) O(1) 148.3(5) no 13_555 41_656 2_546
O(1) Eu(1) O(1) C(1) 100.6(4) no 13_555 41_656 2_546
O(1) Eu(1) O(1) O(1) -74.1(9) no 41_656 13_555 3_456
O(1) Eu(1) O(1) O(1) 153.6(7) no 41_656 13_555 7_566
O(1) Eu(1) O(1) O(1) 21.2(10) no 41_656 13_555 9_656
O(1) Eu(1) O(1) C(1) -26.4(7) no 41_656 13_555 3_456
O(1) Eu(1) C(1) O(1) -65.6(6) no 13_555 . .
O(1) Eu(1) C(1) O(1) 114.4(6) no 13_555 . 4_557
O(1) Eu(1) C(1) O(1) -155.6(6) no 13_555 . 15_546
O(1) Eu(1) C(1) O(1) 24.4(6) no 13_555 . 21_566
C(1) Eu(1) O(1) O(1) -137.7(7) no . 13_555 3_456
C(1) Eu(1) O(1) O(1) 90.0 no . 13_555 7_566
C(1) Eu(1) O(1) O(1) -42.3(7) no . 13_555 9_656
C(1) Eu(1) O(1) C(1) -90.0 no . 13_555 3_456
O(1) Eu(1) C(1) O(1) 180.0 no 13_555 2_546 2_546
O(1) Eu(1) C(1) O(1) 0.0 no 13_555 2_546 29_566
O(1) Eu(1) C(1) O(1) 90.0 no 13_555 2_546 14_456
O(1) Eu(1) C(1) O(1) -90.0 no 13_555 2_546 41_656
C(1) Eu(1) O(1) O(1) -47.7(7) no 2_546 13_555 3_456
C(1) Eu(1) O(1) O(1) 180.0 no 2_546 13_555 7_566
C(1) Eu(1) O(1) O(1) 47.7(7) no 2_546 13_555 9_656
C(1) Eu(1) O(1) C(1) 0.0 no 2_546 13_555 3_456
O(1) Eu(1) C(1) O(1) 90.0 no 13_555 3_456 3_456
O(1) Eu(1) C(1) O(1) -90.0 no 13_555 3_456 9_656
O(1) Eu(1) C(1) O(1) 0.0 no 13_555 3_456 13_555
O(1) Eu(1) C(1) O(1) 180.0 no 13_555 3_456 16_557
C(1) Eu(1) O(1) O(1) -47.7(7) no 3_456 13_555 3_456
C(1) Eu(1) O(1) O(1) 180.0 no 3_456 13_555 7_566
C(1) Eu(1) O(1) O(1) 47.7(7) no 3_456 13_555 9_656
C(1) Eu(1) O(1) C(1) 0.0 no 3_456 13_555 3_456
O(1) Eu(1) C(1) O(1) 180.0 no 13_555 5_546 5_546
O(1) Eu(1) C(1) O(1) 0.0 no 13_555 5_546 7_566
O(1) Eu(1) C(1) O(1) -90.0 no 13_555 5_546 17_456
O(1) Eu(1) C(1) O(1) 90.0 no 13_555 5_546 19_656
C(1) Eu(1) O(1) O(1) 132.3(7) no 5_546 13_555 3_456
C(1) Eu(1) O(1) O(1) 0.0 no 5_546 13_555 7_566
C(1) Eu(1) O(1) O(1) -132.3(7) no 5_546 13_555 9_656
C(1) Eu(1) O(1) C(1) 180.0 no 5_546 13_555 3_456
O(1) Eu(1) C(1) O(1) -90.0 no 13_555 8_456 8_456
O(1) Eu(1) C(1) O(1) 90.0 no 13_555 8_456 27_656
O(1) Eu(1) C(1) O(1) 180.0 no 13_555 8_456 22_557
O(1) Eu(1) C(1) O(1) 0.0 no 13_555 8_456 40_555
C(1) Eu(1) O(1) O(1) 132.3(7) no 8_456 13_555 3_456
C(1) Eu(1) O(1) O(1) 0.0 no 8_456 13_555 7_566
C(1) Eu(1) O(1) O(1) -132.3(7) no 8_456 13_555 9_656
C(1) Eu(1) O(1) C(1) 180.0 no 8_456 13_555 3_456
O(1) Eu(1) C(1) O(1) -114.4(6) no 13_555 10_557 10_557
O(1) Eu(1) C(1) O(1) 65.6(6) no 13_555 10_557 28_555
O(1) Eu(1) C(1) O(1) 155.6(6) no 13_555 10_557 20_546
O(1) Eu(1) C(1) O(1) -24.4(6) no 13_555 10_557 39_566
C(1) Eu(1) O(1) O(1) 42.3(7) no 10_557 13_555 3_456
C(1) Eu(1) O(1) O(1) -90.0 no 10_557 13_555 7_566
C(1) Eu(1) O(1) O(1) 137.7(7) no 10_557 13_555 9_656
C(1) Eu(1) O(1) C(1) 90.0 no 10_557 13_555 3_456
O(1) Eu(1) O(1) O(1) -148.3(5) no 14_456 15_546 .
O(1) Eu(1) O(1) O(1) 79.4(4) no 14_456 15_546 27_656
O(1) Eu(1) O(1) O(1) -52.9(9) no 14_456 15_546 4_557
O(1) Eu(1) O(1) C(1) -100.6(4) no 14_456 15_546 .
O(1) Eu(1) O(1) O(1) -21.2(10) no 15_546 14_456 2_546
O(1) Eu(1) O(1) O(1) -153.6(7) no 15_546 14_456 10_557
O(1) Eu(1) O(1) O(1) 74.1(9) no 15_546 14_456 29_566
O(1) Eu(1) O(1) C(1) 26.4(7) no 15_546 14_456 2_546
O(1) Eu(1) O(1) O(1) -105.9(9) no 14_456 16_557 3_456
O(1) Eu(1) O(1) O(1) 26.4(7) no 14_456 16_557 29_566
O(1) Eu(1) O(1) O(1) 158.8(10) no 14_456 16_557 9_656
O(1) Eu(1) O(1) C(1) -153.6(7) no 14_456 16_557 3_456
O(1) Eu(1) O(1) O(1) -127.1(9) no 16_557 14_456 2_546
O(1) Eu(1) O(1) O(1) 100.6(4) no 16_557 14_456 10_557
O(1) Eu(1) O(1) O(1) -31.7(5) no 16_557 14_456 29_566
O(1) Eu(1) O(1) C(1) -79.4(4) no 16_557 14_456 2_546
O(1) Eu(1) O(1) O(1) -132.3(7) no 14_456 17_456 5_546
O(1) Eu(1) O(1) O(1) 0.0 no 14_456 17_456 28_555
O(1) Eu(1) O(1) O(1) 132.3(7) no 14_456 17_456 7_566
O(1) Eu(1) O(1) C(1) 180.0 no 14_456 17_456 5_546
O(1) Eu(1) O(1) O(1) 132.3(7) no 17_456 14_456 2_546
O(1) Eu(1) O(1) O(1) 0.0 no 17_456 14_456 10_557
O(1) Eu(1) O(1) O(1) -132.3(7) no 17_456 14_456 29_566
O(1) Eu(1) O(1) C(1) 180.0 no 17_456 14_456 2_546
O(1) Eu(1) O(1) O(1) 31.7(5) no 14_456 20_546 10_557
O(1) Eu(1) O(1) O(1) -100.6(4) no 14_456 20_546 8_456
O(1) Eu(1) O(1) O(1) 127.1(9) no 14_456 20_546 28_555
O(1) Eu(1) O(1) C(1) 79.4(4) no 14_456 20_546 10_557
O(1) Eu(1) O(1) O(1) 105.9(9) no 20_546 14_456 2_546
O(1) Eu(1) O(1) O(1) -26.4(7) no 20_546 14_456 10_557
O(1) Eu(1) O(1) O(1) -158.8(10) no 20_546 14_456 29_566
O(1) Eu(1) O(1) C(1) 153.6(7) no 20_546 14_456 2_546
O(1) Eu(1) O(1) O(1) 52.9(9) no 14_456 21_566 4_557
O(1) Eu(1) O(1) O(1) -79.4(4) no 14_456 21_566 9_656
O(1) Eu(1) O(1) O(1) 148.3(5) no 14_456 21_566 .
O(1) Eu(1) O(1) C(1) 100.6(4) no 14_456 21_566 .
O(1) Eu(1) O(1) O(1) -74.1(9) no 21_566 14_456 2_546
O(1) Eu(1) O(1) O(1) 153.6(7) no 21_566 14_456 10_557
O(1) Eu(1) O(1) O(1) 21.2(10) no 21_566 14_456 29_566
O(1) Eu(1) O(1) C(1) -26.4(7) no 21_566 14_456 2_546
O(1) Eu(1) O(1) O(1) 105.9(9) no 14_456 22_557 8_456
O(1) Eu(1) O(1) O(1) -26.4(7) no 14_456 22_557 2_546
O(1) Eu(1) O(1) O(1) -158.8(10) no 14_456 22_557 27_656
O(1) Eu(1) O(1) C(1) 153.6(7) no 14_456 22_557 8_456
O(1) Eu(1) O(1) O(1) 31.7(5) no 22_557 14_456 2_546
O(1) Eu(1) O(1) O(1) -100.6(4) no 22_557 14_456 10_557
O(1) Eu(1) O(1) O(1) 127.1(9) no 22_557 14_456 29_566
O(1) Eu(1) O(1) C(1) 79.4(4) no 22_557 14_456 2_546
O(1) Eu(1) O(1) O(1) 19.9(9) no 14_456 27_656 22_557
O(1) Eu(1) O(1) O(1) -112.4(6) no 14_456 27_656 15_546
O(1) Eu(1) O(1) O(1) 115.2(8) no 14_456 27_656 40_555
O(1) Eu(1) O(1) C(1) 67.6(6) no 14_456 27_656 8_456
O(1) Eu(1) O(1) O(1) 19.9(9) no 27_656 14_456 2_546
O(1) Eu(1) O(1) O(1) -112.4(6) no 27_656 14_456 10_557
O(1) Eu(1) O(1) O(1) 115.2(8) no 27_656 14_456 29_566
O(1) Eu(1) O(1) C(1) 67.6(6) no 27_656 14_456 2_546
O(1) Eu(1) O(1) O(1) 47.7(7) no 14_456 28_555 39_566
O(1) Eu(1) O(1) O(1) 180.0 no 14_456 28_555 17_456
O(1) Eu(1) O(1) O(1) -47.7(7) no 14_456 28_555 20_546
O(1) Eu(1) O(1) C(1) 0.0 no 14_456 28_555 10_557
O(1) Eu(1) O(1) O(1) 132.3(7) no 28_555 14_456 2_546
O(1) Eu(1) O(1) O(1) 0.0 no 28_555 14_456 10_557
O(1) Eu(1) O(1) O(1) -132.3(7) no 28_555 14_456 29_566
O(1) Eu(1) O(1) C(1) 180.0 no 28_555 14_456 2_546
O(1) Eu(1) O(1) O(1) 95.3(15) no 14_456 29_566 41_656
O(1) Eu(1) O(1) O(1) -132.3(10) no 14_456 29_566 16_557
O(1) Eu(1) O(1) O(1) 0.0(8) no 14_456 29_566 14_456
O(1) Eu(1) O(1) C(1) 47.7(10) no 14_456 29_566 2_546
O(1) Eu(1) O(1) O(1) -95.3(15) no 29_566 14_456 2_546
O(1) Eu(1) O(1) O(1) 132.3(10) no 29_566 14_456 10_557
O(1) Eu(1) O(1) O(1) 0.0(8) no 29_566 14_456 29_566
O(1) Eu(1) O(1) C(1) -47.7(10) no 29_566 14_456 2_546
O(1) Eu(1) O(1) O(1) -31.7(5) no 14_456 39_566 10_557
O(1) Eu(1) O(1) O(1) 100.6(4) no 14_456 39_566 3_456
O(1) Eu(1) O(1) O(1) -127.1(9) no 14_456 39_566 28_555
O(1) Eu(1) O(1) C(1) -79.4(4) no 14_456 39_566 10_557
O(1) Eu(1) O(1) O(1) 158.8(10) no 39_566 14_456 2_546
O(1) Eu(1) O(1) O(1) 26.4(7) no 39_566 14_456 10_557
O(1) Eu(1) O(1) O(1) -105.9(9) no 39_566 14_456 29_566
O(1) Eu(1) O(1) C(1) -153.6(7) no 39_566 14_456 2_546
O(1) Eu(1) O(1) O(1) -74.1(9) no 14_456 40_555 27_656
O(1) Eu(1) O(1) O(1) 153.6(7) no 14_456 40_555 5_546
O(1) Eu(1) O(1) O(1) 21.2(10) no 14_456 40_555 8_456
O(1) Eu(1) O(1) C(1) -26.4(7) no 14_456 40_555 8_456
O(1) Eu(1) O(1) O(1) 52.9(9) no 40_555 14_456 2_546
O(1) Eu(1) O(1) O(1) -79.4(4) no 40_555 14_456 10_557
O(1) Eu(1) O(1) O(1) 148.3(5) no 40_555 14_456 29_566
O(1) Eu(1) O(1) C(1) 100.6(4) no 40_555 14_456 2_546
O(1) Eu(1) O(1) O(1) -47.7(7) no 14_456 41_656 29_566
O(1) Eu(1) O(1) O(1) 180.0 no 14_456 41_656 4_557
O(1) Eu(1) O(1) O(1) 47.7(7) no 14_456 41_656 2_546
O(1) Eu(1) O(1) C(1) 0.0 no 14_456 41_656 2_546
O(1) Eu(1) O(1) O(1) -47.7(7) no 41_656 14_456 2_546
O(1) Eu(1) O(1) O(1) 180.0 no 41_656 14_456 10_557
O(1) Eu(1) O(1) O(1) 47.7(7) no 41_656 14_456 29_566
O(1) Eu(1) O(1) C(1) 0.0 no 41_656 14_456 2_546
O(1) Eu(1) C(1) O(1) 180.0 no 14_456 . .
O(1) Eu(1) C(1) O(1) 0.0 no 14_456 . 4_557
O(1) Eu(1) C(1) O(1) 90.0 no 14_456 . 15_546
O(1) Eu(1) C(1) O(1) -90.0 no 14_456 . 21_566
C(1) Eu(1) O(1) O(1) -47.7(7) no . 14_456 2_546
C(1) Eu(1) O(1) O(1) 180.0 no . 14_456 10_557
C(1) Eu(1) O(1) O(1) 47.7(7) no . 14_456 29_566
C(1) Eu(1) O(1) C(1) 0.0 no . 14_456 2_546
O(1) Eu(1) C(1) O(1) 90.0 no 14_456 2_546 2_546
O(1) Eu(1) C(1) O(1) -90.0 no 14_456 2_546 29_566
O(1) Eu(1) C(1) O(1) 0.0 no 14_456 2_546 14_456
O(1) Eu(1) C(1) O(1) 180.0 no 14_456 2_546 41_656
C(1) Eu(1) O(1) O(1) -47.7(7) no 2_546 14_456 2_546
C(1) Eu(1) O(1) O(1) 180.0 no 2_546 14_456 10_557
C(1) Eu(1) O(1) O(1) 47.7(7) no 2_546 14_456 29_566
C(1) Eu(1) O(1) C(1) 0.0 no 2_546 14_456 2_546
O(1) Eu(1) C(1) O(1) -65.6(6) no 14_456 3_456 3_456
O(1) Eu(1) C(1) O(1) 114.4(6) no 14_456 3_456 9_656
O(1) Eu(1) C(1) O(1) -155.6(6) no 14_456 3_456 13_555
O(1) Eu(1) C(1) O(1) 24.4(6) no 14_456 3_456 16_557
C(1) Eu(1) O(1) O(1) -137.7(7) no 3_456 14_456 2_546
C(1) Eu(1) O(1) O(1) 90.0 no 3_456 14_456 10_557
C(1) Eu(1) O(1) O(1) -42.3(7) no 3_456 14_456 29_566
C(1) Eu(1) O(1) C(1) -90.0 no 3_456 14_456 2_546
O(1) Eu(1) C(1) O(1) -90.0 no 14_456 5_546 5_546
O(1) Eu(1) C(1) O(1) 90.0 no 14_456 5_546 7_566
O(1) Eu(1) C(1) O(1) 0.0 no 14_456 5_546 17_456
O(1) Eu(1) C(1) O(1) 180.0 no 14_456 5_546 19_656
C(1) Eu(1) O(1) O(1) 132.3(7) no 5_546 14_456 2_546
C(1) Eu(1) O(1) O(1) 0.0 no 5_546 14_456 10_557
C(1) Eu(1) O(1) O(1) -132.3(7) no 5_546 14_456 29_566
C(1) Eu(1) O(1) C(1) 180.0 no 5_546 14_456 2_546
O(1) Eu(1) C(1) O(1) 65.6(6) no 14_456 8_456 8_456
O(1) Eu(1) C(1) O(1) -114.4(6) no 14_456 8_456 27_656
O(1) Eu(1) C(1) O(1) -24.4(6) no 14_456 8_456 22_557
O(1) Eu(1) C(1) O(1) 155.6(6) no 14_456 8_456 40_555
C(1) Eu(1) O(1) O(1) 42.3(7) no 8_456 14_456 2_546
C(1) Eu(1) O(1) O(1) -90.0 no 8_456 14_456 10_557
C(1) Eu(1) O(1) O(1) 137.7(7) no 8_456 14_456 29_566
C(1) Eu(1) O(1) C(1) 90.0 no 8_456 14_456 2_546
O(1) Eu(1) C(1) O(1) 0.0 no 14_456 10_557 10_557
O(1) Eu(1) C(1) O(1) 180.0 no 14_456 10_557 28_555
O(1) Eu(1) C(1) O(1) -90.0 no 14_456 10_557 20_546
O(1) Eu(1) C(1) O(1) 90.0 no 14_456 10_557 39_566
C(1) Eu(1) O(1) O(1) 132.3(7) no 10_557 14_456 2_546
C(1) Eu(1) O(1) O(1) 0.0 no 10_557 14_456 10_557
C(1) Eu(1) O(1) O(1) -132.3(7) no 10_557 14_456 29_566
C(1) Eu(1) O(1) C(1) 180.0 no 10_557 14_456 2_546
O(1) Eu(1) O(1) O(1) 148.3(5) no 15_546 16_557 3_456
O(1) Eu(1) O(1) O(1) -79.4(4) no 15_546 16_557 29_566
O(1) Eu(1) O(1) O(1) 52.9(9) no 15_546 16_557 9_656
O(1) Eu(1) O(1) C(1) 100.6(4) no 15_546 16_557 3_456
O(1) Eu(1) O(1) O(1) -74.1(9) no 16_557 15_546 .
O(1) Eu(1) O(1) O(1) 153.6(7) no 16_557 15_546 27_656
O(1) Eu(1) O(1) O(1) 21.2(10) no 16_557 15_546 4_557
O(1) Eu(1) O(1) C(1) -26.4(7) no 16_557 15_546 .
O(1) Eu(1) O(1) O(1) 21.2(10) no 15_546 17_456 5_546
O(1) Eu(1) O(1) O(1) 153.6(7) no 15_546 17_456 28_555
O(1) Eu(1) O(1) O(1) -74.1(9) no 15_546 17_456 7_566
O(1) Eu(1) O(1) C(1) -26.4(7) no 15_546 17_456 5_546
O(1) Eu(1) O(1) O(1) 52.9(9) no 17_456 15_546 .
O(1) Eu(1) O(1) O(1) -79.4(4) no 17_456 15_546 27_656
O(1) Eu(1) O(1) O(1) 148.3(5) no 17_456 15_546 4_557
O(1) Eu(1) O(1) C(1) 100.6(4) no 17_456 15_546 .
O(1) Eu(1) O(1) O(1) 105.9(9) no 15_546 19_656 5_546
O(1) Eu(1) O(1) O(1) -26.4(7) no 15_546 19_656 .
O(1) Eu(1) O(1) O(1) -158.8(10) no 15_546 19_656 7_566
O(1) Eu(1) O(1) C(1) 153.6(7) no 15_546 19_656 5_546
O(1) Eu(1) O(1) O(1) 31.7(5) no 19_656 15_546 .
O(1) Eu(1) O(1) O(1) -100.6(4) no 19_656 15_546 27_656
O(1) Eu(1) O(1) O(1) 127.1(9) no 19_656 15_546 4_557
O(1) Eu(1) O(1) C(1) 79.4(4) no 19_656 15_546 .
O(1) Eu(1) O(1) O(1) 132.3(7) no 15_546 20_546 10_557
O(1) Eu(1) O(1) O(1) 0.0 no 15_546 20_546 8_456
O(1) Eu(1) O(1) O(1) -132.3(7) no 15_546 20_546 28_555
O(1) Eu(1) O(1) C(1) 180.0 no 15_546 20_546 10_557
O(1) Eu(1) O(1) O(1) 132.3(7) no 20_546 15_546 .
O(1) Eu(1) O(1) O(1) 0.0 no 20_546 15_546 27_656
O(1) Eu(1) O(1) O(1) -132.3(7) no 20_546 15_546 4_557
O(1) Eu(1) O(1) C(1) 180.0 no 20_546 15_546 .
O(1) Eu(1) O(1) O(1) -47.7(7) no 15_546 21_566 4_557
O(1) Eu(1) O(1) O(1) 180.0 no 15_546 21_566 9_656
O(1) Eu(1) O(1) O(1) 47.7(7) no 15_546 21_566 .
O(1) Eu(1) O(1) C(1) 0.0 no 15_546 21_566 .
O(1) Eu(1) O(1) O(1) -47.7(7) no 21_566 15_546 .
O(1) Eu(1) O(1) O(1) 180.0 no 21_566 15_546 27_656
O(1) Eu(1) O(1) O(1) 47.7(7) no 21_566 15_546 4_557
O(1) Eu(1) O(1) C(1) 0.0 no 21_566 15_546 .
O(1) Eu(1) O(1) O(1) -127.1(9) no 15_546 22_557 8_456
O(1) Eu(1) O(1) O(1) 100.6(4) no 15_546 22_557 2_546
O(1) Eu(1) O(1) O(1) -31.7(5) no 15_546 22_557 27_656
O(1) Eu(1) O(1) C(1) -79.4(4) no 15_546 22_557 8_456
O(1) Eu(1) O(1) O(1) 158.8(10) no 22_557 15_546 .
O(1) Eu(1) O(1) O(1) 26.4(7) no 22_557 15_546 27_656
O(1) Eu(1) O(1) O(1) -105.9(9) no 22_557 15_546 4_557
O(1) Eu(1) O(1) C(1) -153.6(7) no 22_557 15_546 .
O(1) Eu(1) O(1) O(1) 132.3(7) no 15_546 27_656 22_557
O(1) Eu(1) O(1) O(1) 0.0 no 15_546 27_656 15_546
O(1) Eu(1) O(1) O(1) -132.3(7) no 15_546 27_656 40_555
O(1) Eu(1) O(1) C(1) 180.0 no 15_546 27_656 8_456
O(1) Eu(1) O(1) O(1) 132.3(7) no 27_656 15_546 .
O(1) Eu(1) O(1) O(1) 0.0 no 27_656 15_546 27_656
O(1) Eu(1) O(1) O(1) -132.3(7) no 27_656 15_546 4_557
O(1) Eu(1) O(1) C(1) 180.0 no 27_656 15_546 .
O(1) Eu(1) O(1) O(1) 180(872953) no 15_546 28_555 39_566
O(1) Eu(1) O(1) O(1) -47.7(10) no 15_546 28_555 17_456
O(1) Eu(1) O(1) O(1) 84.7(15) no 15_546 28_555 20_546
O(1) Eu(1) O(1) C(1) 132.3(10) no 15_546 28_555 10_557
O(1) Eu(1) O(1) O(1) 84.7(15) no 28_555 15_546 .
O(1) Eu(1) O(1) O(1) -47.7(10) no 28_555 15_546 27_656
O(1) Eu(1) O(1) O(1) 180(712763) no 28_555 15_546 4_557
O(1) Eu(1) O(1) C(1) 132.3(10) no 28_555 15_546 .
O(1) Eu(1) O(1) O(1) -19.9(9) no 15_546 29_566 41_656
O(1) Eu(1) O(1) O(1) 112.4(6) no 15_546 29_566 16_557
O(1) Eu(1) O(1) O(1) -115.2(8) no 15_546 29_566 14_456
O(1) Eu(1) O(1) C(1) -67.6(6) no 15_546 29_566 2_546
O(1) Eu(1) O(1) O(1) -115.2(8) no 29_566 15_546 .
O(1) Eu(1) O(1) O(1) 112.4(6) no 29_566 15_546 27_656
O(1) Eu(1) O(1) O(1) -19.9(9) no 29_566 15_546 4_557
O(1) Eu(1) O(1) C(1) -67.6(6) no 29_566 15_546 .
O(1) Eu(1) O(1) O(1) 31.7(5) no 15_546 40_555 27_656
O(1) Eu(1) O(1) O(1) -100.6(4) no 15_546 40_555 5_546
O(1) Eu(1) O(1) O(1) 127.1(9) no 15_546 40_555 8_456
O(1) Eu(1) O(1) C(1) 79.4(4) no 15_546 40_555 8_456
O(1) Eu(1) O(1) O(1) 105.9(9) no 40_555 15_546 .
O(1) Eu(1) O(1) O(1) -26.4(7) no 40_555 15_546 27_656
O(1) Eu(1) O(1) O(1) -158.8(10) no 40_555 15_546 4_557
O(1) Eu(1) O(1) C(1) 153.6(7) no 40_555 15_546 .
O(1) Eu(1) O(1) O(1) 158.8(10) no 15_546 41_656 29_566
O(1) Eu(1) O(1) O(1) 26.4(7) no 15_546 41_656 4_557
O(1) Eu(1) O(1) O(1) -105.9(9) no 15_546 41_656 2_546
O(1) Eu(1) O(1) C(1) -153.6(7) no 15_546 41_656 2_546
O(1) Eu(1) O(1) O(1) -127.1(9) no 41_656 15_546 .
O(1) Eu(1) O(1) O(1) 100.6(4) no 41_656 15_546 27_656
O(1) Eu(1) O(1) O(1) -31.7(5) no 41_656 15_546 4_557
O(1) Eu(1) O(1) C(1) -79.4(4) no 41_656 15_546 .
O(1) Eu(1) C(1) O(1) 90.0 no 15_546 . .
O(1) Eu(1) C(1) O(1) -90.0 no 15_546 . 4_557
O(1) Eu(1) C(1) O(1) 0.0 no 15_546 . 15_546
O(1) Eu(1) C(1) O(1) 180.0 no 15_546 . 21_566
C(1) Eu(1) O(1) O(1) -47.7(7) no . 15_546 .
C(1) Eu(1) O(1) O(1) 180.0 no . 15_546 27_656
C(1) Eu(1) O(1) O(1) 47.7(7) no . 15_546 4_557
C(1) Eu(1) O(1) C(1) 0.0 no . 15_546 .
O(1) Eu(1) C(1) O(1) -65.6(6) no 15_546 2_546 2_546
O(1) Eu(1) C(1) O(1) 114.4(6) no 15_546 2_546 29_566
O(1) Eu(1) C(1) O(1) -155.6(6) no 15_546 2_546 14_456
O(1) Eu(1) C(1) O(1) 24.4(6) no 15_546 2_546 41_656
C(1) Eu(1) O(1) O(1) -137.7(7) no 2_546 15_546 .
C(1) Eu(1) O(1) O(1) 90.0 no 2_546 15_546 27_656
C(1) Eu(1) O(1) O(1) -42.3(7) no 2_546 15_546 4_557
C(1) Eu(1) O(1) C(1) -90.0 no 2_546 15_546 .
O(1) Eu(1) C(1) O(1) 180.0 no 15_546 3_456 3_456
O(1) Eu(1) C(1) O(1) 0.0 no 15_546 3_456 9_656
O(1) Eu(1) C(1) O(1) 90.0 no 15_546 3_456 13_555
O(1) Eu(1) C(1) O(1) -90.0 no 15_546 3_456 16_557
C(1) Eu(1) O(1) O(1) -47.7(7) no 3_456 15_546 .
C(1) Eu(1) O(1) O(1) 180.0 no 3_456 15_546 27_656
C(1) Eu(1) O(1) O(1) 47.7(7) no 3_456 15_546 4_557
C(1) Eu(1) O(1) C(1) 0.0 no 3_456 15_546 .
O(1) Eu(1) C(1) O(1) 65.6(6) no 15_546 5_546 5_546
O(1) Eu(1) C(1) O(1) -114.4(6) no 15_546 5_546 7_566
O(1) Eu(1) C(1) O(1) 155.6(6) no 15_546 5_546 17_456
O(1) Eu(1) C(1) O(1) -24.4(6) no 15_546 5_546 19_656
C(1) Eu(1) O(1) O(1) 42.3(7) no 5_546 15_546 .
C(1) Eu(1) O(1) O(1) -90.0 no 5_546 15_546 27_656
C(1) Eu(1) O(1) O(1) 137.7(7) no 5_546 15_546 4_557
C(1) Eu(1) O(1) C(1) 90.0 no 5_546 15_546 .
O(1) Eu(1) C(1) O(1) 180.0 no 15_546 8_456 8_456
O(1) Eu(1) C(1) O(1) 0.0 no 15_546 8_456 27_656
O(1) Eu(1) C(1) O(1) 90.0 no 15_546 8_456 22_557
O(1) Eu(1) C(1) O(1) -90.0 no 15_546 8_456 40_555
C(1) Eu(1) O(1) O(1) 132.3(7) no 8_456 15_546 .
C(1) Eu(1) O(1) O(1) 0.0 no 8_456 15_546 27_656
C(1) Eu(1) O(1) O(1) -132.3(7) no 8_456 15_546 4_557
C(1) Eu(1) O(1) C(1) 180.0 no 8_456 15_546 .
O(1) Eu(1) C(1) O(1) 90.0 no 15_546 10_557 10_557
O(1) Eu(1) C(1) O(1) -90.0 no 15_546 10_557 28_555
O(1) Eu(1) C(1) O(1) 0.0 no 15_546 10_557 20_546
O(1) Eu(1) C(1) O(1) 180.0 no 15_546 10_557 39_566
C(1) Eu(1) O(1) O(1) 132.3(7) no 10_557 15_546 .
C(1) Eu(1) O(1) O(1) 0.0 no 10_557 15_546 27_656
C(1) Eu(1) O(1) O(1) -132.3(7) no 10_557 15_546 4_557
C(1) Eu(1) O(1) C(1) 180.0 no 10_557 15_546 .
O(1) Eu(1) O(1) O(1) 148.3(5) no 16_557 17_456 5_546
O(1) Eu(1) O(1) O(1) -79.4(4) no 16_557 17_456 28_555
O(1) Eu(1) O(1) O(1) 52.9(9) no 16_557 17_456 7_566
O(1) Eu(1) O(1) C(1) 100.6(4) no 16_557 17_456 5_546
O(1) Eu(1) O(1) O(1) 21.2(10) no 17_456 16_557 3_456
O(1) Eu(1) O(1) O(1) 153.6(7) no 17_456 16_557 29_566
O(1) Eu(1) O(1) O(1) -74.1(9) no 17_456 16_557 9_656
O(1) Eu(1) O(1) C(1) -26.4(7) no 17_456 16_557 3_456
O(1) Eu(1) O(1) O(1) -148.3(5) no 16_557 19_656 5_546
O(1) Eu(1) O(1) O(1) 79.4(4) no 16_557 19_656 .
O(1) Eu(1) O(1) O(1) -52.9(9) no 16_557 19_656 7_566
O(1) Eu(1) O(1) C(1) -100.6(4) no 16_557 19_656 5_546
O(1) Eu(1) O(1) O(1) 74.1(9) no 19_656 16_557 3_456
O(1) Eu(1) O(1) O(1) -153.6(7) no 19_656 16_557 29_566
O(1) Eu(1) O(1) O(1) -21.2(10) no 19_656 16_557 9_656
O(1) Eu(1) O(1) C(1) 26.4(7) no 19_656 16_557 3_456
O(1) Eu(1) O(1) O(1) -21.2(10) no 16_557 20_546 10_557
O(1) Eu(1) O(1) O(1) -153.6(7) no 16_557 20_546 8_456
O(1) Eu(1) O(1) O(1) 74.1(9) no 16_557 20_546 28_555
O(1) Eu(1) O(1) C(1) 26.4(7) no 16_557 20_546 10_557
O(1) Eu(1) O(1) O(1) -52.9(9) no 20_546 16_557 3_456
O(1) Eu(1) O(1) O(1) 79.4(4) no 20_546 16_557 29_566
O(1) Eu(1) O(1) O(1) -148.3(5) no 20_546 16_557 9_656
O(1) Eu(1) O(1) C(1) -100.6(4) no 20_546 16_557 3_456
O(1) Eu(1) O(1) O(1) 105.9(9) no 16_557 21_566 4_557
O(1) Eu(1) O(1) O(1) -26.4(7) no 16_557 21_566 9_656
O(1) Eu(1) O(1) O(1) -158.8(10) no 16_557 21_566 .
O(1) Eu(1) O(1) C(1) 153.6(7) no 16_557 21_566 .
O(1) Eu(1) O(1) O(1) 127.1(9) no 21_566 16_557 3_456
O(1) Eu(1) O(1) O(1) -100.6(4) no 21_566 16_557 29_566
O(1) Eu(1) O(1) O(1) 31.7(5) no 21_566 16_557 9_656
O(1) Eu(1) O(1) C(1) 79.4(4) no 21_566 16_557 3_456
O(1) Eu(1) O(1) O(1) 132.3(7) no 16_557 22_557 8_456
O(1) Eu(1) O(1) O(1) 0.0 no 16_557 22_557 2_546
O(1) Eu(1) O(1) O(1) -132.3(7) no 16_557 22_557 27_656
O(1) Eu(1) O(1) C(1) 180.0 no 16_557 22_557 8_456
O(1) Eu(1) O(1) O(1) -132.3(7) no 22_557 16_557 3_456
O(1) Eu(1) O(1) O(1) 0.0 no 22_557 16_557 29_566
O(1) Eu(1) O(1) O(1) 132.3(7) no 22_557 16_557 9_656
O(1) Eu(1) O(1) C(1) 180.0 no 22_557 16_557 3_456
O(1) Eu(1) O(1) O(1) 84.7(15) no 16_557 27_656 22_557
O(1) Eu(1) O(1) O(1) -47.7(10) no 16_557 27_656 15_546
O(1) Eu(1) O(1) O(1) -180.0(8) no 16_557 27_656 40_555
O(1) Eu(1) O(1) C(1) 132.3(10) no 16_557 27_656 8_456
O(1) Eu(1) O(1) O(1) 180(872953) no 27_656 16_557 3_456
O(1) Eu(1) O(1) O(1) -47.7(10) no 27_656 16_557 29_566
O(1) Eu(1) O(1) O(1) 84.7(15) no 27_656 16_557 9_656
O(1) Eu(1) O(1) C(1) 132.3(10) no 27_656 16_557 3_456
O(1) Eu(1) O(1) O(1) -19.9(9) no 16_557 28_555 39_566
O(1) Eu(1) O(1) O(1) 112.4(6) no 16_557 28_555 17_456
O(1) Eu(1) O(1) O(1) -115.2(8) no 16_557 28_555 20_546
O(1) Eu(1) O(1) C(1) -67.6(6) no 16_557 28_555 10_557
O(1) Eu(1) O(1) O(1) -19.9(9) no 28_555 16_557 3_456
O(1) Eu(1) O(1) O(1) 112.4(6) no 28_555 16_557 29_566
O(1) Eu(1) O(1) O(1) -115.2(8) no 28_555 16_557 9_656
O(1) Eu(1) O(1) C(1) -67.6(6) no 28_555 16_557 3_456
O(1) Eu(1) O(1) O(1) -132.3(7) no 16_557 29_566 41_656
O(1) Eu(1) O(1) O(1) 0.0 no 16_557 29_566 16_557
O(1) Eu(1) O(1) O(1) 132.3(7) no 16_557 29_566 14_456
O(1) Eu(1) O(1) C(1) 180.0 no 16_557 29_566 2_546
O(1) Eu(1) O(1) O(1) -132.3(7) no 29_566 16_557 3_456
O(1) Eu(1) O(1) O(1) 0.0 no 29_566 16_557 29_566
O(1) Eu(1) O(1) O(1) 132.3(7) no 29_566 16_557 9_656
O(1) Eu(1) O(1) C(1) 180.0 no 29_566 16_557 3_456
O(1) Eu(1) O(1) O(1) -105.9(9) no 16_557 39_566 10_557
O(1) Eu(1) O(1) O(1) 26.4(7) no 16_557 39_566 3_456
O(1) Eu(1) O(1) O(1) 158.8(10) no 16_557 39_566 28_555
O(1) Eu(1) O(1) C(1) -153.6(7) no 16_557 39_566 10_557
O(1) Eu(1) O(1) O(1) -31.7(5) no 39_566 16_557 3_456
O(1) Eu(1) O(1) O(1) 100.6(4) no 39_566 16_557 29_566
O(1) Eu(1) O(1) O(1) -127.1(9) no 39_566 16_557 9_656
O(1) Eu(1) O(1) C(1) -79.4(4) no 39_566 16_557 3_456
O(1) Eu(1) O(1) O(1) 31.7(5) no 16_557 41_656 29_566
O(1) Eu(1) O(1) O(1) -100.6(4) no 16_557 41_656 4_557
O(1) Eu(1) O(1) O(1) 127.1(9) no 16_557 41_656 2_546
O(1) Eu(1) O(1) C(1) 79.4(4) no 16_557 41_656 2_546
O(1) Eu(1) O(1) O(1) -158.8(10) no 41_656 16_557 3_456
O(1) Eu(1) O(1) O(1) -26.4(7) no 41_656 16_557 29_566
O(1) Eu(1) O(1) O(1) 105.9(9) no 41_656 16_557 9_656
O(1) Eu(1) O(1) C(1) 153.6(7) no 41_656 16_557 3_456
O(1) Eu(1) C(1) O(1) -114.4(6) no 16_557 . .
O(1) Eu(1) C(1) O(1) 65.6(6) no 16_557 . 4_557
O(1) Eu(1) C(1) O(1) 155.6(6) no 16_557 . 15_546
O(1) Eu(1) C(1) O(1) -24.4(6) no 16_557 . 21_566
C(1) Eu(1) O(1) O(1) 137.7(7) no . 16_557 3_456
C(1) Eu(1) O(1) O(1) -90.0 no . 16_557 29_566
C(1) Eu(1) O(1) O(1) 42.3(7) no . 16_557 9_656
C(1) Eu(1) O(1) C(1) 90.0 no . 16_557 3_456
O(1) Eu(1) C(1) O(1) 180.0 no 16_557 2_546 2_546
O(1) Eu(1) C(1) O(1) 0.0 no 16_557 2_546 29_566
O(1) Eu(1) C(1) O(1) 90.0 no 16_557 2_546 14_456
O(1) Eu(1) C(1) O(1) -90.0 no 16_557 2_546 41_656
C(1) Eu(1) O(1) O(1) -132.3(7) no 2_546 16_557 3_456
C(1) Eu(1) O(1) O(1) 0.0 no 2_546 16_557 29_566
C(1) Eu(1) O(1) O(1) 132.3(7) no 2_546 16_557 9_656
C(1) Eu(1) O(1) C(1) 180.0 no 2_546 16_557 3_456
O(1) Eu(1) C(1) O(1) -90.0 no 16_557 3_456 3_456
O(1) Eu(1) C(1) O(1) 90.0 no 16_557 3_456 9_656
O(1) Eu(1) C(1) O(1) 180.0 no 16_557 3_456 13_555
O(1) Eu(1) C(1) O(1) 0.0 no 16_557 3_456 16_557
C(1) Eu(1) O(1) O(1) 47.7(7) no 3_456 16_557 3_456
C(1) Eu(1) O(1) O(1) 180.0 no 3_456 16_557 29_566
C(1) Eu(1) O(1) O(1) -47.7(7) no 3_456 16_557 9_656
C(1) Eu(1) O(1) C(1) 0.0 no 3_456 16_557 3_456
O(1) Eu(1) C(1) O(1) 180.0 no 16_557 5_546 5_546
O(1) Eu(1) C(1) O(1) 0.0 no 16_557 5_546 7_566
O(1) Eu(1) C(1) O(1) -90.0 no 16_557 5_546 17_456
O(1) Eu(1) C(1) O(1) 90.0 no 16_557 5_546 19_656
C(1) Eu(1) O(1) O(1) 47.7(7) no 5_546 16_557 3_456
C(1) Eu(1) O(1) O(1) 180.0 no 5_546 16_557 29_566
C(1) Eu(1) O(1) O(1) -47.7(7) no 5_546 16_557 9_656
C(1) Eu(1) O(1) C(1) 0.0 no 5_546 16_557 3_456
O(1) Eu(1) C(1) O(1) 90.0 no 16_557 8_456 8_456
O(1) Eu(1) C(1) O(1) -90.0 no 16_557 8_456 27_656
O(1) Eu(1) C(1) O(1) 0.0 no 16_557 8_456 22_557
O(1) Eu(1) C(1) O(1) 180.0 no 16_557 8_456 40_555
C(1) Eu(1) O(1) O(1) -132.3(7) no 8_456 16_557 3_456
C(1) Eu(1) O(1) O(1) 0.0 no 8_456 16_557 29_566
C(1) Eu(1) O(1) O(1) 132.3(7) no 8_456 16_557 9_656
C(1) Eu(1) O(1) C(1) 180.0 no 8_456 16_557 3_456
O(1) Eu(1) C(1) O(1) -65.6(6) no 16_557 10_557 10_557
O(1) Eu(1) C(1) O(1) 114.4(6) no 16_557 10_557 28_555
O(1) Eu(1) C(1) O(1) -155.6(6) no 16_557 10_557 20_546
O(1) Eu(1) C(1) O(1) 24.4(6) no 16_557 10_557 39_566
C(1) Eu(1) O(1) O(1) -42.3(7) no 10_557 16_557 3_456
C(1) Eu(1) O(1) O(1) 90.0 no 10_557 16_557 29_566
C(1) Eu(1) O(1) O(1) -137.7(7) no 10_557 16_557 9_656
C(1) Eu(1) O(1) C(1) -90.0 no 10_557 16_557 3_456
O(1) Eu(1) O(1) O(1) -47.7(7) no 17_456 19_656 5_546
O(1) Eu(1) O(1) O(1) 180.0 no 17_456 19_656 .
O(1) Eu(1) O(1) O(1) 47.7(7) no 17_456 19_656 7_566
O(1) Eu(1) O(1) C(1) 0.0 no 17_456 19_656 5_546
O(1) Eu(1) O(1) O(1) 47.7(7) no 19_656 17_456 5_546
O(1) Eu(1) O(1) O(1) 180.0 no 19_656 17_456 28_555
O(1) Eu(1) O(1) O(1) -47.7(7) no 19_656 17_456 7_566
O(1) Eu(1) O(1) C(1) 0.0 no 19_656 17_456 5_546
O(1) Eu(1) O(1) O(1) -127.1(9) no 17_456 20_546 10_557
O(1) Eu(1) O(1) O(1) 100.6(4) no 17_456 20_546 8_456
O(1) Eu(1) O(1) O(1) -31.7(5) no 17_456 20_546 28_555
O(1) Eu(1) O(1) C(1) -79.4(4) no 17_456 20_546 10_557
O(1) Eu(1) O(1) O(1) -105.9(9) no 20_546 17_456 5_546
O(1) Eu(1) O(1) O(1) 26.4(7) no 20_546 17_456 28_555
O(1) Eu(1) O(1) O(1) 158.8(10) no 20_546 17_456 7_566
O(1) Eu(1) O(1) C(1) -153.6(7) no 20_546 17_456 5_546
O(1) Eu(1) O(1) O(1) -148.3(5) no 17_456 21_566 4_557
O(1) Eu(1) O(1) O(1) 79.4(4) no 17_456 21_566 9_656
O(1) Eu(1) O(1) O(1) -52.9(9) no 17_456 21_566 .
O(1) Eu(1) O(1) C(1) -100.6(4) no 17_456 21_566 .
O(1) Eu(1) O(1) O(1) 74.1(9) no 21_566 17_456 5_546
O(1) Eu(1) O(1) O(1) -153.6(7) no 21_566 17_456 28_555
O(1) Eu(1) O(1) O(1) -21.2(10) no 21_566 17_456 7_566
O(1) Eu(1) O(1) C(1) 26.4(7) no 21_566 17_456 5_546
O(1) Eu(1) O(1) O(1) -21.2(10) no 17_456 22_557 8_456
O(1) Eu(1) O(1) O(1) -153.6(7) no 17_456 22_557 2_546
O(1) Eu(1) O(1) O(1) 74.1(9) no 17_456 22_557 27_656
O(1) Eu(1) O(1) C(1) 26.4(7) no 17_456 22_557 8_456
O(1) Eu(1) O(1) O(1) -52.9(9) no 22_557 17_456 5_546
O(1) Eu(1) O(1) O(1) 79.4(4) no 22_557 17_456 28_555
O(1) Eu(1) O(1) O(1) -148.3(5) no 22_557 17_456 7_566
O(1) Eu(1) O(1) C(1) -100.6(4) no 22_557 17_456 5_546
O(1) Eu(1) O(1) O(1) -115.2(8) no 17_456 27_656 22_557
O(1) Eu(1) O(1) O(1) 112.4(6) no 17_456 27_656 15_546
O(1) Eu(1) O(1) O(1) -19.9(9) no 17_456 27_656 40_555
O(1) Eu(1) O(1) C(1) -67.6(6) no 17_456 27_656 8_456
O(1) Eu(1) O(1) O(1) -19.9(9) no 27_656 17_456 5_546
O(1) Eu(1) O(1) O(1) 112.4(6) no 27_656 17_456 28_555
O(1) Eu(1) O(1) O(1) -115.2(8) no 27_656 17_456 7_566
O(1) Eu(1) O(1) C(1) -67.6(6) no 27_656 17_456 5_546
O(1) Eu(1) O(1) O(1) -132.3(7) no 17_456 28_555 39_566
O(1) Eu(1) O(1) O(1) 0.0 no 17_456 28_555 17_456
O(1) Eu(1) O(1) O(1) 132.3(7) no 17_456 28_555 20_546
O(1) Eu(1) O(1) C(1) 180.0 no 17_456 28_555 10_557
O(1) Eu(1) O(1) O(1) -132.3(7) no 28_555 17_456 5_546
O(1) Eu(1) O(1) O(1) 0.0 no 28_555 17_456 28_555
O(1) Eu(1) O(1) O(1) 132.3(7) no 28_555 17_456 7_566
O(1) Eu(1) O(1) C(1) 180.0 no 28_555 17_456 5_546
O(1) Eu(1) O(1) O(1) 180(712763) no 17_456 29_566 41_656
O(1) Eu(1) O(1) O(1) -47.7(10) no 17_456 29_566 16_557
O(1) Eu(1) O(1) O(1) 84.7(15) no 17_456 29_566 14_456
O(1) Eu(1) O(1) C(1) 132.3(10) no 17_456 29_566 2_546
O(1) Eu(1) O(1) O(1) -180.0(8) no 29_566 17_456 5_546
O(1) Eu(1) O(1) O(1) -47.7(10) no 29_566 17_456 28_555
O(1) Eu(1) O(1) O(1) 84.7(15) no 29_566 17_456 7_566
O(1) Eu(1) O(1) C(1) 132.3(10) no 29_566 17_456 5_546
O(1) Eu(1) O(1) O(1) 127.1(9) no 17_456 39_566 10_557
O(1) Eu(1) O(1) O(1) -100.6(4) no 17_456 39_566 3_456
O(1) Eu(1) O(1) O(1) 31.7(5) no 17_456 39_566 28_555
O(1) Eu(1) O(1) C(1) 79.4(4) no 17_456 39_566 10_557
O(1) Eu(1) O(1) O(1) -158.8(10) no 39_566 17_456 5_546
O(1) Eu(1) O(1) O(1) -26.4(7) no 39_566 17_456 28_555
O(1) Eu(1) O(1) O(1) 105.9(9) no 39_566 17_456 7_566
O(1) Eu(1) O(1) C(1) 153.6(7) no 39_566 17_456 5_546
O(1) Eu(1) O(1) O(1) 158.8(10) no 17_456 40_555 27_656
O(1) Eu(1) O(1) O(1) 26.4(7) no 17_456 40_555 5_546
O(1) Eu(1) O(1) O(1) -105.9(9) no 17_456 40_555 8_456
O(1) Eu(1) O(1) C(1) -153.6(7) no 17_456 40_555 8_456
O(1) Eu(1) O(1) O(1) -31.7(5) no 40_555 17_456 5_546
O(1) Eu(1) O(1) O(1) 100.6(4) no 40_555 17_456 28_555
O(1) Eu(1) O(1) O(1) -127.1(9) no 40_555 17_456 7_566
O(1) Eu(1) O(1) C(1) -79.4(4) no 40_555 17_456 5_546
O(1) Eu(1) C(1) O(1) 0.0 no 17_456 . .
O(1) Eu(1) C(1) O(1) 180.0 no 17_456 . 4_557
O(1) Eu(1) C(1) O(1) -90.0 no 17_456 . 15_546
O(1) Eu(1) C(1) O(1) 90.0 no 17_456 . 21_566
C(1) Eu(1) O(1) O(1) 47.7(7) no . 17_456 5_546
C(1) Eu(1) O(1) O(1) 180.0 no . 17_456 28_555
C(1) Eu(1) O(1) O(1) -47.7(7) no . 17_456 7_566
C(1) Eu(1) O(1) C(1) 0.0 no . 17_456 5_546
O(1) Eu(1) C(1) O(1) 90.0 no 17_456 2_546 2_546
O(1) Eu(1) C(1) O(1) -90.0 no 17_456 2_546 29_566
O(1) Eu(1) C(1) O(1) 0.0 no 17_456 2_546 14_456
O(1) Eu(1) C(1) O(1) 180.0 no 17_456 2_546 41_656
C(1) Eu(1) O(1) O(1) -132.3(7) no 2_546 17_456 5_546
C(1) Eu(1) O(1) O(1) 0.0 no 2_546 17_456 28_555
C(1) Eu(1) O(1) O(1) 132.3(7) no 2_546 17_456 7_566
C(1) Eu(1) O(1) C(1) 180.0 no 2_546 17_456 5_546
O(1) Eu(1) C(1) O(1) 65.6(6) no 17_456 3_456 3_456
O(1) Eu(1) C(1) O(1) -114.4(6) no 17_456 3_456 9_656
O(1) Eu(1) C(1) O(1) -24.4(6) no 17_456 3_456 13_555
O(1) Eu(1) C(1) O(1) 155.6(6) no 17_456 3_456 16_557
C(1) Eu(1) O(1) O(1) 137.7(7) no 3_456 17_456 5_546
C(1) Eu(1) O(1) O(1) -90.0 no 3_456 17_456 28_555
C(1) Eu(1) O(1) O(1) 42.3(7) no 3_456 17_456 7_566
C(1) Eu(1) O(1) C(1) 90.0 no 3_456 17_456 5_546
O(1) Eu(1) C(1) O(1) -90.0 no 17_456 5_546 5_546
O(1) Eu(1) C(1) O(1) 90.0 no 17_456 5_546 7_566
O(1) Eu(1) C(1) O(1) 0.0 no 17_456 5_546 17_456
O(1) Eu(1) C(1) O(1) 180.0 no 17_456 5_546 19_656
C(1) Eu(1) O(1) O(1) 47.7(7) no 5_546 17_456 5_546
C(1) Eu(1) O(1) O(1) 180.0 no 5_546 17_456 28_555
C(1) Eu(1) O(1) O(1) -47.7(7) no 5_546 17_456 7_566
C(1) Eu(1) O(1) C(1) 0.0 no 5_546 17_456 5_546
O(1) Eu(1) C(1) O(1) -65.6(6) no 17_456 8_456 8_456
O(1) Eu(1) C(1) O(1) 114.4(6) no 17_456 8_456 27_656
O(1) Eu(1) C(1) O(1) -155.6(6) no 17_456 8_456 22_557
O(1) Eu(1) C(1) O(1) 24.4(6) no 17_456 8_456 40_555
C(1) Eu(1) O(1) O(1) -42.3(7) no 8_456 17_456 5_546
C(1) Eu(1) O(1) O(1) 90.0 no 8_456 17_456 28_555
C(1) Eu(1) O(1) O(1) -137.7(7) no 8_456 17_456 7_566
C(1) Eu(1) O(1) C(1) -90.0 no 8_456 17_456 5_546
O(1) Eu(1) C(1) O(1) 180.0 no 17_456 10_557 10_557
O(1) Eu(1) C(1) O(1) 0.0 no 17_456 10_557 28_555
O(1) Eu(1) C(1) O(1) 90.0 no 17_456 10_557 20_546
O(1) Eu(1) C(1) O(1) -90.0 no 17_456 10_557 39_566
C(1) Eu(1) O(1) O(1) -132.3(7) no 10_557 17_456 5_546
C(1) Eu(1) O(1) O(1) 0.0 no 10_557 17_456 28_555
C(1) Eu(1) O(1) O(1) 132.3(7) no 10_557 17_456 7_566
C(1) Eu(1) O(1) C(1) 180.0 no 10_557 17_456 5_546
O(1) Eu(1) O(1) O(1) -148.3(5) no 19_656 20_546 10_557
O(1) Eu(1) O(1) O(1) 79.4(4) no 19_656 20_546 8_456
O(1) Eu(1) O(1) O(1) -52.9(9) no 19_656 20_546 28_555
O(1) Eu(1) O(1) C(1) -100.6(4) no 19_656 20_546 10_557
O(1) Eu(1) O(1) O(1) -21.2(10) no 20_546 19_656 5_546
O(1) Eu(1) O(1) O(1) -153.6(7) no 20_546 19_656 .
O(1) Eu(1) O(1) O(1) 74.1(9) no 20_546 19_656 7_566
O(1) Eu(1) O(1) C(1) 26.4(7) no 20_546 19_656 5_546
O(1) Eu(1) O(1) O(1) -127.1(9) no 19_656 21_566 4_557
O(1) Eu(1) O(1) O(1) 100.6(4) no 19_656 21_566 9_656
O(1) Eu(1) O(1) O(1) -31.7(5) no 19_656 21_566 .
O(1) Eu(1) O(1) C(1) -79.4(4) no 19_656 21_566 .
O(1) Eu(1) O(1) O(1) 158.8(10) no 21_566 19_656 5_546
O(1) Eu(1) O(1) O(1) 26.4(7) no 21_566 19_656 .
O(1) Eu(1) O(1) O(1) -105.9(9) no 21_566 19_656 7_566
O(1) Eu(1) O(1) C(1) -153.6(7) no 21_566 19_656 5_546
O(1) Eu(1) O(1) O(1) -74.1(9) no 19_656 22_557 8_456
O(1) Eu(1) O(1) O(1) 153.6(7) no 19_656 22_557 2_546
O(1) Eu(1) O(1) O(1) 21.2(10) no 19_656 22_557 27_656
O(1) Eu(1) O(1) C(1) -26.4(7) no 19_656 22_557 8_456
O(1) Eu(1) O(1) O(1) 52.9(9) no 22_557 19_656 5_546
O(1) Eu(1) O(1) O(1) -79.4(4) no 22_557 19_656 .
O(1) Eu(1) O(1) O(1) 148.3(5) no 22_557 19_656 7_566
O(1) Eu(1) O(1) C(1) 100.6(4) no 22_557 19_656 5_546
O(1) Eu(1) O(1) O(1) -160.1(9) no 19_656 27_656 22_557
O(1) Eu(1) O(1) O(1) 67.6(6) no 19_656 27_656 15_546
O(1) Eu(1) O(1) O(1) -64.8(8) no 19_656 27_656 40_555
O(1) Eu(1) O(1) C(1) -112.4(6) no 19_656 27_656 8_456
O(1) Eu(1) O(1) O(1) 64.8(8) no 27_656 19_656 5_546
O(1) Eu(1) O(1) O(1) -67.6(6) no 27_656 19_656 .
O(1) Eu(1) O(1) O(1) 160.1(9) no 27_656 19_656 7_566
O(1) Eu(1) O(1) C(1) 112.4(6) no 27_656 19_656 5_546
O(1) Eu(1) O(1) O(1) -132.3(7) no 19_656 28_555 39_566
O(1) Eu(1) O(1) O(1) 0.0 no 19_656 28_555 17_456
O(1) Eu(1) O(1) O(1) 132.3(7) no 19_656 28_555 20_546
O(1) Eu(1) O(1) C(1) 180.0 no 19_656 28_555 10_557
O(1) Eu(1) O(1) O(1) -47.7(7) no 28_555 19_656 5_546
O(1) Eu(1) O(1) O(1) 180.0 no 28_555 19_656 .
O(1) Eu(1) O(1) O(1) 47.7(7) no 28_555 19_656 7_566
O(1) Eu(1) O(1) C(1) 0.0 no 28_555 19_656 5_546
O(1) Eu(1) O(1) O(1) -84.7(15) no 19_656 29_566 41_656
O(1) Eu(1) O(1) O(1) 47.7(10) no 19_656 29_566 16_557
O(1) Eu(1) O(1) O(1) -180(712763) no 19_656 29_566 14_456
O(1) Eu(1) O(1) C(1) -132.3(10) no 19_656 29_566 2_546
O(1) Eu(1) O(1) O(1) 180.0(8) no 29_566 19_656 5_546
O(1) Eu(1) O(1) O(1) 47.7(10) no 29_566 19_656 .
O(1) Eu(1) O(1) O(1) -84.7(15) no 29_566 19_656 7_566
O(1) Eu(1) O(1) C(1) -132.3(10) no 29_566 19_656 5_546
O(1) Eu(1) O(1) O(1) 148.3(5) no 19_656 39_566 10_557
O(1) Eu(1) O(1) O(1) -79.4(4) no 19_656 39_566 3_456
O(1) Eu(1) O(1) O(1) 52.9(9) no 19_656 39_566 28_555
O(1) Eu(1) O(1) C(1) 100.6(4) no 19_656 39_566 10_557
O(1) Eu(1) O(1) O(1) -74.1(9) no 39_566 19_656 5_546
O(1) Eu(1) O(1) O(1) 153.6(7) no 39_566 19_656 .
O(1) Eu(1) O(1) O(1) 21.2(10) no 39_566 19_656 7_566
O(1) Eu(1) O(1) C(1) -26.4(7) no 39_566 19_656 5_546
O(1) Eu(1) O(1) O(1) 105.9(9) no 19_656 40_555 27_656
O(1) Eu(1) O(1) O(1) -26.4(7) no 19_656 40_555 5_546
O(1) Eu(1) O(1) O(1) -158.8(10) no 19_656 40_555 8_456
O(1) Eu(1) O(1) C(1) 153.6(7) no 19_656 40_555 8_456
O(1) Eu(1) O(1) O(1) 31.7(5) no 40_555 19_656 5_546
O(1) Eu(1) O(1) O(1) -100.6(4) no 40_555 19_656 .
O(1) Eu(1) O(1) O(1) 127.1(9) no 40_555 19_656 7_566
O(1) Eu(1) O(1) C(1) 79.4(4) no 40_555 19_656 5_546
O(1) Eu(1) O(1) O(1) 132.3(7) no 19_656 41_656 29_566
O(1) Eu(1) O(1) O(1) 0.0 no 19_656 41_656 4_557
O(1) Eu(1) O(1) O(1) -132.3(7) no 19_656 41_656 2_546
O(1) Eu(1) O(1) C(1) 180.0 no 19_656 41_656 2_546
O(1) Eu(1) O(1) O(1) 132.3(7) no 41_656 19_656 5_546
O(1) Eu(1) O(1) O(1) 0.0 no 41_656 19_656 .
O(1) Eu(1) O(1) O(1) -132.3(7) no 41_656 19_656 7_566
O(1) Eu(1) O(1) C(1) 180.0 no 41_656 19_656 5_546
O(1) Eu(1) C(1) O(1) 0.0 no 19_656 . .
O(1) Eu(1) C(1) O(1) 180.0 no 19_656 . 4_557
O(1) Eu(1) C(1) O(1) -90.0 no 19_656 . 15_546
O(1) Eu(1) C(1) O(1) 90.0 no 19_656 . 21_566
C(1) Eu(1) O(1) O(1) 132.3(7) no . 19_656 5_546
C(1) Eu(1) O(1) O(1) 0.0 no . 19_656 .
C(1) Eu(1) O(1) O(1) -132.3(7) no . 19_656 7_566
C(1) Eu(1) O(1) C(1) 180.0 no . 19_656 5_546
O(1) Eu(1) C(1) O(1) -90.0 no 19_656 2_546 2_546
O(1) Eu(1) C(1) O(1) 90.0 no 19_656 2_546 29_566
O(1) Eu(1) C(1) O(1) 180.0 no 19_656 2_546 14_456
O(1) Eu(1) C(1) O(1) 0.0 no 19_656 2_546 41_656
C(1) Eu(1) O(1) O(1) 132.3(7) no 2_546 19_656 5_546
C(1) Eu(1) O(1) O(1) 0.0 no 2_546 19_656 .
C(1) Eu(1) O(1) O(1) -132.3(7) no 2_546 19_656 7_566
C(1) Eu(1) O(1) C(1) 180.0 no 2_546 19_656 5_546
O(1) Eu(1) C(1) O(1) 114.4(6) no 19_656 3_456 3_456
O(1) Eu(1) C(1) O(1) -65.6(6) no 19_656 3_456 9_656
O(1) Eu(1) C(1) O(1) 24.4(6) no 19_656 3_456 13_555
O(1) Eu(1) C(1) O(1) -155.6(6) no 19_656 3_456 16_557
C(1) Eu(1) O(1) O(1) -137.7(7) no 3_456 19_656 5_546
C(1) Eu(1) O(1) O(1) 90.0 no 3_456 19_656 .
C(1) Eu(1) O(1) O(1) -42.3(7) no 3_456 19_656 7_566
C(1) Eu(1) O(1) C(1) -90.0 no 3_456 19_656 5_546
O(1) Eu(1) C(1) O(1) 90.0 no 19_656 5_546 5_546
O(1) Eu(1) C(1) O(1) -90.0 no 19_656 5_546 7_566
O(1) Eu(1) C(1) O(1) 180.0 no 19_656 5_546 17_456
O(1) Eu(1) C(1) O(1) 0.0 no 19_656 5_546 19_656
C(1) Eu(1) O(1) O(1) -47.7(7) no 5_546 19_656 5_546
C(1) Eu(1) O(1) O(1) 180.0 no 5_546 19_656 .
C(1) Eu(1) O(1) O(1) 47.7(7) no 5_546 19_656 7_566
C(1) Eu(1) O(1) C(1) 0.0 no 5_546 19_656 5_546
O(1) Eu(1) C(1) O(1) -114.4(6) no 19_656 8_456 8_456
O(1) Eu(1) C(1) O(1) 65.6(6) no 19_656 8_456 27_656
O(1) Eu(1) C(1) O(1) 155.6(6) no 19_656 8_456 22_557
O(1) Eu(1) C(1) O(1) -24.4(6) no 19_656 8_456 40_555
C(1) Eu(1) O(1) O(1) 42.3(7) no 8_456 19_656 5_546
C(1) Eu(1) O(1) O(1) -90.0 no 8_456 19_656 .
C(1) Eu(1) O(1) O(1) 137.7(7) no 8_456 19_656 7_566
C(1) Eu(1) O(1) C(1) 90.0 no 8_456 19_656 5_546
O(1) Eu(1) C(1) O(1) 180.0 no 19_656 10_557 10_557
O(1) Eu(1) C(1) O(1) 0.0 no 19_656 10_557 28_555
O(1) Eu(1) C(1) O(1) 90.0 no 19_656 10_557 20_546
O(1) Eu(1) C(1) O(1) -90.0 no 19_656 10_557 39_566
C(1) Eu(1) O(1) O(1) -47.7(7) no 10_557 19_656 5_546
C(1) Eu(1) O(1) O(1) 180.0 no 10_557 19_656 .
C(1) Eu(1) O(1) O(1) 47.7(7) no 10_557 19_656 7_566
C(1) Eu(1) O(1) C(1) 0.0 no 10_557 19_656 5_546
O(1) Eu(1) O(1) O(1) 31.7(5) no 20_546 22_557 8_456
O(1) Eu(1) O(1) O(1) -100.6(4) no 20_546 22_557 2_546
O(1) Eu(1) O(1) O(1) 127.1(9) no 20_546 22_557 27_656
O(1) Eu(1) O(1) C(1) 79.4(4) no 20_546 22_557 8_456
O(1) Eu(1) O(1) O(1) 105.9(9) no 22_557 20_546 10_557
O(1) Eu(1) O(1) O(1) -26.4(7) no 22_557 20_546 8_456
O(1) Eu(1) O(1) O(1) -158.8(10) no 22_557 20_546 28_555
O(1) Eu(1) O(1) C(1) 153.6(7) no 22_557 20_546 10_557
O(1) Eu(1) O(1) O(1) -47.7(7) no 20_546 27_656 22_557
O(1) Eu(1) O(1) O(1) 180.0 no 20_546 27_656 15_546
O(1) Eu(1) O(1) O(1) 47.7(7) no 20_546 27_656 40_555
O(1) Eu(1) O(1) C(1) 0.0 no 20_546 27_656 8_456
O(1) Eu(1) O(1) O(1) 132.3(7) no 27_656 20_546 10_557
O(1) Eu(1) O(1) O(1) 0.0 no 27_656 20_546 8_456
O(1) Eu(1) O(1) O(1) -132.3(7) no 27_656 20_546 28_555
O(1) Eu(1) O(1) C(1) 180.0 no 27_656 20_546 10_557
O(1) Eu(1) O(1) O(1) 95.3(15) no 20_546 28_555 39_566
O(1) Eu(1) O(1) O(1) -132.3(10) no 20_546 28_555 17_456
O(1) Eu(1) O(1) O(1) 0.0(8) no 20_546 28_555 20_546
O(1) Eu(1) O(1) C(1) 47.7(10) no 20_546 28_555 10_557
O(1) Eu(1) O(1) O(1) -95.3(15) no 28_555 20_546 10_557
O(1) Eu(1) O(1) O(1) 132.3(10) no 28_555 20_546 8_456
O(1) Eu(1) O(1) O(1) 0.0(8) no 28_555 20_546 28_555
O(1) Eu(1) O(1) C(1) -47.7(10) no 28_555 20_546 10_557
O(1) Eu(1) O(1) O(1) 115.2(8) no 20_546 29_566 41_656
O(1) Eu(1) O(1) O(1) -112.4(6) no 20_546 29_566 16_557
O(1) Eu(1) O(1) O(1) 19.9(9) no 20_546 29_566 14_456
O(1) Eu(1) O(1) C(1) 67.6(6) no 20_546 29_566 2_546
O(1) Eu(1) O(1) O(1) 19.9(9) no 29_566 20_546 10_557
O(1) Eu(1) O(1) O(1) -112.4(6) no 29_566 20_546 8_456
O(1) Eu(1) O(1) O(1) 115.2(8) no 29_566 20_546 28_555
O(1) Eu(1) O(1) C(1) 67.6(6) no 29_566 20_546 10_557
O(1) Eu(1) O(1) O(1) 47.7(7) no 20_546 39_566 10_557
O(1) Eu(1) O(1) O(1) 180.0 no 20_546 39_566 3_456
O(1) Eu(1) O(1) O(1) -47.7(7) no 20_546 39_566 28_555
O(1) Eu(1) O(1) C(1) 0.0 no 20_546 39_566 10_557
O(1) Eu(1) O(1) O(1) -47.7(7) no 39_566 20_546 10_557
O(1) Eu(1) O(1) O(1) 180.0 no 39_566 20_546 8_456
O(1) Eu(1) O(1) O(1) 47.7(7) no 39_566 20_546 28_555
O(1) Eu(1) O(1) C(1) 0.0 no 39_566 20_546 10_557
O(1) Eu(1) O(1) O(1) -127.1(9) no 20_546 40_555 27_656
O(1) Eu(1) O(1) O(1) 100.6(4) no 20_546 40_555 5_546
O(1) Eu(1) O(1) O(1) -31.7(5) no 20_546 40_555 8_456
O(1) Eu(1) O(1) C(1) -79.4(4) no 20_546 40_555 8_456
O(1) Eu(1) O(1) O(1) 158.8(10) no 40_555 20_546 10_557
O(1) Eu(1) O(1) O(1) 26.4(7) no 40_555 20_546 8_456
O(1) Eu(1) O(1) O(1) -105.9(9) no 40_555 20_546 28_555
O(1) Eu(1) O(1) C(1) -153.6(7) no 40_555 20_546 10_557
O(1) Eu(1) O(1) O(1) -74.1(9) no 20_546 41_656 29_566
O(1) Eu(1) O(1) O(1) 153.6(7) no 20_546 41_656 4_557
O(1) Eu(1) O(1) O(1) 21.2(10) no 20_546 41_656 2_546
O(1) Eu(1) O(1) C(1) -26.4(7) no 20_546 41_656 2_546
O(1) Eu(1) O(1) O(1) 52.9(9) no 41_656 20_546 10_557
O(1) Eu(1) O(1) O(1) -79.4(4) no 41_656 20_546 8_456
O(1) Eu(1) O(1) O(1) 148.3(5) no 41_656 20_546 28_555
O(1) Eu(1) O(1) C(1) 100.6(4) no 41_656 20_546 10_557
O(1) Eu(1) C(1) O(1) 90.0 no 20_546 . .
O(1) Eu(1) C(1) O(1) -90.0 no 20_546 . 4_557
O(1) Eu(1) C(1) O(1) 0.0 no 20_546 . 15_546
O(1) Eu(1) C(1) O(1) 180.0 no 20_546 . 21_566
C(1) Eu(1) O(1) O(1) 132.3(7) no . 20_546 10_557
C(1) Eu(1) O(1) O(1) 0.0 no . 20_546 8_456
C(1) Eu(1) O(1) O(1) -132.3(7) no . 20_546 28_555
C(1) Eu(1) O(1) C(1) 180.0 no . 20_546 10_557
O(1) Eu(1) C(1) O(1) 65.6(6) no 20_546 2_546 2_546
O(1) Eu(1) C(1) O(1) -114.4(6) no 20_546 2_546 29_566
O(1) Eu(1) C(1) O(1) -24.4(6) no 20_546 2_546 14_456
O(1) Eu(1) C(1) O(1) 155.6(6) no 20_546 2_546 41_656
C(1) Eu(1) O(1) O(1) 42.3(7) no 2_546 20_546 10_557
C(1) Eu(1) O(1) O(1) -90.0 no 2_546 20_546 8_456
C(1) Eu(1) O(1) O(1) 137.7(7) no 2_546 20_546 28_555
C(1) Eu(1) O(1) C(1) 90.0 no 2_546 20_546 10_557
O(1) Eu(1) C(1) O(1) 0.0 no 20_546 3_456 3_456
O(1) Eu(1) C(1) O(1) 180.0 no 20_546 3_456 9_656
O(1) Eu(1) C(1) O(1) -90.0 no 20_546 3_456 13_555
O(1) Eu(1) C(1) O(1) 90.0 no 20_546 3_456 16_557
C(1) Eu(1) O(1) O(1) -47.7(7) no 3_456 20_546 10_557
C(1) Eu(1) O(1) O(1) 180.0 no 3_456 20_546 8_456
C(1) Eu(1) O(1) O(1) 47.7(7) no 3_456 20_546 28_555
C(1) Eu(1) O(1) C(1) 0.0 no 3_456 20_546 10_557
O(1) Eu(1) C(1) O(1) -65.6(6) no 20_546 5_546 5_546
O(1) Eu(1) C(1) O(1) 114.4(6) no 20_546 5_546 7_566
O(1) Eu(1) C(1) O(1) 24.4(6) no 20_546 5_546 17_456
O(1) Eu(1) C(1) O(1) -155.6(6) no 20_546 5_546 19_656
C(1) Eu(1) O(1) O(1) -137.7(7) no 5_546 20_546 10_557
C(1) Eu(1) O(1) O(1) 90.0 no 5_546 20_546 8_456
C(1) Eu(1) O(1) O(1) -42.3(7) no 5_546 20_546 28_555
C(1) Eu(1) O(1) C(1) -90.0 no 5_546 20_546 10_557
O(1) Eu(1) C(1) O(1) 0.0 no 20_546 8_456 8_456
O(1) Eu(1) C(1) O(1) 180.0 no 20_546 8_456 27_656
O(1) Eu(1) C(1) O(1) -90.0 no 20_546 8_456 22_557
O(1) Eu(1) C(1) O(1) 90.0 no 20_546 8_456 40_555
C(1) Eu(1) O(1) O(1) 132.3(7) no 8_456 20_546 10_557
C(1) Eu(1) O(1) O(1) 0.0 no 8_456 20_546 8_456
C(1) Eu(1) O(1) O(1) -132.3(7) no 8_456 20_546 28_555
C(1) Eu(1) O(1) C(1) 180.0 no 8_456 20_546 10_557
O(1) Eu(1) C(1) O(1) 90.0 no 20_546 10_557 10_557
O(1) Eu(1) C(1) O(1) -90.0 no 20_546 10_557 28_555
O(1) Eu(1) C(1) O(1) 0.0 no 20_546 10_557 20_546
O(1) Eu(1) C(1) O(1) 180.0 no 20_546 10_557 39_566
C(1) Eu(1) O(1) O(1) -47.7(7) no 10_557 20_546 10_557
C(1) Eu(1) O(1) O(1) 180.0 no 10_557 20_546 8_456
C(1) Eu(1) O(1) O(1) 47.7(7) no 10_557 20_546 28_555
C(1) Eu(1) O(1) C(1) 0.0 no 10_557 20_546 10_557
O(1) Eu(1) O(1) O(1) -148.3(5) no 21_566 22_557 8_456
O(1) Eu(1) O(1) O(1) 79.4(4) no 21_566 22_557 2_546
O(1) Eu(1) O(1) O(1) -52.9(9) no 21_566 22_557 27_656
O(1) Eu(1) O(1) C(1) -100.6(4) no 21_566 22_557 8_456
O(1) Eu(1) O(1) O(1) -21.2(10) no 22_557 21_566 4_557
O(1) Eu(1) O(1) O(1) -153.6(7) no 22_557 21_566 9_656
O(1) Eu(1) O(1) O(1) 74.1(9) no 22_557 21_566 .
O(1) Eu(1) O(1) C(1) 26.4(7) no 22_557 21_566 .
O(1) Eu(1) O(1) O(1) 132.3(7) no 21_566 27_656 22_557
O(1) Eu(1) O(1) O(1) 0.0 no 21_566 27_656 15_546
O(1) Eu(1) O(1) O(1) -132.3(7) no 21_566 27_656 40_555
O(1) Eu(1) O(1) C(1) 180.0 no 21_566 27_656 8_456
O(1) Eu(1) O(1) O(1) -47.7(7) no 27_656 21_566 4_557
O(1) Eu(1) O(1) O(1) 180.0 no 27_656 21_566 9_656
O(1) Eu(1) O(1) O(1) 47.7(7) no 27_656 21_566 .
O(1) Eu(1) O(1) C(1) 0.0 no 27_656 21_566 .
O(1) Eu(1) O(1) O(1) -84.7(15) no 21_566 28_555 39_566
O(1) Eu(1) O(1) O(1) 47.7(10) no 21_566 28_555 17_456
O(1) Eu(1) O(1) O(1) 180.0(8) no 21_566 28_555 20_546
O(1) Eu(1) O(1) C(1) -132.3(10) no 21_566 28_555 10_557
O(1) Eu(1) O(1) O(1) -180(712763) no 28_555 21_566 4_557
O(1) Eu(1) O(1) O(1) 47.7(10) no 28_555 21_566 9_656
O(1) Eu(1) O(1) O(1) -84.7(15) no 28_555 21_566 .
O(1) Eu(1) O(1) C(1) -132.3(10) no 28_555 21_566 .
O(1) Eu(1) O(1) O(1) -64.8(8) no 21_566 29_566 41_656
O(1) Eu(1) O(1) O(1) 67.6(6) no 21_566 29_566 16_557
O(1) Eu(1) O(1) O(1) -160.1(9) no 21_566 29_566 14_456
O(1) Eu(1) O(1) C(1) -112.4(6) no 21_566 29_566 2_546
O(1) Eu(1) O(1) O(1) 64.8(8) no 29_566 21_566 4_557
O(1) Eu(1) O(1) O(1) -67.6(6) no 29_566 21_566 9_656
O(1) Eu(1) O(1) O(1) 160.1(9) no 29_566 21_566 .
O(1) Eu(1) O(1) C(1) 112.4(6) no 29_566 21_566 .
O(1) Eu(1) O(1) O(1) -132.3(7) no 21_566 39_566 10_557
O(1) Eu(1) O(1) O(1) 0.0 no 21_566 39_566 3_456
O(1) Eu(1) O(1) O(1) 132.3(7) no 21_566 39_566 28_555
O(1) Eu(1) O(1) C(1) 180.0 no 21_566 39_566 10_557
O(1) Eu(1) O(1) O(1) 132.3(7) no 39_566 21_566 4_557
O(1) Eu(1) O(1) O(1) 0.0 no 39_566 21_566 9_656
O(1) Eu(1) O(1) O(1) -132.3(7) no 39_566 21_566 .
O(1) Eu(1) O(1) C(1) 180.0 no 39_566 21_566 .
O(1) Eu(1) O(1) O(1) 52.9(9) no 21_566 40_555 27_656
O(1) Eu(1) O(1) O(1) -79.4(4) no 21_566 40_555 5_546
O(1) Eu(1) O(1) O(1) 148.3(5) no 21_566 40_555 8_456
O(1) Eu(1) O(1) C(1) 100.6(4) no 21_566 40_555 8_456
O(1) Eu(1) O(1) O(1) -74.1(9) no 40_555 21_566 4_557
O(1) Eu(1) O(1) O(1) 153.6(7) no 40_555 21_566 9_656
O(1) Eu(1) O(1) O(1) 21.2(10) no 40_555 21_566 .
O(1) Eu(1) O(1) C(1) -26.4(7) no 40_555 21_566 .
O(1) Eu(1) O(1) O(1) 105.9(9) no 21_566 41_656 29_566
O(1) Eu(1) O(1) O(1) -26.4(7) no 21_566 41_656 4_557
O(1) Eu(1) O(1) O(1) -158.8(10) no 21_566 41_656 2_546
O(1) Eu(1) O(1) C(1) 153.6(7) no 21_566 41_656 2_546
O(1) Eu(1) O(1) O(1) 31.7(5) no 41_656 21_566 4_557
O(1) Eu(1) O(1) O(1) -100.6(4) no 41_656 21_566 9_656
O(1) Eu(1) O(1) O(1) 127.1(9) no 41_656 21_566 .
O(1) Eu(1) O(1) C(1) 79.4(4) no 41_656 21_566 .
O(1) Eu(1) C(1) O(1) -90.0 no 21_566 . .
O(1) Eu(1) C(1) O(1) 90.0 no 21_566 . 4_557
O(1) Eu(1) C(1) O(1) 180.0 no 21_566 . 15_546
O(1) Eu(1) C(1) O(1) 0.0 no 21_566 . 21_566
C(1) Eu(1) O(1) O(1) -47.7(7) no . 21_566 4_557
C(1) Eu(1) O(1) O(1) 180.0 no . 21_566 9_656
C(1) Eu(1) O(1) O(1) 47.7(7) no . 21_566 .
C(1) Eu(1) O(1) C(1) 0.0 no . 21_566 .
O(1) Eu(1) C(1) O(1) -114.4(6) no 21_566 2_546 2_546
O(1) Eu(1) C(1) O(1) 65.6(6) no 21_566 2_546 29_566
O(1) Eu(1) C(1) O(1) 155.6(6) no 21_566 2_546 14_456
O(1) Eu(1) C(1) O(1) -24.4(6) no 21_566 2_546 41_656
C(1) Eu(1) O(1) O(1) 42.3(7) no 2_546 21_566 4_557
C(1) Eu(1) O(1) O(1) -90.0 no 2_546 21_566 9_656
C(1) Eu(1) O(1) O(1) 137.7(7) no 2_546 21_566 .
C(1) Eu(1) O(1) C(1) 90.0 no 2_546 21_566 .
O(1) Eu(1) C(1) O(1) 180.0 no 21_566 3_456 3_456
O(1) Eu(1) C(1) O(1) 0.0 no 21_566 3_456 9_656
O(1) Eu(1) C(1) O(1) 90.0 no 21_566 3_456 13_555
O(1) Eu(1) C(1) O(1) -90.0 no 21_566 3_456 16_557
C(1) Eu(1) O(1) O(1) 132.3(7) no 3_456 21_566 4_557
C(1) Eu(1) O(1) O(1) 0.0 no 3_456 21_566 9_656
C(1) Eu(1) O(1) O(1) -132.3(7) no 3_456 21_566 .
C(1) Eu(1) O(1) C(1) 180.0 no 3_456 21_566 .
O(1) Eu(1) C(1) O(1) 114.4(6) no 21_566 5_546 5_546
O(1) Eu(1) C(1) O(1) -65.6(6) no 21_566 5_546 7_566
O(1) Eu(1) C(1) O(1) -155.6(6) no 21_566 5_546 17_456
O(1) Eu(1) C(1) O(1) 24.4(6) no 21_566 5_546 19_656
C(1) Eu(1) O(1) O(1) -137.7(7) no 5_546 21_566 4_557
C(1) Eu(1) O(1) O(1) 90.0 no 5_546 21_566 9_656
C(1) Eu(1) O(1) O(1) -42.3(7) no 5_546 21_566 .
C(1) Eu(1) O(1) C(1) -90.0 no 5_546 21_566 .
O(1) Eu(1) C(1) O(1) 180.0 no 21_566 8_456 8_456
O(1) Eu(1) C(1) O(1) 0.0 no 21_566 8_456 27_656
O(1) Eu(1) C(1) O(1) 90.0 no 21_566 8_456 22_557
O(1) Eu(1) C(1) O(1) -90.0 no 21_566 8_456 40_555
C(1) Eu(1) O(1) O(1) -47.7(7) no 8_456 21_566 4_557
C(1) Eu(1) O(1) O(1) 180.0 no 8_456 21_566 9_656
C(1) Eu(1) O(1) O(1) 47.7(7) no 8_456 21_566 .
C(1) Eu(1) O(1) C(1) 0.0 no 8_456 21_566 .
O(1) Eu(1) C(1) O(1) -90.0 no 21_566 10_557 10_557
O(1) Eu(1) C(1) O(1) 90.0 no 21_566 10_557 28_555
O(1) Eu(1) C(1) O(1) 180.0 no 21_566 10_557 20_546
O(1) Eu(1) C(1) O(1) 0.0 no 21_566 10_557 39_566
C(1) Eu(1) O(1) O(1) 132.3(7) no 10_557 21_566 4_557
C(1) Eu(1) O(1) O(1) 0.0 no 10_557 21_566 9_656
C(1) Eu(1) O(1) O(1) -132.3(7) no 10_557 21_566 .
C(1) Eu(1) O(1) C(1) 180.0 no 10_557 21_566 .
O(1) Eu(1) O(1) O(1) 0.0(8) no 22_557 27_656 22_557
O(1) Eu(1) O(1) O(1) -132.3(10) no 22_557 27_656 15_546
O(1) Eu(1) O(1) O(1) 95.3(15) no 22_557 27_656 40_555
O(1) Eu(1) O(1) C(1) 47.7(10) no 22_557 27_656 8_456
O(1) Eu(1) O(1) O(1) -95.3(15) no 27_656 22_557 8_456
O(1) Eu(1) O(1) O(1) 132.3(10) no 27_656 22_557 2_546
O(1) Eu(1) O(1) O(1) 0.0(8) no 27_656 22_557 27_656
O(1) Eu(1) O(1) C(1) -47.7(10) no 27_656 22_557 8_456
O(1) Eu(1) O(1) O(1) 115.2(8) no 22_557 28_555 39_566
O(1) Eu(1) O(1) O(1) -112.4(6) no 22_557 28_555 17_456
O(1) Eu(1) O(1) O(1) 19.9(9) no 22_557 28_555 20_546
O(1) Eu(1) O(1) C(1) 67.6(6) no 22_557 28_555 10_557
O(1) Eu(1) O(1) O(1) 19.9(9) no 28_555 22_557 8_456
O(1) Eu(1) O(1) O(1) -112.4(6) no 28_555 22_557 2_546
O(1) Eu(1) O(1) O(1) 115.2(8) no 28_555 22_557 27_656
O(1) Eu(1) O(1) C(1) 67.6(6) no 28_555 22_557 8_456
O(1) Eu(1) O(1) O(1) 47.7(7) no 22_557 29_566 41_656
O(1) Eu(1) O(1) O(1) 180.0 no 22_557 29_566 16_557
O(1) Eu(1) O(1) O(1) -47.7(7) no 22_557 29_566 14_456
O(1) Eu(1) O(1) C(1) 0.0 no 22_557 29_566 2_546
O(1) Eu(1) O(1) O(1) 132.3(7) no 29_566 22_557 8_456
O(1) Eu(1) O(1) O(1) 0.0 no 29_566 22_557 2_546
O(1) Eu(1) O(1) O(1) -132.3(7) no 29_566 22_557 27_656
O(1) Eu(1) O(1) C(1) 180.0 no 29_566 22_557 8_456
O(1) Eu(1) O(1) O(1) 21.2(10) no 22_557 39_566 10_557
O(1) Eu(1) O(1) O(1) 153.6(7) no 22_557 39_566 3_456
O(1) Eu(1) O(1) O(1) -74.1(9) no 22_557 39_566 28_555
O(1) Eu(1) O(1) C(1) -26.4(7) no 22_557 39_566 10_557
O(1) Eu(1) O(1) O(1) 52.9(9) no 39_566 22_557 8_456
O(1) Eu(1) O(1) O(1) -79.4(4) no 39_566 22_557 2_546
O(1) Eu(1) O(1) O(1) 148.3(5) no 39_566 22_557 27_656
O(1) Eu(1) O(1) C(1) 100.6(4) no 39_566 22_557 8_456
O(1) Eu(1) O(1) O(1) -47.7(7) no 22_557 40_555 27_656
O(1) Eu(1) O(1) O(1) 180.0 no 22_557 40_555 5_546
O(1) Eu(1) O(1) O(1) 47.7(7) no 22_557 40_555 8_456
O(1) Eu(1) O(1) C(1) 0.0 no 22_557 40_555 8_456
O(1) Eu(1) O(1) O(1) -47.7(7) no 40_555 22_557 8_456
O(1) Eu(1) O(1) O(1) 180.0 no 40_555 22_557 2_546
O(1) Eu(1) O(1) O(1) 47.7(7) no 40_555 22_557 27_656
O(1) Eu(1) O(1) C(1) 0.0 no 40_555 22_557 8_456
O(1) Eu(1) O(1) O(1) -127.1(9) no 22_557 41_656 29_566
O(1) Eu(1) O(1) O(1) 100.6(4) no 22_557 41_656 4_557
O(1) Eu(1) O(1) O(1) -31.7(5) no 22_557 41_656 2_546
O(1) Eu(1) O(1) C(1) -79.4(4) no 22_557 41_656 2_546
O(1) Eu(1) O(1) O(1) 158.8(10) no 41_656 22_557 8_456
O(1) Eu(1) O(1) O(1) 26.4(7) no 41_656 22_557 2_546
O(1) Eu(1) O(1) O(1) -105.9(9) no 41_656 22_557 27_656
O(1) Eu(1) O(1) C(1) -153.6(7) no 41_656 22_557 8_456
O(1) Eu(1) C(1) O(1) 114.4(6) no 22_557 . .
O(1) Eu(1) C(1) O(1) -65.6(6) no 22_557 . 4_557
O(1) Eu(1) C(1) O(1) 24.4(6) no 22_557 . 15_546
O(1) Eu(1) C(1) O(1) -155.6(6) no 22_557 . 21_566
C(1) Eu(1) O(1) O(1) -137.7(7) no . 22_557 8_456
C(1) Eu(1) O(1) O(1) 90.0 no . 22_557 2_546
C(1) Eu(1) O(1) O(1) -42.3(7) no . 22_557 27_656
C(1) Eu(1) O(1) C(1) -90.0 no . 22_557 8_456
O(1) Eu(1) C(1) O(1) 0.0 no 22_557 2_546 2_546
O(1) Eu(1) C(1) O(1) 180.0 no 22_557 2_546 29_566
O(1) Eu(1) C(1) O(1) -90.0 no 22_557 2_546 14_456
O(1) Eu(1) C(1) O(1) 90.0 no 22_557 2_546 41_656
C(1) Eu(1) O(1) O(1) 132.3(7) no 2_546 22_557 8_456
C(1) Eu(1) O(1) O(1) 0.0 no 2_546 22_557 2_546
C(1) Eu(1) O(1) O(1) -132.3(7) no 2_546 22_557 27_656
C(1) Eu(1) O(1) C(1) 180.0 no 2_546 22_557 8_456
O(1) Eu(1) C(1) O(1) -90.0 no 22_557 3_456 3_456
O(1) Eu(1) C(1) O(1) 90.0 no 22_557 3_456 9_656
O(1) Eu(1) C(1) O(1) 180.0 no 22_557 3_456 13_555
O(1) Eu(1) C(1) O(1) 0.0 no 22_557 3_456 16_557
C(1) Eu(1) O(1) O(1) 132.3(7) no 3_456 22_557 8_456
C(1) Eu(1) O(1) O(1) 0.0 no 3_456 22_557 2_546
C(1) Eu(1) O(1) O(1) -132.3(7) no 3_456 22_557 27_656
C(1) Eu(1) O(1) C(1) 180.0 no 3_456 22_557 8_456
O(1) Eu(1) C(1) O(1) 0.0 no 22_557 5_546 5_546
O(1) Eu(1) C(1) O(1) 180.0 no 22_557 5_546 7_566
O(1) Eu(1) C(1) O(1) 90.0 no 22_557 5_546 17_456
O(1) Eu(1) C(1) O(1) -90.0 no 22_557 5_546 19_656
C(1) Eu(1) O(1) O(1) -47.7(7) no 5_546 22_557 8_456
C(1) Eu(1) O(1) O(1) 180.0 no 5_546 22_557 2_546
C(1) Eu(1) O(1) O(1) 47.7(7) no 5_546 22_557 27_656
C(1) Eu(1) O(1) C(1) 0.0 no 5_546 22_557 8_456
O(1) Eu(1) C(1) O(1) 90.0 no 22_557 8_456 8_456
O(1) Eu(1) C(1) O(1) -90.0 no 22_557 8_456 27_656
O(1) Eu(1) C(1) O(1) 0.0 no 22_557 8_456 22_557
O(1) Eu(1) C(1) O(1) 180.0 no 22_557 8_456 40_555
C(1) Eu(1) O(1) O(1) -47.7(7) no 8_456 22_557 8_456
C(1) Eu(1) O(1) O(1) 180.0 no 8_456 22_557 2_546
C(1) Eu(1) O(1) O(1) 47.7(7) no 8_456 22_557 27_656
C(1) Eu(1) O(1) C(1) 0.0 no 8_456 22_557 8_456
O(1) Eu(1) C(1) O(1) 65.6(6) no 22_557 10_557 10_557
O(1) Eu(1) C(1) O(1) -114.4(6) no 22_557 10_557 28_555
O(1) Eu(1) C(1) O(1) -24.4(6) no 22_557 10_557 20_546
O(1) Eu(1) C(1) O(1) 155.6(6) no 22_557 10_557 39_566
C(1) Eu(1) O(1) O(1) 42.3(7) no 10_557 22_557 8_456
C(1) Eu(1) O(1) O(1) -90.0 no 10_557 22_557 2_546
C(1) Eu(1) O(1) O(1) 137.7(7) no 10_557 22_557 27_656
C(1) Eu(1) O(1) C(1) 90.0 no 10_557 22_557 8_456
O(1) Eu(1) O(1) O(1) 148.3(5) no 27_656 28_555 39_566
O(1) Eu(1) O(1) O(1) -79.4(4) no 27_656 28_555 17_456
O(1) Eu(1) O(1) O(1) 52.9(9) no 27_656 28_555 20_546
O(1) Eu(1) O(1) C(1) 100.6(4) no 27_656 28_555 10_557
O(1) Eu(1) O(1) O(1) -74.1(9) no 28_555 27_656 22_557
O(1) Eu(1) O(1) O(1) 153.6(7) no 28_555 27_656 15_546
O(1) Eu(1) O(1) O(1) 21.2(10) no 28_555 27_656 40_555
O(1) Eu(1) O(1) C(1) -26.4(7) no 28_555 27_656 8_456
O(1) Eu(1) O(1) O(1) 21.2(10) no 27_656 29_566 41_656
O(1) Eu(1) O(1) O(1) 153.6(7) no 27_656 29_566 16_557
O(1) Eu(1) O(1) O(1) -74.1(9) no 27_656 29_566 14_456
O(1) Eu(1) O(1) C(1) -26.4(7) no 27_656 29_566 2_546
O(1) Eu(1) O(1) O(1) 52.9(9) no 29_566 27_656 22_557
O(1) Eu(1) O(1) O(1) -79.4(4) no 29_566 27_656 15_546
O(1) Eu(1) O(1) O(1) 148.3(5) no 29_566 27_656 40_555
O(1) Eu(1) O(1) C(1) 100.6(4) no 29_566 27_656 8_456
O(1) Eu(1) O(1) O(1) 47.7(7) no 27_656 39_566 10_557
O(1) Eu(1) O(1) O(1) 180.0 no 27_656 39_566 3_456
O(1) Eu(1) O(1) O(1) -47.7(7) no 27_656 39_566 28_555
O(1) Eu(1) O(1) C(1) 0.0 no 27_656 39_566 10_557
O(1) Eu(1) O(1) O(1) -47.7(7) no 39_566 27_656 22_557
O(1) Eu(1) O(1) O(1) 180.0 no 39_566 27_656 15_546
O(1) Eu(1) O(1) O(1) 47.7(7) no 39_566 27_656 40_555
O(1) Eu(1) O(1) C(1) 0.0 no 39_566 27_656 8_456
O(1) Eu(1) O(1) O(1) 0.0(8) no 27_656 40_555 27_656
O(1) Eu(1) O(1) O(1) -132.3(10) no 27_656 40_555 5_546
O(1) Eu(1) O(1) O(1) 95.3(15) no 27_656 40_555 8_456
O(1) Eu(1) O(1) C(1) 47.7(10) no 27_656 40_555 8_456
O(1) Eu(1) O(1) O(1) -95.3(15) no 40_555 27_656 22_557
O(1) Eu(1) O(1) O(1) 132.3(10) no 40_555 27_656 15_546
O(1) Eu(1) O(1) O(1) 0.0(8) no 40_555 27_656 40_555
O(1) Eu(1) O(1) C(1) -47.7(10) no 40_555 27_656 8_456
O(1) Eu(1) O(1) O(1) -160.1(9) no 27_656 41_656 29_566
O(1) Eu(1) O(1) O(1) 67.6(6) no 27_656 41_656 4_557
O(1) Eu(1) O(1) O(1) -64.8(8) no 27_656 41_656 2_546
O(1) Eu(1) O(1) C(1) -112.4(6) no 27_656 41_656 2_546
O(1) Eu(1) O(1) O(1) 64.8(8) no 41_656 27_656 22_557
O(1) Eu(1) O(1) O(1) -67.6(6) no 41_656 27_656 15_546
O(1) Eu(1) O(1) O(1) 160.1(9) no 41_656 27_656 40_555
O(1) Eu(1) O(1) C(1) 112.4(6) no 41_656 27_656 8_456
O(1) Eu(1) C(1) O(1) 90.0 no 27_656 . .
O(1) Eu(1) C(1) O(1) -90.0 no 27_656 . 4_557
O(1) Eu(1) C(1) O(1) 0.0 no 27_656 . 15_546
O(1) Eu(1) C(1) O(1) 180.0 no 27_656 . 21_566
C(1) Eu(1) O(1) O(1) 132.3(7) no . 27_656 22_557
C(1) Eu(1) O(1) O(1) 0.0 no . 27_656 15_546
C(1) Eu(1) O(1) O(1) -132.3(7) no . 27_656 40_555
C(1) Eu(1) O(1) C(1) 180.0 no . 27_656 8_456
O(1) Eu(1) C(1) O(1) -24.4(6) no 27_656 2_546 2_546
O(1) Eu(1) C(1) O(1) 155.6(6) no 27_656 2_546 29_566
O(1) Eu(1) C(1) O(1) -114.4(6) no 27_656 2_546 14_456
O(1) Eu(1) C(1) O(1) 65.6(6) no 27_656 2_546 41_656
C(1) Eu(1) O(1) O(1) 42.3(7) no 2_546 27_656 22_557
C(1) Eu(1) O(1) O(1) -90.0 no 2_546 27_656 15_546
C(1) Eu(1) O(1) O(1) 137.7(7) no 2_546 27_656 40_555
C(1) Eu(1) O(1) C(1) 90.0 no 2_546 27_656 8_456
O(1) Eu(1) C(1) O(1) 180.0 no 27_656 3_456 3_456
O(1) Eu(1) C(1) O(1) 0.0 no 27_656 3_456 9_656
O(1) Eu(1) C(1) O(1) 90.0 no 27_656 3_456 13_555
O(1) Eu(1) C(1) O(1) -90.0 no 27_656 3_456 16_557
C(1) Eu(1) O(1) O(1) 132.3(7) no 3_456 27_656 22_557
C(1) Eu(1) O(1) O(1) 0.0 no 3_456 27_656 15_546
C(1) Eu(1) O(1) O(1) -132.3(7) no 3_456 27_656 40_555
C(1) Eu(1) O(1) C(1) 180.0 no 3_456 27_656 8_456
O(1) Eu(1) C(1) O(1) 24.4(6) no 27_656 5_546 5_546
O(1) Eu(1) C(1) O(1) -155.6(6) no 27_656 5_546 7_566
O(1) Eu(1) C(1) O(1) 114.4(6) no 27_656 5_546 17_456
O(1) Eu(1) C(1) O(1) -65.6(6) no 27_656 5_546 19_656
C(1) Eu(1) O(1) O(1) -137.7(7) no 5_546 27_656 22_557
C(1) Eu(1) O(1) O(1) 90.0 no 5_546 27_656 15_546
C(1) Eu(1) O(1) O(1) -42.3(7) no 5_546 27_656 40_555
C(1) Eu(1) O(1) C(1) -90.0 no 5_546 27_656 8_456
O(1) Eu(1) C(1) O(1) 180.0 no 27_656 8_456 8_456
O(1) Eu(1) C(1) O(1) 0.0 no 27_656 8_456 27_656
O(1) Eu(1) C(1) O(1) 90.0 no 27_656 8_456 22_557
O(1) Eu(1) C(1) O(1) -90.0 no 27_656 8_456 40_555
C(1) Eu(1) O(1) O(1) -47.7(7) no 8_456 27_656 22_557
C(1) Eu(1) O(1) O(1) 180.0 no 8_456 27_656 15_546
C(1) Eu(1) O(1) O(1) 47.7(7) no 8_456 27_656 40_555
C(1) Eu(1) O(1) C(1) 0.0 no 8_456 27_656 8_456
O(1) Eu(1) C(1) O(1) 90.0 no 27_656 10_557 10_557
O(1) Eu(1) C(1) O(1) -90.0 no 27_656 10_557 28_555
O(1) Eu(1) C(1) O(1) 0.0 no 27_656 10_557 20_546
O(1) Eu(1) C(1) O(1) 180.0 no 27_656 10_557 39_566
C(1) Eu(1) O(1) O(1) -47.7(7) no 10_557 27_656 22_557
C(1) Eu(1) O(1) O(1) 180.0 no 10_557 27_656 15_546
C(1) Eu(1) O(1) O(1) 47.7(7) no 10_557 27_656 40_555
C(1) Eu(1) O(1) C(1) 0.0 no 10_557 27_656 8_456
O(1) Eu(1) O(1) O(1) 148.3(5) no 28_555 29_566 41_656
O(1) Eu(1) O(1) O(1) -79.4(4) no 28_555 29_566 16_557
O(1) Eu(1) O(1) O(1) 52.9(9) no 28_555 29_566 14_456
O(1) Eu(1) O(1) C(1) 100.6(4) no 28_555 29_566 2_546
O(1) Eu(1) O(1) O(1) 21.2(10) no 29_566 28_555 39_566
O(1) Eu(1) O(1) O(1) 153.6(7) no 29_566 28_555 17_456
O(1) Eu(1) O(1) O(1) -74.1(9) no 29_566 28_555 20_546
O(1) Eu(1) O(1) C(1) -26.4(7) no 29_566 28_555 10_557
O(1) Eu(1) O(1) O(1) 95.3(15) no 28_555 39_566 10_557
O(1) Eu(1) O(1) O(1) -132.3(10) no 28_555 39_566 3_456
O(1) Eu(1) O(1) O(1) 0.0(8) no 28_555 39_566 28_555
O(1) Eu(1) O(1) C(1) 47.7(10) no 28_555 39_566 10_557
O(1) Eu(1) O(1) O(1) 0.0(8) no 39_566 28_555 39_566
O(1) Eu(1) O(1) O(1) 132.3(10) no 39_566 28_555 17_456
O(1) Eu(1) O(1) O(1) -95.3(15) no 39_566 28_555 20_546
O(1) Eu(1) O(1) C(1) -47.7(10) no 39_566 28_555 10_557
O(1) Eu(1) O(1) O(1) -160.1(9) no 28_555 40_555 27_656
O(1) Eu(1) O(1) O(1) 67.6(6) no 28_555 40_555 5_546
O(1) Eu(1) O(1) O(1) -64.8(8) no 28_555 40_555 8_456
O(1) Eu(1) O(1) C(1) -112.4(6) no 28_555 40_555 8_456
O(1) Eu(1) O(1) O(1) 160.1(9) no 40_555 28_555 39_566
O(1) Eu(1) O(1) O(1) -67.6(6) no 40_555 28_555 17_456
O(1) Eu(1) O(1) O(1) 64.8(8) no 40_555 28_555 20_546
O(1) Eu(1) O(1) C(1) 112.4(6) no 40_555 28_555 10_557
O(1) Eu(1) O(1) O(1) -47.7(7) no 28_555 41_656 29_566
O(1) Eu(1) O(1) O(1) 180.0 no 28_555 41_656 4_557
O(1) Eu(1) O(1) O(1) 47.7(7) no 28_555 41_656 2_546
O(1) Eu(1) O(1) C(1) 0.0 no 28_555 41_656 2_546
O(1) Eu(1) O(1) O(1) 47.7(7) no 41_656 28_555 39_566
O(1) Eu(1) O(1) O(1) 180.0 no 41_656 28_555 17_456
O(1) Eu(1) O(1) O(1) -47.7(7) no 41_656 28_555 20_546
O(1) Eu(1) O(1) C(1) 0.0 no 41_656 28_555 10_557
O(1) Eu(1) C(1) O(1) 0.0 no 28_555 . .
O(1) Eu(1) C(1) O(1) 180.0 no 28_555 . 4_557
O(1) Eu(1) C(1) O(1) -90.0 no 28_555 . 15_546
O(1) Eu(1) C(1) O(1) 90.0 no 28_555 . 21_566
C(1) Eu(1) O(1) O(1) -132.3(7) no . 28_555 39_566
C(1) Eu(1) O(1) O(1) 0.0 no . 28_555 17_456
C(1) Eu(1) O(1) O(1) 132.3(7) no . 28_555 20_546
C(1) Eu(1) O(1) C(1) 180.0 no . 28_555 10_557
O(1) Eu(1) C(1) O(1) 90.0 no 28_555 2_546 2_546
O(1) Eu(1) C(1) O(1) -90.0 no 28_555 2_546 29_566
O(1) Eu(1) C(1) O(1) 0.0 no 28_555 2_546 14_456
O(1) Eu(1) C(1) O(1) 180.0 no 28_555 2_546 41_656
C(1) Eu(1) O(1) O(1) 47.7(7) no 2_546 28_555 39_566
C(1) Eu(1) O(1) O(1) 180.0 no 2_546 28_555 17_456
C(1) Eu(1) O(1) O(1) -47.7(7) no 2_546 28_555 20_546
C(1) Eu(1) O(1) C(1) 0.0 no 2_546 28_555 10_557
O(1) Eu(1) C(1) O(1) 24.4(6) no 28_555 3_456 3_456
O(1) Eu(1) C(1) O(1) -155.6(6) no 28_555 3_456 9_656
O(1) Eu(1) C(1) O(1) -65.6(6) no 28_555 3_456 13_555
O(1) Eu(1) C(1) O(1) 114.4(6) no 28_555 3_456 16_557
C(1) Eu(1) O(1) O(1) -42.3(7) no 3_456 28_555 39_566
C(1) Eu(1) O(1) O(1) 90.0 no 3_456 28_555 17_456
C(1) Eu(1) O(1) O(1) -137.7(7) no 3_456 28_555 20_546
C(1) Eu(1) O(1) C(1) -90.0 no 3_456 28_555 10_557
O(1) Eu(1) C(1) O(1) -90.0 no 28_555 5_546 5_546
O(1) Eu(1) C(1) O(1) 90.0 no 28_555 5_546 7_566
O(1) Eu(1) C(1) O(1) 0.0 no 28_555 5_546 17_456
O(1) Eu(1) C(1) O(1) 180.0 no 28_555 5_546 19_656
C(1) Eu(1) O(1) O(1) -132.3(7) no 5_546 28_555 39_566
C(1) Eu(1) O(1) O(1) 0.0 no 5_546 28_555 17_456
C(1) Eu(1) O(1) O(1) 132.3(7) no 5_546 28_555 20_546
C(1) Eu(1) O(1) C(1) 180.0 no 5_546 28_555 10_557
O(1) Eu(1) C(1) O(1) -24.4(6) no 28_555 8_456 8_456
O(1) Eu(1) C(1) O(1) 155.6(6) no 28_555 8_456 27_656
O(1) Eu(1) C(1) O(1) -114.4(6) no 28_555 8_456 22_557
O(1) Eu(1) C(1) O(1) 65.6(6) no 28_555 8_456 40_555
C(1) Eu(1) O(1) O(1) 137.7(7) no 8_456 28_555 39_566
C(1) Eu(1) O(1) O(1) -90.0 no 8_456 28_555 17_456
C(1) Eu(1) O(1) O(1) 42.3(7) no 8_456 28_555 20_546
C(1) Eu(1) O(1) C(1) 90.0 no 8_456 28_555 10_557
O(1) Eu(1) C(1) O(1) 180.0 no 28_555 10_557 10_557
O(1) Eu(1) C(1) O(1) 0.0 no 28_555 10_557 28_555
O(1) Eu(1) C(1) O(1) 90.0 no 28_555 10_557 20_546
O(1) Eu(1) C(1) O(1) -90.0 no 28_555 10_557 39_566
C(1) Eu(1) O(1) O(1) 47.7(7) no 10_557 28_555 39_566
C(1) Eu(1) O(1) O(1) 180.0 no 10_557 28_555 17_456
C(1) Eu(1) O(1) O(1) -47.7(7) no 10_557 28_555 20_546
C(1) Eu(1) O(1) C(1) 0.0 no 10_557 28_555 10_557
O(1) Eu(1) O(1) O(1) -64.8(8) no 29_566 39_566 10_557
O(1) Eu(1) O(1) O(1) 67.6(6) no 29_566 39_566 3_456
O(1) Eu(1) O(1) O(1) -160.1(9) no 29_566 39_566 28_555
O(1) Eu(1) O(1) C(1) -112.4(6) no 29_566 39_566 10_557
O(1) Eu(1) O(1) O(1) 160.1(9) no 39_566 29_566 41_656
O(1) Eu(1) O(1) O(1) -67.6(6) no 39_566 29_566 16_557
O(1) Eu(1) O(1) O(1) 64.8(8) no 39_566 29_566 14_456
O(1) Eu(1) O(1) C(1) 112.4(6) no 39_566 29_566 2_546
O(1) Eu(1) O(1) O(1) -47.7(7) no 29_566 40_555 27_656
O(1) Eu(1) O(1) O(1) 180.0 no 29_566 40_555 5_546
O(1) Eu(1) O(1) O(1) 47.7(7) no 29_566 40_555 8_456
O(1) Eu(1) O(1) C(1) 0.0 no 29_566 40_555 8_456
O(1) Eu(1) O(1) O(1) 47.7(7) no 40_555 29_566 41_656
O(1) Eu(1) O(1) O(1) 180.0 no 40_555 29_566 16_557
O(1) Eu(1) O(1) O(1) -47.7(7) no 40_555 29_566 14_456
O(1) Eu(1) O(1) C(1) 0.0 no 40_555 29_566 2_546
O(1) Eu(1) O(1) O(1) 0.0(8) no 29_566 41_656 29_566
O(1) Eu(1) O(1) O(1) -132.3(10) no 29_566 41_656 4_557
O(1) Eu(1) O(1) O(1) 95.3(15) no 29_566 41_656 2_546
O(1) Eu(1) O(1) C(1) 47.7(10) no 29_566 41_656 2_546
O(1) Eu(1) O(1) O(1) 0.0(8) no 41_656 29_566 41_656
O(1) Eu(1) O(1) O(1) 132.3(10) no 41_656 29_566 16_557
O(1) Eu(1) O(1) O(1) -95.3(15) no 41_656 29_566 14_456
O(1) Eu(1) O(1) C(1) -47.7(10) no 41_656 29_566 2_546
O(1) Eu(1) C(1) O(1) -155.6(6) no 29_566 . .
O(1) Eu(1) C(1) O(1) 24.4(6) no 29_566 . 4_557
O(1) Eu(1) C(1) O(1) 114.4(6) no 29_566 . 15_546
O(1) Eu(1) C(1) O(1) -65.6(6) no 29_566 . 21_566
C(1) Eu(1) O(1) O(1) -42.3(7) no . 29_566 41_656
C(1) Eu(1) O(1) O(1) 90.0 no . 29_566 16_557
C(1) Eu(1) O(1) O(1) -137.7(7) no . 29_566 14_456
C(1) Eu(1) O(1) C(1) -90.0 no . 29_566 2_546
O(1) Eu(1) C(1) O(1) 180.0 no 29_566 2_546 2_546
O(1) Eu(1) C(1) O(1) 0.0 no 29_566 2_546 29_566
O(1) Eu(1) C(1) O(1) 90.0 no 29_566 2_546 14_456
O(1) Eu(1) C(1) O(1) -90.0 no 29_566 2_546 41_656
C(1) Eu(1) O(1) O(1) 47.7(7) no 2_546 29_566 41_656
C(1) Eu(1) O(1) O(1) 180.0 no 2_546 29_566 16_557
C(1) Eu(1) O(1) O(1) -47.7(7) no 2_546 29_566 14_456
C(1) Eu(1) O(1) C(1) 0.0 no 2_546 29_566 2_546
O(1) Eu(1) C(1) O(1) -90.0 no 29_566 3_456 3_456
O(1) Eu(1) C(1) O(1) 90.0 no 29_566 3_456 9_656
O(1) Eu(1) C(1) O(1) 180.0 no 29_566 3_456 13_555
O(1) Eu(1) C(1) O(1) 0.0 no 29_566 3_456 16_557
C(1) Eu(1) O(1) O(1) -132.3(7) no 3_456 29_566 41_656
C(1) Eu(1) O(1) O(1) 0.0 no 3_456 29_566 16_557
C(1) Eu(1) O(1) O(1) 132.3(7) no 3_456 29_566 14_456
C(1) Eu(1) O(1) C(1) 180.0 no 3_456 29_566 2_546
O(1) Eu(1) C(1) O(1) 180.0 no 29_566 5_546 5_546
O(1) Eu(1) C(1) O(1) 0.0 no 29_566 5_546 7_566
O(1) Eu(1) C(1) O(1) -90.0 no 29_566 5_546 17_456
O(1) Eu(1) C(1) O(1) 90.0 no 29_566 5_546 19_656
C(1) Eu(1) O(1) O(1) -132.3(7) no 5_546 29_566 41_656
C(1) Eu(1) O(1) O(1) 0.0 no 5_546 29_566 16_557
C(1) Eu(1) O(1) O(1) 132.3(7) no 5_546 29_566 14_456
C(1) Eu(1) O(1) C(1) 180.0 no 5_546 29_566 2_546
O(1) Eu(1) C(1) O(1) 90.0 no 29_566 8_456 8_456
O(1) Eu(1) C(1) O(1) -90.0 no 29_566 8_456 27_656
O(1) Eu(1) C(1) O(1) 0.0 no 29_566 8_456 22_557
O(1) Eu(1) C(1) O(1) 180.0 no 29_566 8_456 40_555
C(1) Eu(1) O(1) O(1) 47.7(7) no 8_456 29_566 41_656
C(1) Eu(1) O(1) O(1) 180.0 no 8_456 29_566 16_557
C(1) Eu(1) O(1) O(1) -47.7(7) no 8_456 29_566 14_456
C(1) Eu(1) O(1) C(1) 0.0 no 8_456 29_566 2_546
O(1) Eu(1) C(1) O(1) -24.4(6) no 29_566 10_557 10_557
O(1) Eu(1) C(1) O(1) 155.6(6) no 29_566 10_557 28_555
O(1) Eu(1) C(1) O(1) -114.4(6) no 29_566 10_557 20_546
O(1) Eu(1) C(1) O(1) 65.6(6) no 29_566 10_557 39_566
C(1) Eu(1) O(1) O(1) 137.7(7) no 10_557 29_566 41_656
C(1) Eu(1) O(1) O(1) -90.0 no 10_557 29_566 16_557
C(1) Eu(1) O(1) O(1) 42.3(7) no 10_557 29_566 14_456
C(1) Eu(1) O(1) C(1) 90.0 no 10_557 29_566 2_546
O(1) Eu(1) O(1) O(1) -148.3(5) no 39_566 40_555 27_656
O(1) Eu(1) O(1) O(1) 79.4(4) no 39_566 40_555 5_546
O(1) Eu(1) O(1) O(1) -52.9(9) no 39_566 40_555 8_456
O(1) Eu(1) O(1) C(1) -100.6(4) no 39_566 40_555 8_456
O(1) Eu(1) O(1) O(1) 74.1(9) no 40_555 39_566 10_557
O(1) Eu(1) O(1) O(1) -153.6(7) no 40_555 39_566 3_456
O(1) Eu(1) O(1) O(1) -21.2(10) no 40_555 39_566 28_555
O(1) Eu(1) O(1) C(1) 26.4(7) no 40_555 39_566 10_557
O(1) Eu(1) O(1) O(1) -21.2(10) no 39_566 41_656 29_566
O(1) Eu(1) O(1) O(1) -153.6(7) no 39_566 41_656 4_557
O(1) Eu(1) O(1) O(1) 74.1(9) no 39_566 41_656 2_546
O(1) Eu(1) O(1) C(1) 26.4(7) no 39_566 41_656 2_546
O(1) Eu(1) O(1) O(1) -52.9(9) no 41_656 39_566 10_557
O(1) Eu(1) O(1) O(1) 79.4(4) no 41_656 39_566 3_456
O(1) Eu(1) O(1) O(1) -148.3(5) no 41_656 39_566 28_555
O(1) Eu(1) O(1) C(1) -100.6(4) no 41_656 39_566 10_557
O(1) Eu(1) C(1) O(1) -90.0 no 39_566 . .
O(1) Eu(1) C(1) O(1) 90.0 no 39_566 . 4_557
O(1) Eu(1) C(1) O(1) 180.0 no 39_566 . 15_546
O(1) Eu(1) C(1) O(1) 0.0 no 39_566 . 21_566
C(1) Eu(1) O(1) O(1) -132.3(7) no . 39_566 10_557
C(1) Eu(1) O(1) O(1) 0.0 no . 39_566 3_456
C(1) Eu(1) O(1) O(1) 132.3(7) no . 39_566 28_555
C(1) Eu(1) O(1) C(1) 180.0 no . 39_566 10_557
O(1) Eu(1) C(1) O(1) 114.4(6) no 39_566 2_546 2_546
O(1) Eu(1) C(1) O(1) -65.6(6) no 39_566 2_546 29_566
O(1) Eu(1) C(1) O(1) 24.4(6) no 39_566 2_546 14_456
O(1) Eu(1) C(1) O(1) -155.6(6) no 39_566 2_546 41_656
C(1) Eu(1) O(1) O(1) -42.3(7) no 2_546 39_566 10_557
C(1) Eu(1) O(1) O(1) 90.0 no 2_546 39_566 3_456
C(1) Eu(1) O(1) O(1) -137.7(7) no 2_546 39_566 28_555
C(1) Eu(1) O(1) C(1) -90.0 no 2_546 39_566 10_557
O(1) Eu(1) C(1) O(1) 0.0 no 39_566 3_456 3_456
O(1) Eu(1) C(1) O(1) 180.0 no 39_566 3_456 9_656
O(1) Eu(1) C(1) O(1) -90.0 no 39_566 3_456 13_555
O(1) Eu(1) C(1) O(1) 90.0 no 39_566 3_456 16_557
C(1) Eu(1) O(1) O(1) -132.3(7) no 3_456 39_566 10_557
C(1) Eu(1) O(1) O(1) 0.0 no 3_456 39_566 3_456
C(1) Eu(1) O(1) O(1) 132.3(7) no 3_456 39_566 28_555
C(1) Eu(1) O(1) C(1) 180.0 no 3_456 39_566 10_557
O(1) Eu(1) C(1) O(1) -114.4(6) no 39_566 5_546 5_546
O(1) Eu(1) C(1) O(1) 65.6(6) no 39_566 5_546 7_566
O(1) Eu(1) C(1) O(1) -24.4(6) no 39_566 5_546 17_456
O(1) Eu(1) C(1) O(1) 155.6(6) no 39_566 5_546 19_656
C(1) Eu(1) O(1) O(1) 137.7(7) no 5_546 39_566 10_557
C(1) Eu(1) O(1) O(1) -90.0 no 5_546 39_566 3_456
C(1) Eu(1) O(1) O(1) 42.3(7) no 5_546 39_566 28_555
C(1) Eu(1) O(1) C(1) 90.0 no 5_546 39_566 10_557
O(1) Eu(1) C(1) O(1) 0.0 no 39_566 8_456 8_456
O(1) Eu(1) C(1) O(1) 180.0 no 39_566 8_456 27_656
O(1) Eu(1) C(1) O(1) -90.0 no 39_566 8_456 22_557
O(1) Eu(1) C(1) O(1) 90.0 no 39_566 8_456 40_555
C(1) Eu(1) O(1) O(1) 47.7(7) no 8_456 39_566 10_557
C(1) Eu(1) O(1) O(1) 180.0 no 8_456 39_566 3_456
C(1) Eu(1) O(1) O(1) -47.7(7) no 8_456 39_566 28_555
C(1) Eu(1) O(1) C(1) 0.0 no 8_456 39_566 10_557
O(1) Eu(1) C(1) O(1) -90.0 no 39_566 10_557 10_557
O(1) Eu(1) C(1) O(1) 90.0 no 39_566 10_557 28_555
O(1) Eu(1) C(1) O(1) 180.0 no 39_566 10_557 20_546
O(1) Eu(1) C(1) O(1) 0.0 no 39_566 10_557 39_566
C(1) Eu(1) O(1) O(1) 47.7(7) no 10_557 39_566 10_557
C(1) Eu(1) O(1) O(1) 180.0 no 10_557 39_566 3_456
C(1) Eu(1) O(1) O(1) -47.7(7) no 10_557 39_566 28_555
C(1) Eu(1) O(1) C(1) 0.0 no 10_557 39_566 10_557
O(1) Eu(1) O(1) O(1) -148.3(5) no 40_555 41_656 29_566
O(1) Eu(1) O(1) O(1) 79.4(4) no 40_555 41_656 4_557
O(1) Eu(1) O(1) O(1) -52.9(9) no 40_555 41_656 2_546
O(1) Eu(1) O(1) C(1) -100.6(4) no 40_555 41_656 2_546
O(1) Eu(1) O(1) O(1) -21.2(10) no 41_656 40_555 27_656
O(1) Eu(1) O(1) O(1) -153.6(7) no 41_656 40_555 5_546
O(1) Eu(1) O(1) O(1) 74.1(9) no 41_656 40_555 8_456
O(1) Eu(1) O(1) C(1) 26.4(7) no 41_656 40_555 8_456
O(1) Eu(1) C(1) O(1) 65.6(6) no 40_555 . .
O(1) Eu(1) C(1) O(1) -114.4(6) no 40_555 . 4_557
O(1) Eu(1) C(1) O(1) -24.4(6) no 40_555 . 15_546
O(1) Eu(1) C(1) O(1) 155.6(6) no 40_555 . 21_566
C(1) Eu(1) O(1) O(1) 42.3(7) no . 40_555 27_656
C(1) Eu(1) O(1) O(1) -90.0 no . 40_555 5_546
C(1) Eu(1) O(1) O(1) 137.7(7) no . 40_555 8_456
C(1) Eu(1) O(1) C(1) 90.0 no . 40_555 8_456
O(1) Eu(1) C(1) O(1) 0.0 no 40_555 2_546 2_546
O(1) Eu(1) C(1) O(1) 180.0 no 40_555 2_546 29_566
O(1) Eu(1) C(1) O(1) -90.0 no 40_555 2_546 14_456
O(1) Eu(1) C(1) O(1) 90.0 no 40_555 2_546 41_656
C(1) Eu(1) O(1) O(1) -47.7(7) no 2_546 40_555 27_656
C(1) Eu(1) O(1) O(1) 180.0 no 2_546 40_555 5_546
C(1) Eu(1) O(1) O(1) 47.7(7) no 2_546 40_555 8_456
C(1) Eu(1) O(1) C(1) 0.0 no 2_546 40_555 8_456
O(1) Eu(1) C(1) O(1) 90.0 no 40_555 3_456 3_456
O(1) Eu(1) C(1) O(1) -90.0 no 40_555 3_456 9_656
O(1) Eu(1) C(1) O(1) 0.0 no 40_555 3_456 13_555
O(1) Eu(1) C(1) O(1) 180.0 no 40_555 3_456 16_557
C(1) Eu(1) O(1) O(1) 132.3(7) no 3_456 40_555 27_656
C(1) Eu(1) O(1) O(1) 0.0 no 3_456 40_555 5_546
C(1) Eu(1) O(1) O(1) -132.3(7) no 3_456 40_555 8_456
C(1) Eu(1) O(1) C(1) 180.0 no 3_456 40_555 8_456
O(1) Eu(1) C(1) O(1) 0.0 no 40_555 5_546 5_546
O(1) Eu(1) C(1) O(1) 180.0 no 40_555 5_546 7_566
O(1) Eu(1) C(1) O(1) 90.0 no 40_555 5_546 17_456
O(1) Eu(1) C(1) O(1) -90.0 no 40_555 5_546 19_656
C(1) Eu(1) O(1) O(1) 132.3(7) no 5_546 40_555 27_656
C(1) Eu(1) O(1) O(1) 0.0 no 5_546 40_555 5_546
C(1) Eu(1) O(1) O(1) -132.3(7) no 5_546 40_555 8_456
C(1) Eu(1) O(1) C(1) 180.0 no 5_546 40_555 8_456
O(1) Eu(1) C(1) O(1) -90.0 no 40_555 8_456 8_456
O(1) Eu(1) C(1) O(1) 90.0 no 40_555 8_456 27_656
O(1) Eu(1) C(1) O(1) 180.0 no 40_555 8_456 22_557
O(1) Eu(1) C(1) O(1) 0.0 no 40_555 8_456 40_555
C(1) Eu(1) O(1) O(1) -47.7(7) no 8_456 40_555 27_656
C(1) Eu(1) O(1) O(1) 180.0 no 8_456 40_555 5_546
C(1) Eu(1) O(1) O(1) 47.7(7) no 8_456 40_555 8_456
C(1) Eu(1) O(1) C(1) 0.0 no 8_456 40_555 8_456
O(1) Eu(1) C(1) O(1) 114.4(6) no 40_555 10_557 10_557
O(1) Eu(1) C(1) O(1) -65.6(6) no 40_555 10_557 28_555
O(1) Eu(1) C(1) O(1) 24.4(6) no 40_555 10_557 20_546
O(1) Eu(1) C(1) O(1) -155.6(6) no 40_555 10_557 39_566
C(1) Eu(1) O(1) O(1) -137.7(7) no 10_557 40_555 27_656
C(1) Eu(1) O(1) O(1) 90.0 no 10_557 40_555 5_546
C(1) Eu(1) O(1) O(1) -42.3(7) no 10_557 40_555 8_456
C(1) Eu(1) O(1) C(1) -90.0 no 10_557 40_555 8_456
O(1) Eu(1) C(1) O(1) 180.0 no 41_656 . .
O(1) Eu(1) C(1) O(1) 0.0 no 41_656 . 4_557
O(1) Eu(1) C(1) O(1) 90.0 no 41_656 . 15_546
O(1) Eu(1) C(1) O(1) -90.0 no 41_656 . 21_566
C(1) Eu(1) O(1) O(1) 132.3(7) no . 41_656 29_566
C(1) Eu(1) O(1) O(1) 0.0 no . 41_656 4_557
C(1) Eu(1) O(1) O(1) -132.3(7) no . 41_656 2_546
C(1) Eu(1) O(1) C(1) 180.0 no . 41_656 2_546
O(1) Eu(1) C(1) O(1) -90.0 no 41_656 2_546 2_546
O(1) Eu(1) C(1) O(1) 90.0 no 41_656 2_546 29_566
O(1) Eu(1) C(1) O(1) 180.0 no 41_656 2_546 14_456
O(1) Eu(1) C(1) O(1) 0.0 no 41_656 2_546 41_656
C(1) Eu(1) O(1) O(1) -47.7(7) no 2_546 41_656 29_566
C(1) Eu(1) O(1) O(1) 180.0 no 2_546 41_656 4_557
C(1) Eu(1) O(1) O(1) 47.7(7) no 2_546 41_656 2_546
C(1) Eu(1) O(1) C(1) 0.0 no 2_546 41_656 2_546
O(1) Eu(1) C(1) O(1) -114.4(6) no 41_656 3_456 3_456
O(1) Eu(1) C(1) O(1) 65.6(6) no 41_656 3_456 9_656
O(1) Eu(1) C(1) O(1) 155.6(6) no 41_656 3_456 13_555
O(1) Eu(1) C(1) O(1) -24.4(6) no 41_656 3_456 16_557
C(1) Eu(1) O(1) O(1) 42.3(7) no 3_456 41_656 29_566
C(1) Eu(1) O(1) O(1) -90.0 no 3_456 41_656 4_557
C(1) Eu(1) O(1) O(1) 137.7(7) no 3_456 41_656 2_546
C(1) Eu(1) O(1) C(1) 90.0 no 3_456 41_656 2_546
O(1) Eu(1) C(1) O(1) 90.0 no 41_656 5_546 5_546
O(1) Eu(1) C(1) O(1) -90.0 no 41_656 5_546 7_566
O(1) Eu(1) C(1) O(1) 180.0 no 41_656 5_546 17_456
O(1) Eu(1) C(1) O(1) 0.0 no 41_656 5_546 19_656
C(1) Eu(1) O(1) O(1) 132.3(7) no 5_546 41_656 29_566
C(1) Eu(1) O(1) O(1) 0.0 no 5_546 41_656 4_557
C(1) Eu(1) O(1) O(1) -132.3(7) no 5_546 41_656 2_546
C(1) Eu(1) O(1) C(1) 180.0 no 5_546 41_656 2_546
O(1) Eu(1) C(1) O(1) 114.4(6) no 41_656 8_456 8_456
O(1) Eu(1) C(1) O(1) -65.6(6) no 41_656 8_456 27_656
O(1) Eu(1) C(1) O(1) 24.4(6) no 41_656 8_456 22_557
O(1) Eu(1) C(1) O(1) -155.6(6) no 41_656 8_456 40_555
C(1) Eu(1) O(1) O(1) -137.7(7) no 8_456 41_656 29_566
C(1) Eu(1) O(1) O(1) 90.0 no 8_456 41_656 4_557
C(1) Eu(1) O(1) O(1) -42.3(7) no 8_456 41_656 2_546
C(1) Eu(1) O(1) C(1) -90.0 no 8_456 41_656 2_546
O(1) Eu(1) C(1) O(1) 0.0 no 41_656 10_557 10_557
O(1) Eu(1) C(1) O(1) 180.0 no 41_656 10_557 28_555
O(1) Eu(1) C(1) O(1) -90.0 no 41_656 10_557 20_546
O(1) Eu(1) C(1) O(1) 90.0 no 41_656 10_557 39_566
C(1) Eu(1) O(1) O(1) -47.7(7) no 10_557 41_656 29_566
C(1) Eu(1) O(1) O(1) 180.0 no 10_557 41_656 4_557
C(1) Eu(1) O(1) O(1) 47.7(7) no 10_557 41_656 2_546
C(1) Eu(1) O(1) C(1) 0.0 no 10_557 41_656 2_546
C(1) Eu(1) C(1) O(1) -90.0 no . 2_546 2_546
C(1) Eu(1) C(1) O(1) 90.0 no . 2_546 29_566
C(1) Eu(1) C(1) O(1) 180.0 no . 2_546 14_456
C(1) Eu(1) C(1) O(1) 0.0 no . 2_546 41_656
C(1) Eu(1) C(1) O(1) 180.0 no 2_546 . .
C(1) Eu(1) C(1) O(1) 0.0 no 2_546 . 4_557
C(1) Eu(1) C(1) O(1) 90.0 no 2_546 . 15_546
C(1) Eu(1) C(1) O(1) -90.0 no 2_546 . 21_566
C(1) Eu(1) C(1) O(1) 180.0 no . 3_456 3_456
C(1) Eu(1) C(1) O(1) 0.0 no . 3_456 9_656
C(1) Eu(1) C(1) O(1) 90.0 no . 3_456 13_555
C(1) Eu(1) C(1) O(1) -90.0 no . 3_456 16_557
C(1) Eu(1) C(1) O(1) -90.0 no 3_456 . .
C(1) Eu(1) C(1) O(1) 90.0 no 3_456 . 4_557
C(1) Eu(1) C(1) O(1) 180.0 no 3_456 . 15_546
C(1) Eu(1) C(1) O(1) 0.0 no 3_456 . 21_566
C(1) Eu(1) C(1) O(1) 90.0 no . 5_546 5_546
C(1) Eu(1) C(1) O(1) -90.0 no . 5_546 7_566
C(1) Eu(1) C(1) O(1) 180.0 no . 5_546 17_456
C(1) Eu(1) C(1) O(1) 0.0 no . 5_546 19_656
C(1) Eu(1) C(1) O(1) 0.0 no 5_546 . .
C(1) Eu(1) C(1) O(1) 180.0 no 5_546 . 4_557
C(1) Eu(1) C(1) O(1) -90.0 no 5_546 . 15_546
C(1) Eu(1) C(1) O(1) 90.0 no 5_546 . 21_566
C(1) Eu(1) C(1) O(1) 180.0 no . 8_456 8_456
C(1) Eu(1) C(1) O(1) 0.0 no . 8_456 27_656
C(1) Eu(1) C(1) O(1) 90.0 no . 8_456 22_557
C(1) Eu(1) C(1) O(1) -90.0 no . 8_456 40_555
C(1) Eu(1) C(1) O(1) 90.0 no 8_456 . .
C(1) Eu(1) C(1) O(1) -90.0 no 8_456 . 4_557
C(1) Eu(1) C(1) O(1) 0.0 no 8_456 . 15_546
C(1) Eu(1) C(1) O(1) 180.0 no 8_456 . 21_566
C(1) Eu(1) C(1) O(1) -90.0 no 2_546 3_456 3_456
C(1) Eu(1) C(1) O(1) 90.0 no 2_546 3_456 9_656
C(1) Eu(1) C(1) O(1) 180.0 no 2_546 3_456 13_555
C(1) Eu(1) C(1) O(1) 0.0 no 2_546 3_456 16_557
C(1) Eu(1) C(1) O(1) 180.0 no 3_456 2_546 2_546
C(1) Eu(1) C(1) O(1) 0.0 no 3_456 2_546 29_566
C(1) Eu(1) C(1) O(1) 90.0 no 3_456 2_546 14_456
C(1) Eu(1) C(1) O(1) -90.0 no 3_456 2_546 41_656
C(1) Eu(1) C(1) O(1) 90.0 no 2_546 8_456 8_456
C(1) Eu(1) C(1) O(1) -90.0 no 2_546 8_456 27_656
C(1) Eu(1) C(1) O(1) 0.0 no 2_546 8_456 22_557
C(1) Eu(1) C(1) O(1) 180.0 no 2_546 8_456 40_555
C(1) Eu(1) C(1) O(1) 0.0 no 8_456 2_546 2_546
C(1) Eu(1) C(1) O(1) 180.0 no 8_456 2_546 29_566
C(1) Eu(1) C(1) O(1) -90.0 no 8_456 2_546 14_456
C(1) Eu(1) C(1) O(1) 90.0 no 8_456 2_546 41_656
C(1) Eu(1) C(1) O(1) 0.0 no 2_546 10_557 10_557
C(1) Eu(1) C(1) O(1) 180.0 no 2_546 10_557 28_555
C(1) Eu(1) C(1) O(1) -90.0 no 2_546 10_557 20_546
C(1) Eu(1) C(1) O(1) 90.0 no 2_546 10_557 39_566
C(1) Eu(1) C(1) O(1) 90.0 no 10_557 2_546 2_546
C(1) Eu(1) C(1) O(1) -90.0 no 10_557 2_546 29_566
C(1) Eu(1) C(1) O(1) 0.0 no 10_557 2_546 14_456
C(1) Eu(1) C(1) O(1) 180.0 no 10_557 2_546 41_656
C(1) Eu(1) C(1) O(1) 180.0 no 3_456 5_546 5_546
C(1) Eu(1) C(1) O(1) 0.0 no 3_456 5_546 7_566
C(1) Eu(1) C(1) O(1) -90.0 no 3_456 5_546 17_456
C(1) Eu(1) C(1) O(1) 90.0 no 3_456 5_546 19_656
C(1) Eu(1) C(1) O(1) 90.0 no 5_546 3_456 3_456
C(1) Eu(1) C(1) O(1) -90.0 no 5_546 3_456 9_656
C(1) Eu(1) C(1) O(1) 0.0 no 5_546 3_456 13_555
C(1) Eu(1) C(1) O(1) 180.0 no 5_546 3_456 16_557
C(1) Eu(1) C(1) O(1) -90.0 no 3_456 10_557 10_557
C(1) Eu(1) C(1) O(1) 90.0 no 3_456 10_557 28_555
C(1) Eu(1) C(1) O(1) 180.0 no 3_456 10_557 20_546
C(1) Eu(1) C(1) O(1) 0.0 no 3_456 10_557 39_566
C(1) Eu(1) C(1) O(1) 0.0 no 10_557 3_456 3_456
C(1) Eu(1) C(1) O(1) 180.0 no 10_557 3_456 9_656
C(1) Eu(1) C(1) O(1) -90.0 no 10_557 3_456 13_555
C(1) Eu(1) C(1) O(1) 90.0 no 10_557 3_456 16_557
C(1) Eu(1) C(1) O(1) -90.0 no 5_546 8_456 8_456
C(1) Eu(1) C(1) O(1) 90.0 no 5_546 8_456 27_656
C(1) Eu(1) C(1) O(1) 180.0 no 5_546 8_456 22_557
C(1) Eu(1) C(1) O(1) 0.0 no 5_546 8_456 40_555
C(1) Eu(1) C(1) O(1) 0.0 no 8_456 5_546 5_546
C(1) Eu(1) C(1) O(1) 180.0 no 8_456 5_546 7_566
C(1) Eu(1) C(1) O(1) 90.0 no 8_456 5_546 17_456
C(1) Eu(1) C(1) O(1) -90.0 no 8_456 5_546 19_656
C(1) Eu(1) C(1) O(1) 180.0 no 5_546 10_557 10_557
C(1) Eu(1) C(1) O(1) 0.0 no 5_546 10_557 28_555
C(1) Eu(1) C(1) O(1) 90.0 no 5_546 10_557 20_546
C(1) Eu(1) C(1) O(1) -90.0 no 5_546 10_557 39_566
C(1) Eu(1) C(1) O(1) -90.0 no 10_557 5_546 5_546
C(1) Eu(1) C(1) O(1) 90.0 no 10_557 5_546 7_566
C(1) Eu(1) C(1) O(1) 0.0 no 10_557 5_546 17_456
C(1) Eu(1) C(1) O(1) 180.0 no 10_557 5_546 19_656
C(1) Eu(1) C(1) O(1) 90.0 no 8_456 10_557 10_557
C(1) Eu(1) C(1) O(1) -90.0 no 8_456 10_557 28_555
C(1) Eu(1) C(1) O(1) 0.0 no 8_456 10_557 20_546
C(1) Eu(1) C(1) O(1) 180.0 no 8_456 10_557 39_566
C(1) Eu(1) C(1) O(1) 0.0 no 10_557 8_456 8_456
C(1) Eu(1) C(1) O(1) 180.0 no 10_557 8_456 27_656
C(1) Eu(1) C(1) O(1) -90.0 no 10_557 8_456 22_557
C(1) Eu(1) C(1) O(1) 90.0 no 10_557 8_456 40_555
N(1) Co(1) N(1) C(4) 180.0 no . 98_545 98_545
N(1) Co(1) N(1) C(4) 0.0 no . 98_545 125_565
N(1) Co(1) N(1) C(4) 90.0 no . 98_545 110_455
N(1) Co(1) N(1) C(4) -90.0 no . 98_545 137_655
N(1) Co(1) N(1) C(4) -90.0 no 98_545 . .
N(1) Co(1) N(1) C(4) 90.0 no 98_545 . 12_557
N(1) Co(1) N(1) C(4) 180.0 no 98_545 . 15_546
N(1) Co(1) N(1) C(4) 0.0 no 98_545 . 18_546
N(1) Co(1) N(1) C(4) 180.0 no . 101_546 101_546
N(1) Co(1) N(1) C(4) 0.0 no . 101_546 107_546
N(1) Co(1) N(1) C(4) -90.0 no . 101_546 113_456
N(1) Co(1) N(1) C(4) 90.0 no . 101_546 119_456
N(1) Co(1) N(1) C(4) 90.0 no 101_546 . .
N(1) Co(1) N(1) C(4) -90.0 no 101_546 . 12_557
N(1) Co(1) N(1) C(4) 0.0 no 101_546 . 15_546
N(1) Co(1) N(1) C(4) 180.0 no 101_546 . 18_546
N(1) Co(1) N(1) C(4) -90.0 no . 147_446 147_446
N(1) Co(1) N(1) C(4) 90.0 no . 147_446 150_446
N(1) Co(1) N(1) C(4) 180.0 no . 147_446 157_545
N(1) Co(1) N(1) C(4) 0.0 no . 147_446 168_547
N(1) Co(1) N(1) C(4) 180.0 no 147_446 . .
N(1) Co(1) N(1) C(4) 0.0 no 147_446 . 12_557
N(1) Co(1) N(1) C(4) 90.0 no 147_446 . 15_546
N(1) Co(1) N(1) C(4) -90.0 no 147_446 . 18_546
N(1) Co(1) N(1) C(4) -90.0 no . 152_456 152_456
N(1) Co(1) N(1) C(4) 90.0 no . 152_456 174_656
N(1) Co(1) N(1) C(4) 180.0 no . 152_456 166_557
N(1) Co(1) N(1) C(4) 0.0 no . 152_456 181_557
N(1) Co(1) N(1) C(4) 0.0 no 152_456 . .
N(1) Co(1) N(1) C(4) 180.0 no 152_456 . 12_557
N(1) Co(1) N(1) C(4) -90.0 no 152_456 . 15_546
N(1) Co(1) N(1) C(4) 90.0 no 152_456 . 18_546
N(1) Co(1) N(1) C(4) 0.0 no 10_657 98_545 98_545
N(1) Co(1) N(1) C(4) 180.0 no 10_657 98_545 125_565
N(1) Co(1) N(1) C(4) -90.0 no 10_657 98_545 110_455
N(1) Co(1) N(1) C(4) 90.0 no 10_657 98_545 137_655
N(1) Co(1) N(1) C(4) 90.0 no 98_545 10_657 10_657
N(1) Co(1) N(1) C(4) -90.0 no 98_545 10_657 25_657
N(1) Co(1) N(1) C(4) 0.0 no 98_545 10_657 20_646
N(1) Co(1) N(1) C(4) 180.0 no 98_545 10_657 42_666
N(1) Co(1) N(1) C(4) 0.0 no 10_657 101_546 101_546
N(1) Co(1) N(1) C(4) 180.0 no 10_657 101_546 107_546
N(1) Co(1) N(1) C(4) 90.0 no 10_657 101_546 113_456
N(1) Co(1) N(1) C(4) -90.0 no 10_657 101_546 119_456
N(1) Co(1) N(1) C(4) -90.0 no 101_546 10_657 10_657
N(1) Co(1) N(1) C(4) 90.0 no 101_546 10_657 25_657
N(1) Co(1) N(1) C(4) 180.0 no 101_546 10_657 20_646
N(1) Co(1) N(1) C(4) 0.0 no 101_546 10_657 42_666
N(1) Co(1) N(1) C(4) 90.0 no 10_657 147_446 147_446
N(1) Co(1) N(1) C(4) -90.0 no 10_657 147_446 150_446
N(1) Co(1) N(1) C(4) 0.0 no 10_657 147_446 157_545
N(1) Co(1) N(1) C(4) 180.0 no 10_657 147_446 168_547
N(1) Co(1) N(1) C(4) 180.0 no 147_446 10_657 10_657
N(1) Co(1) N(1) C(4) 0.0 no 147_446 10_657 25_657
N(1) Co(1) N(1) C(4) 90.0 no 147_446 10_657 20_646
N(1) Co(1) N(1) C(4) -90.0 no 147_446 10_657 42_666
N(1) Co(1) N(1) C(4) 90.0 no 10_657 152_456 152_456
N(1) Co(1) N(1) C(4) -90.0 no 10_657 152_456 174_656
N(1) Co(1) N(1) C(4) 0.0 no 10_657 152_456 166_557
N(1) Co(1) N(1) C(4) 180.0 no 10_657 152_456 181_557
N(1) Co(1) N(1) C(4) 0.0 no 152_456 10_657 10_657
N(1) Co(1) N(1) C(4) 180.0 no 152_456 10_657 25_657
N(1) Co(1) N(1) C(4) -90.0 no 152_456 10_657 20_646
N(1) Co(1) N(1) C(4) 90.0 no 152_456 10_657 42_666
N(1) Co(1) N(1) C(4) 180.0 no 98_545 147_446 147_446
N(1) Co(1) N(1) C(4) 0.0 no 98_545 147_446 150_446
N(1) Co(1) N(1) C(4) 90.0 no 98_545 147_446 157_545
N(1) Co(1) N(1) C(4) -90.0 no 98_545 147_446 168_547
N(1) Co(1) N(1) C(4) -90.0 no 147_446 98_545 98_545
N(1) Co(1) N(1) C(4) 90.0 no 147_446 98_545 125_565
N(1) Co(1) N(1) C(4) 180.0 no 147_446 98_545 110_455
N(1) Co(1) N(1) C(4) 0.0 no 147_446 98_545 137_655
N(1) Co(1) N(1) C(4) 0.0 no 98_545 152_456 152_456
N(1) Co(1) N(1) C(4) 180.0 no 98_545 152_456 174_656
N(1) Co(1) N(1) C(4) -90.0 no 98_545 152_456 166_557
N(1) Co(1) N(1) C(4) 90.0 no 98_545 152_456 181_557
N(1) Co(1) N(1) C(4) 90.0 no 152_456 98_545 98_545
N(1) Co(1) N(1) C(4) -90.0 no 152_456 98_545 125_565
N(1) Co(1) N(1) C(4) 0.0 no 152_456 98_545 110_455
N(1) Co(1) N(1) C(4) 180.0 no 152_456 98_545 137_655
N(1) Co(1) N(1) C(4) 0.0 no 101_546 147_446 147_446
N(1) Co(1) N(1) C(4) 180.0 no 101_546 147_446 150_446
N(1) Co(1) N(1) C(4) -90.0 no 101_546 147_446 157_545
N(1) Co(1) N(1) C(4) 90.0 no 101_546 147_446 168_547
N(1) Co(1) N(1) C(4) 90.0 no 147_446 101_546 101_546
N(1) Co(1) N(1) C(4) -90.0 no 147_446 101_546 107_546
N(1) Co(1) N(1) C(4) 180.0 no 147_446 101_546 113_456
N(1) Co(1) N(1) C(4) 0.0 no 147_446 101_546 119_456
N(1) Co(1) N(1) C(4) 180.0 no 101_546 152_456 152_456
N(1) Co(1) N(1) C(4) 0.0 no 101_546 152_456 174_656
N(1) Co(1) N(1) C(4) 90.0 no 101_546 152_456 166_557
N(1) Co(1) N(1) C(4) -90.0 no 101_546 152_456 181_557
N(1) Co(1) N(1) C(4) -90.0 no 152_456 101_546 101_546
N(1) Co(1) N(1) C(4) 90.0 no 152_456 101_546 107_546
N(1) Co(1) N(1) C(4) 0.0 no 152_456 101_546 113_456
N(1) Co(1) N(1) C(4) 180.0 no 152_456 101_546 119_456
Eu(1) O(1) O(1) Eu(1) 0.0 no . 15_546 .
Eu(1) O(1) O(1) O(1) 53.0(14) no . 15_546 27_656
Eu(1) O(1) O(1) O(1) -72.2(10) no . 15_546 4_557
Eu(1) O(1) O(1) C(1) -110.3(11) no . 15_546 .
Eu(1) O(1) O(1) Eu(1) 0.0 no . 19_656 .
Eu(1) O(1) O(1) O(1) -54.7(14) no . 19_656 5_546
Eu(1) O(1) O(1) O(1) 54.7(14) no . 19_656 7_566
Eu(1) O(1) O(1) Eu(1) 0.0 no . 21_566 .
Eu(1) O(1) O(1) O(1) 72.2(10) no . 21_566 4_557
Eu(1) O(1) O(1) O(1) -53.0(14) no . 21_566 9_656
Eu(1) O(1) O(1) C(1) 110.3(11) no . 21_566 .
Eu(1) O(1) C(1) Eu(1) 0.0 no . . .
Eu(1) O(1) C(1) O(1) 0.0 no . . 4_557
Eu(1) O(1) C(1) O(1) 64.1(12) no . . 15_546
Eu(1) O(1) C(1) O(1) -64.1(12) no . . 21_566
Eu(1) O(1) C(1) C(2) 180.0 no . . .
O(1) O(1) O(1) Eu(1) 54.7(17) no 15_546 19_656 .
O(1) O(1) O(1) O(1) -0(3) no 15_546 19_656 5_546
O(1) O(1) O(1) O(1) 109.5(17) no 15_546 19_656 7_566
O(1) O(1) O(1) Eu(1) -53.0(16) no 19_656 15_546 .
O(1) O(1) O(1) O(1) 0(3) no 19_656 15_546 27_656
O(1) O(1) O(1) O(1) -125.3(17) no 19_656 15_546 4_557
O(1) O(1) O(1) C(1) -163(2) no 19_656 15_546 .
O(1) O(1) O(1) Eu(1) -72.2(14) no 15_546 21_566 .
O(1) O(1) O(1) O(1) 0.0(18) no 15_546 21_566 4_557
O(1) O(1) O(1) O(1) -125.3(18) no 15_546 21_566 9_656
O(1) O(1) O(1) C(1) 38.1(14) no 15_546 21_566 .
O(1) O(1) O(1) Eu(1) 72.2(14) no 21_566 15_546 .
O(1) O(1) O(1) O(1) 125.3(18) no 21_566 15_546 27_656
O(1) O(1) O(1) O(1) 0.0(18) no 21_566 15_546 4_557
O(1) O(1) O(1) C(1) -38.1(14) no 21_566 15_546 .
O(1) O(1) C(1) Eu(1) -64.1(16) no 15_546 . .
O(1) O(1) C(1) O(1) -64.1(16) no 15_546 . 4_557
O(1) O(1) C(1) O(1) 0.0(12) no 15_546 . 15_546
O(1) O(1) C(1) O(1) -128(3) no 15_546 . 21_566
O(1) O(1) C(1) C(2) 115.9(16) no 15_546 . .
C(1) O(1) O(1) Eu(1) 110(2) no . 15_546 .
C(1) O(1) O(1) O(1) 163(3) no . 15_546 27_656
C(1) O(1) O(1) O(1) 38(2) no . 15_546 4_557
C(1) O(1) O(1) C(1) 0.0(18) no . 15_546 .
O(1) O(1) O(1) Eu(1) 53.0(16) no 19_656 21_566 .
O(1) O(1) O(1) O(1) 125.3(17) no 19_656 21_566 4_557
O(1) O(1) O(1) O(1) -0(3) no 19_656 21_566 9_656
O(1) O(1) O(1) C(1) 163(2) no 19_656 21_566 .
O(1) O(1) O(1) Eu(1) -54.7(17) no 21_566 19_656 .
O(1) O(1) O(1) O(1) -109.5(17) no 21_566 19_656 5_546
O(1) O(1) O(1) O(1) 0(3) no 21_566 19_656 7_566
O(1) O(1) C(1) Eu(1) 64.1(16) no 21_566 . .
O(1) O(1) C(1) O(1) 64.1(16) no 21_566 . 4_557
O(1) O(1) C(1) O(1) 128(3) no 21_566 . 15_546
O(1) O(1) C(1) O(1) 0.0(12) no 21_566 . 21_566
O(1) O(1) C(1) C(2) -115.9(16) no 21_566 . .
C(1) O(1) O(1) Eu(1) -110(2) no . 21_566 .
C(1) O(1) O(1) O(1) -38(2) no . 21_566 4_557
C(1) O(1) O(1) O(1) -163(3) no . 21_566 9_656
C(1) O(1) O(1) C(1) 0.0(18) no . 21_566 .
Co(1) N(1) C(4) C(3) 180.0 no . . .
Co(1) N(1) C(4) C(4) -117.4(7) no . . 15_546
Co(1) N(1) C(4) C(4) 117.4(7) no . . 18_546
Co(1) N(1) C(4) C(3) 180.0 no . 12_557 12_557
Co(1) N(1) C(4) C(4) -117.4(7) no . 12_557 18_546
Co(1) N(1) C(4) C(4) 117.4(7) no . 12_557 15_546
Co(1) N(1) C(4) C(3) 180.0 no . 15_546 15_546
Co(1) N(1) C(4) C(4) 117.4(7) no . 15_546 .
Co(1) N(1) C(4) C(4) -117.4(7) no . 15_546 12_557
Co(1) N(1) C(4) C(3) 180.0 no . 18_546 18_546
Co(1) N(1) C(4) C(4) -117.4(7) no . 18_546 .
Co(1) N(1) C(4) C(4) 117.4(7) no . 18_546 12_557
C(4) N(1) C(4) C(3) 0.0 no . 12_557 12_557
C(4) N(1) C(4) C(4) 62.6(7) no . 12_557 18_546
C(4) N(1) C(4) C(4) -62.6(7) no . 12_557 15_546
C(4) N(1) C(4) C(3) 0.0 no 12_557 . .
C(4) N(1) C(4) C(4) 62.6(7) no 12_557 . 15_546
C(4) N(1) C(4) C(4) -62.6(7) no 12_557 . 18_546
C(4) N(1) C(4) C(3) 62.6(18) no . 15_546 15_546
C(4) N(1) C(4) C(4) 0.0(17) no . 15_546 .
C(4) N(1) C(4) C(4) 125(3) no . 15_546 12_557
C(4) N(1) C(4) C(3) -62.6(18) no 15_546 . .
C(4) N(1) C(4) C(4) 0.0(17) no 15_546 . 15_546
C(4) N(1) C(4) C(4) -125(3) no 15_546 . 18_546
C(4) N(1) C(4) C(3) -62.6(18) no . 18_546 18_546
C(4) N(1) C(4) C(4) 0.0(17) no . 18_546 .
C(4) N(1) C(4) C(4) -125(3) no . 18_546 12_557
C(4) N(1) C(4) C(3) 62.6(18) no 18_546 . .
C(4) N(1) C(4) C(4) 125(3) no 18_546 . 15_546
C(4) N(1) C(4) C(4) 0.0(17) no 18_546 . 18_546
C(4) N(1) C(4) C(3) -62.6(18) no 12_557 15_546 15_546
C(4) N(1) C(4) C(4) -125(3) no 12_557 15_546 .
C(4) N(1) C(4) C(4) 0.0(17) no 12_557 15_546 12_557
C(4) N(1) C(4) C(3) 62.6(18) no 15_546 12_557 12_557
C(4) N(1) C(4) C(4) 125(3) no 15_546 12_557 18_546
C(4) N(1) C(4) C(4) 0.0(17) no 15_546 12_557 15_546
C(4) N(1) C(4) C(3) 62.6(18) no 12_557 18_546 18_546
C(4) N(1) C(4) C(4) 125(3) no 12_557 18_546 .
C(4) N(1) C(4) C(4) 0.0(17) no 12_557 18_546 12_557
C(4) N(1) C(4) C(3) -62.6(18) no 18_546 12_557 12_557
C(4) N(1) C(4) C(4) 0.0(17) no 18_546 12_557 18_546
C(4) N(1) C(4) C(4) -125(3) no 18_546 12_557 15_546
C(4) N(1) C(4) C(3) 0.0 no 15_546 18_546 18_546
C(4) N(1) C(4) C(4) 62.6(7) no 15_546 18_546 .
C(4) N(1) C(4) C(4) -62.6(7) no 15_546 18_546 12_557
C(4) N(1) C(4) C(3) 0.0 no 18_546 15_546 15_546
C(4) N(1) C(4) C(4) -62.6(7) no 18_546 15_546 .
C(4) N(1) C(4) C(4) 62.6(7) no 18_546 15_546 12_557
O(1) C(1) C(2) C(3) 90.0 no . . .
O(1) C(1) C(2) C(3) -90.0 no . . 12_557
O(1) C(1) C(2) C(3) 180.0 no . . 15_546
O(1) C(1) C(2) C(3) 0.0 no . . 18_546
O(1) C(1) C(2) C(3) -90.0 no 4_557 . .
O(1) C(1) C(2) C(3) 90.0 no 4_557 . 12_557
O(1) C(1) C(2) C(3) 0.0 no 4_557 . 15_546
O(1) C(1) C(2) C(3) 180.0 no 4_557 . 18_546
O(1) C(1) C(2) C(3) 180.0 no 15_546 . .
O(1) C(1) C(2) C(3) 0.0 no 15_546 . 12_557
O(1) C(1) C(2) C(3) -90.0 no 15_546 . 15_546
O(1) C(1) C(2) C(3) 90.0 no 15_546 . 18_546
O(1) C(1) C(2) C(3) 0.0 no 21_566 . .
O(1) C(1) C(2) C(3) 180.0 no 21_566 . 12_557
O(1) C(1) C(2) C(3) 90.0 no 21_566 . 15_546
O(1) C(1) C(2) C(3) -90.0 no 21_566 . 18_546
C(1) C(2) C(3) C(3) 111.4(11) no . . 15_546
C(1) C(2) C(3) C(3) -111.4(11) no . . 18_546
C(1) C(2) C(3) C(4) 180.0 no . . .
C(1) C(2) C(3) C(3) 111.4(11) no . 12_557 18_546
C(1) C(2) C(3) C(3) -111.4(11) no . 12_557 15_546
C(1) C(2) C(3) C(4) 180.0 no . 12_557 12_557
C(1) C(2) C(3) C(3) -111.4(11) no . 15_546 .
C(1) C(2) C(3) C(3) 111.4(11) no . 15_546 12_557
C(1) C(2) C(3) C(4) 180.0 no . 15_546 15_546
C(1) C(2) C(3) C(3) 111.4(11) no . 18_546 .
C(1) C(2) C(3) C(3) -111.4(11) no . 18_546 12_557
C(1) C(2) C(3) C(4) 180.0 no . 18_546 18_546
C(3) C(2) C(3) C(3) -68.6(11) no . 12_557 18_546
C(3) C(2) C(3) C(3) 68.6(11) no . 12_557 15_546
C(3) C(2) C(3) C(4) 0.0 no . 12_557 12_557
C(3) C(2) C(3) C(3) -68.6(11) no 12_557 . 15_546
C(3) C(2) C(3) C(3) 68.6(11) no 12_557 . 18_546
C(3) C(2) C(3) C(4) 0.0 no 12_557 . .
C(3) C(2) C(3) C(3) 0.0(18) no . 15_546 .
C(3) C(2) C(3) C(3) -137(3) no . 15_546 12_557
C(3) C(2) C(3) C(4) -69(2) no . 15_546 15_546
C(3) C(2) C(3) C(3) 0.0(18) no 15_546 . 15_546
C(3) C(2) C(3) C(3) 137(3) no 15_546 . 18_546
C(3) C(2) C(3) C(4) 69(2) no 15_546 . .
C(3) C(2) C(3) C(3) 0.0(18) no . 18_546 .
C(3) C(2) C(3) C(3) 137(3) no . 18_546 12_557
C(3) C(2) C(3) C(4) 69(2) no . 18_546 18_546
C(3) C(2) C(3) C(3) -137(3) no 18_546 . 15_546
C(3) C(2) C(3) C(3) 0.0(18) no 18_546 . 18_546
C(3) C(2) C(3) C(4) -69(2) no 18_546 . .
C(3) C(2) C(3) C(3) 137(3) no 12_557 15_546 .
C(3) C(2) C(3) C(3) 0.0(18) no 12_557 15_546 12_557
C(3) C(2) C(3) C(4) 69(2) no 12_557 15_546 15_546
C(3) C(2) C(3) C(3) -137(3) no 15_546 12_557 18_546
C(3) C(2) C(3) C(3) 0.0(18) no 15_546 12_557 15_546
C(3) C(2) C(3) C(4) -69(2) no 15_546 12_557 12_557
C(3) C(2) C(3) C(3) -137(3) no 12_557 18_546 .
C(3) C(2) C(3) C(3) 0.0(18) no 12_557 18_546 12_557
C(3) C(2) C(3) C(4) -69(2) no 12_557 18_546 18_546
C(3) C(2) C(3) C(3) 0.0(18) no 18_546 12_557 18_546
C(3) C(2) C(3) C(3) 137(3) no 18_546 12_557 15_546
C(3) C(2) C(3) C(4) 69(2) no 18_546 12_557 12_557
C(3) C(2) C(3) C(3) -68.6(11) no 15_546 18_546 .
C(3) C(2) C(3) C(3) 68.6(11) no 15_546 18_546 12_557
C(3) C(2) C(3) C(4) 0.0 no 15_546 18_546 18_546
C(3) C(2) C(3) C(3) 68.6(11) no 18_546 15_546 .
C(3) C(2) C(3) C(3) -68.6(11) no 18_546 15_546 12_557
C(3) C(2) C(3) C(4) 0.0 no 18_546 15_546 15_546
C(2) C(3) C(3) C(2) 0.0(16) no . 15_546 .
C(2) C(3) C(3) C(3) 31(2) no . 15_546 12_557
C(2) C(3) C(3) C(4) 121(3) no . 15_546 15_546
C(2) C(3) C(3) C(2) 0.0(16) no . 18_546 .
C(2) C(3) C(3) C(3) -31(2) no . 18_546 12_557
C(2) C(3) C(3) C(4) -121(3) no . 18_546 18_546
C(2) C(3) C(4) N(1) 0.0 no . . .
C(2) C(3) C(4) C(4) -45.0(14) no . . 15_546
C(2) C(3) C(4) C(4) 45.0(14) no . . 18_546
C(3) C(3) C(3) C(2) 31.1(19) no 15_546 18_546 .
C(3) C(3) C(3) C(3) 0(3) no 15_546 18_546 12_557
C(3) C(3) C(3) C(4) -89(3) no 15_546 18_546 18_546
C(3) C(3) C(3) C(2) -31.1(19) no 18_546 15_546 .
C(3) C(3) C(3) C(3) 0(3) no 18_546 15_546 12_557
C(3) C(3) C(3) C(4) 89(3) no 18_546 15_546 15_546
C(3) C(3) C(4) N(1) 45(2) no 15_546 . .
C(3) C(3) C(4) C(4) -0(3) no 15_546 . 15_546
C(3) C(3) C(4) C(4) 90(3) no 15_546 . 18_546
C(4) C(3) C(3) C(2) -121(3) no . 15_546 .
C(4) C(3) C(3) C(3) -89(3) no . 15_546 12_557
C(4) C(3) C(3) C(4) 0(3) no . 15_546 15_546
C(3) C(3) C(4) N(1) -45(2) no 18_546 . .
C(3) C(3) C(4) C(4) -90(3) no 18_546 . 15_546
C(3) C(3) C(4) C(4) 0(3) no 18_546 . 18_546
C(4) C(3) C(3) C(2) 121(3) no . 18_546 .
C(4) C(3) C(3) C(3) 89(3) no . 18_546 12_557
C(4) C(3) C(3) C(4) -0(3) no . 18_546 18_546
N(1) C(4) C(4) N(1) 0.0(8) no . 15_546 .
N(1) C(4) C(4) C(3) -131(3) no . 15_546 15_546
N(1) C(4) C(4) C(4) -40.6(16) no . 15_546 12_557
N(1) C(4) C(4) N(1) 0.0(8) no . 18_546 .
N(1) C(4) C(4) C(3) 131(3) no . 18_546 18_546
N(1) C(4) C(4) C(4) 40.6(16) no . 18_546 12_557
C(3) C(4) C(4) N(1) 131(3) no . 15_546 .
C(3) C(4) C(4) C(3) 0(3) no . 15_546 15_546
C(3) C(4) C(4) C(4) 91(3) no . 15_546 12_557
C(3) C(4) C(4) N(1) -131(3) no . 18_546 .
C(3) C(4) C(4) C(3) -0(3) no . 18_546 18_546
C(3) C(4) C(4) C(4) -91(3) no . 18_546 12_557
C(4) C(4) C(4) N(1) -40.6(19) no 15_546 18_546 .
C(4) C(4) C(4) C(3) 91(3) no 15_546 18_546 18_546
C(4) C(4) C(4) C(4) 0(3) no 15_546 18_546 12_557
C(4) C(4) C(4) N(1) 40.6(19) no 18_546 15_546 .
C(4) C(4) C(4) C(3) -91(3) no 18_546 15_546 15_546
C(4) C(4) C(4) C(4) 0(3) no 18_546 15_546 12_557
